data_7032543
loop_
_publ_author_name
'Bienfait, Andr\'e M'
'Sch\"adle, Christoph'
'Maichle-M\"ossmer, C\"acilia'
'T\"ornroos, Karl W'
'Anwander, Reiner'

_publ_section_title
;
 Europium bis(dimethylsilyl)amides including mixed-valent
 Eu3[N(SiHMe2)2]6[\m-N(SiHMe2)2]2.
;
_journal_issue 46
_journal_name_full 'Dalton transactions (Cambridge, England : 2003)'
_journal_page_first 17324
_journal_page_last 17332
_journal_paper_doi 10.1039/c4dt02411g
_journal_volume 43
_journal_year 2014
_chemical_formula_moiety 'C32 H100 Eu3 N6 O2 Si12'
_chemical_formula_sum 'C32 H100 Eu3 N6 O2 Si12'
_chemical_formula_weight 1394.14
_chemical_name_systematic
; 
 ? 
;
_space_group_IT_number 14
_symmetry_cell_setting monoclinic
_symmetry_space_group_name_Hall '-P 2yn'
_symmetry_space_group_name_H-M 'P 1 21/n 1'
_atom_sites_solution_hydrogens geom
_atom_sites_solution_primary direct
_atom_sites_solution_secondary difmap
_audit_creation_method SHELXL-97
_cell_angle_alpha 90.00
_cell_angle_beta 90.4340(10)
_cell_angle_gamma 90.00
_cell_formula_units_Z 12
_cell_length_a 15.3672(5)
_cell_length_b 39.2563(12)
_cell_length_c 32.0718(10)
_cell_measurement_reflns_used 369851
_cell_measurement_temperature 103(2)
_cell_measurement_theta_max 32.10
_cell_measurement_theta_min 1.37
_cell_volume 19347.1(11)
_computing_cell_refinement
;
Bruker (2008). SAINT, version 7.56A, Bruker AXS Inc., Madison, 
Wisconsin, USA.
;
_computing_data_collection
;
Bruker (2008). APEX2, version 2008.5-0, Bruker AXS Inc., Madison, 
Wisconsin, USA.
;
_computing_data_reduction
;
Bruker (2008). SAINT, version 7.56A, Bruker AXS Inc., Madison, 
Wisconsin, USA.
;
_computing_molecular_graphics
;
Brandenburg, K. (2009). DIAMOND. Version 3.2c. Crystal Impact GbR, Bonn, 
Germany.
;
_computing_publication_material
;
Bruker AXS (2008). SHELXTL. Version 2008/1. Bruker AXS Inc., Madison, 
Wisconsin, USA.
;
_computing_structure_refinement
;
Sheldrick, G. M. (2008). Acta Crystallographica, A64, 112-122.
;
_computing_structure_solution
;     
Sheldrick, G. M. (2008). Acta Crystallographica, A64, 112-122.
;
_diffrn_ambient_temperature 103(2)
_diffrn_measured_fraction_theta_full 0.998
_diffrn_measured_fraction_theta_max 0.998
_diffrn_measurement_device_type 'Bruker TXS APEX-II CCD'
_diffrn_measurement_method 'omega scans'
_diffrn_radiation_monochromator graphite
_diffrn_radiation_source 'rotating anode'
_diffrn_radiation_type MoK\a
_diffrn_radiation_wavelength 0.71073
_diffrn_reflns_av_R_equivalents 0.0302
_diffrn_reflns_av_sigmaI/netI 0.0224
_diffrn_reflns_limit_h_max 22
_diffrn_reflns_limit_h_min -22
_diffrn_reflns_limit_k_max 58
_diffrn_reflns_limit_k_min -58
_diffrn_reflns_limit_l_max 47
_diffrn_reflns_limit_l_min -47
_diffrn_reflns_number 369851
_diffrn_reflns_theta_full 32.10
_diffrn_reflns_theta_max 32.10
_diffrn_reflns_theta_min 1.37
_exptl_absorpt_coefficient_mu 3.134
_exptl_absorpt_correction_T_max 0.5079
_exptl_absorpt_correction_T_min 0.3328
_exptl_absorpt_correction_type numerical
_exptl_absorpt_process_details
;
SADABS version 2008/1, G.M Sheldrick, University of 
G\"ttingen, Germany, 2008.
;
_exptl_crystal_colour yellow
_exptl_crystal_density_diffrn 1.436
_exptl_crystal_density_method 'not measured'
_exptl_crystal_description rhombic
_exptl_crystal_F_000 8484
_exptl_crystal_size_max 0.45
_exptl_crystal_size_mid 0.30
_exptl_crystal_size_min 0.25
_refine_diff_density_max 1.814
_refine_diff_density_min -1.484
_refine_diff_density_rms 0.116
_refine_ls_extinction_method none
_refine_ls_goodness_of_fit_ref 1.217
_refine_ls_hydrogen_treatment mixed
_refine_ls_matrix_type full
_refine_ls_number_parameters 1667
_refine_ls_number_reflns 67610
_refine_ls_number_restraints 630
_refine_ls_restrained_S_all 1.211
_refine_ls_R_factor_all 0.0427
_refine_ls_R_factor_gt 0.0345
_refine_ls_shift/su_max 0.007
_refine_ls_shift/su_mean 0.000
_refine_ls_structure_factor_coef Fsqd
_refine_ls_weighting_details 'calc w=1/[\s^2^(Fo^2^)+(0.0042P)^2^+42.0286P] where P=(Fo^2^+2Fc^2^)/3'
_refine_ls_weighting_scheme calc
_refine_ls_wR_factor_gt 0.0585
_refine_ls_wR_factor_ref 0.0604
_reflns_number_gt 59336
_reflns_number_total 67610
_reflns_threshold_expression I>2\s(I)
_cod_data_source_file c4dt02411g1.cif
_cod_data_source_block Compound2
_cod_depositor_comments 'Adding full bibliography for 7032542--7032546.cif.'
_cod_original_sg_symbol_H-M 'P 21/n'
_cod_database_code 7032543

loop_
_symmetry_equiv_pos_as_xyz
'x, y, z'
'-x+1/2, y+1/2, -z+1/2'
'-x, -y, -z'
'x-1/2, -y-1/2, z-1/2'

loop_
_atom_site_label
_atom_site_type_symbol
_atom_site_fract_x
_atom_site_fract_y
_atom_site_fract_z
_atom_site_U_iso_or_equiv
_atom_site_adp_type
_atom_site_occupancy
_atom_site_symmetry_multiplicity
_atom_site_calc_flag
_atom_site_refinement_flags
Eu1 Eu 1.117278(8) 0.098404(3) 0.120422(4) 0.01480(2) Uani 1 1 d .
Si1 Si 1.07954(5) 0.021052(19) 0.19192(2) 0.01979(14) Uani 1 1 d D
HI1 H 0.990(2) 0.0149(9) 0.1861(10) 0.030 Uiso 1 1 d D
N1 N 1.12499(15) 0.04067(6) 0.15070(7) 0.0194(4) Uani 1 1 d .
O1 O 1.26726(12) 0.11074(5) 0.15153(6) 0.0226(4) Uani 1 1 d .
C1 C 1.0851(2) 0.04805(8) 0.24004(9) 0.0288(6) Uani 1 1 d .
H1A H 1.0600 0.0705 0.2341 0.043 Uiso 1 1 calc R
H1B H 1.1459 0.0507 0.2488 0.043 Uiso 1 1 calc R
H1C H 1.0522 0.0371 0.2624 0.043 Uiso 1 1 calc R
C1S C 1.34098(19) 0.12902(9) 0.13412(10) 0.0307(6) Uani 1 1 d .
H1SA H 1.3222 0.1513 0.1226 0.037 Uiso 1 1 calc R
H1SB H 1.3681 0.1156 0.1116 0.037 Uiso 1 1 calc R
Eu2 Eu 0.930641(7) 0.149402(3) 0.088021(4) 0.01325(2) Uani 1 1 d .
Si2 Si 1.19208(5) 0.022985(19) 0.11566(2) 0.02148(14) Uani 1 1 d D
HI2 H 1.205(2) 0.0499(9) 0.0863(11) 0.032 Uiso 1 1 d D
N2 N 1.06810(14) 0.16364(5) 0.13206(7) 0.0180(4) Uani 1 1 d .
O2 O 0.56834(12) 0.16060(5) 0.03868(6) 0.0230(4) Uani 1 1 d .
C2S C 1.4044(2) 0.13408(8) 0.16985(10) 0.0302(6) Uani 1 1 d .
H2SA H 1.3914 0.1552 0.1855 0.036 Uiso 1 1 calc R
H2SB H 1.4651 0.1350 0.1599 0.036 Uiso 1 1 calc R
C2 C 1.1303(2) -0.02104(8) 0.20612(11) 0.0328(7) Uani 1 1 d .
H2A H 1.1240 -0.0369 0.1827 0.049 Uiso 1 1 calc R
H2B H 1.1010 -0.0304 0.2306 0.049 Uiso 1 1 calc R
H2C H 1.1922 -0.0177 0.2125 0.049 Uiso 1 1 calc R
Eu3 Eu 0.704721(8) 0.127085(3) 0.059990(4) 0.01603(2) Uani 1 1 d .
Si3 Si 1.08044(5) 0.16213(2) 0.18453(2) 0.02015(14) Uani 1 1 d D
HI3 H 1.087(2) 0.1277(9) 0.1932(10) 0.030 Uiso 1 1 d D
N3 N 1.03499(14) 0.10796(5) 0.04745(6) 0.0164(4) Uani 1 1 d .
C3S C 1.3887(2) 0.10261(9) 0.19627(11) 0.0356(7) Uani 1 1 d .
H3SA H 1.4201 0.0826 0.1851 0.043 Uiso 1 1 calc R
H3SB H 1.4069 0.1064 0.2256 0.043 Uiso 1 1 calc R
C3 C 1.3046(2) 0.01240(8) 0.13474(11) 0.0321(7) Uani 1 1 d .
H3A H 1.3318 0.0329 0.1464 0.048 Uiso 1 1 calc R
H3B H 1.3394 0.0040 0.1114 0.048 Uiso 1 1 calc R
H3C H 1.3012 -0.0052 0.1563 0.048 Uiso 1 1 calc R
O3 O 0.93305(13) 0.15551(6) 0.47969(6) 0.0274(4) Uani 1 1 d .
Si4 Si 1.09629(5) 0.198304(19) 0.10331(3) 0.02165(15) Uani 1 1 d D
HI4 H 1.043(2) 0.1961(9) 0.0672(11) 0.032 Uiso 1 1 d D
N4 N 0.79763(14) 0.12454(6) 0.13004(6) 0.0171(4) Uani 1 1 d .
C4S C 1.29090(19) 0.09803(8) 0.19265(9) 0.0267(6) Uani 1 1 d .
H4SA H 1.2750 0.0737 0.1954 0.032 Uiso 1 1 calc R
H4SB H 1.2608 0.1111 0.2146 0.032 Uiso 1 1 calc R
C4 C 1.1503(2) -0.01481(8) 0.08620(10) 0.0345(7) Uani 1 1 d .
H4A H 1.0941 -0.0092 0.0732 0.052 Uiso 1 1 calc R
H4B H 1.1429 -0.0340 0.1054 0.052 Uiso 1 1 calc R
H4C H 1.1920 -0.0211 0.0645 0.052 Uiso 1 1 calc R
Eu4 Eu 0.797144(8) 0.125894(3) 0.449987(4) 0.01687(2) Uani 1 1 d .
O4 O 0.23494(13) 0.11977(6) 0.35251(6) 0.0271(4) Uani 1 1 d .
Si5 Si 0.95331(5) 0.084471(19) 0.02582(2) 0.01824(13) Uani 1 1 d D
HI5 H 0.871(2) 0.0987(9) 0.0444(10) 0.027 Uiso 1 1 d D
N5 N 0.81361(14) 0.17999(5) 0.04380(6) 0.0161(4) Uani 1 1 d .
C5S C 0.5154(2) 0.18267(8) 0.06433(10) 0.0297(6) Uani 1 1 d .
H5SA H 0.5505 0.2019 0.0753 0.036 Uiso 1 1 calc R
H5SB H 0.4911 0.1699 0.0881 0.036 Uiso 1 1 calc R
C5 C 1.18253(19) 0.18207(8) 0.20503(10) 0.0312(7) Uani 1 1 d .
H5A H 1.2327 0.1727 0.1902 0.047 Uiso 1 1 calc R
H5B H 1.1885 0.1771 0.2349 0.047 Uiso 1 1 calc R
H5C H 1.1800 0.2068 0.2008 0.047 Uiso 1 1 calc R
Eu5 Eu 0.572051(8) 0.150816(3) 0.420101(4) 0.01476(2) Uani 1 1 d .
O5 O 0.60847(15) 0.12054(7) 0.83707(8) 0.0386(6) Uani 1 1 d .
Si6 Si 1.13033(5) 0.11427(2) 0.02171(2) 0.02034(14) Uani 1 1 d D
HI6 H 1.194(2) 0.1183(9) 0.0534(11) 0.031 Uiso 1 1 d D
N6 N 0.62552(15) 0.07455(6) 0.04451(8) 0.0220(4) Uani 1 1 d .
C6S C 0.4437(2) 0.19554(9) 0.03631(11) 0.0353(7) Uani 1 1 d .
H6SA H 0.4629 0.2152 0.0195 0.042 Uiso 1 1 calc R
H6SB H 0.3915 0.2020 0.0524 0.042 Uiso 1 1 calc R
C6 C 0.9873(2) 0.17919(9) 0.21503(10) 0.0340(7) Uani 1 1 d .
H6A H 0.9343 0.1666 0.2077 0.051 Uiso 1 1 calc R
H6B H 0.9792 0.2034 0.2085 0.051 Uiso 1 1 calc R
H6C H 0.9996 0.1766 0.2449 0.051 Uiso 1 1 calc R
Eu6 Eu 0.384895(8) 0.103446(3) 0.379153(4) 0.01736(2) Uani 1 1 d .
O6 O -0.09289(16) 0.10729(6) 0.67907(8) 0.0393(6) Uani 1 1 d .
Si7 Si 0.71817(5) 0.14457(2) 0.15761(2) 0.02265(15) Uani 1 1 d D
HI7 H 0.661(2) 0.1588(9) 0.1252(11) 0.034 Uiso 1 1 d D
C7 C 1.21136(19) 0.20014(8) 0.08499(11) 0.0329(7) Uani 1 1 d .
H7A H 1.2271 0.1783 0.0724 0.049 Uiso 1 1 calc R
H7B H 1.2501 0.2048 0.1087 0.049 Uiso 1 1 calc R
H7C H 1.2172 0.2183 0.0642 0.049 Uiso 1 1 calc R
C7S C 0.4266(2) 0.16451(10) 0.00928(11) 0.0391(8) Uani 1 1 d .
H7SA H 0.3984 0.1710 -0.0174 0.047 Uiso 1 1 calc R
H7SB H 0.3895 0.1478 0.0238 0.047 Uiso 1 1 calc R
N7 N 0.86833(19) 0.07141(7) 0.46266(10) 0.0386(7) Uani 1 1 d .
Eu7 Eu 0.473310(9) 0.148274(4) 0.804598(4) 0.02040(3) Uani 1 1 d .
Si8 Si 0.85198(5) 0.089717(19) 0.14831(2) 0.01675(13) Uani 1 1 d D
HI8 H 0.940(2) 0.0943(8) 0.1309(10) 0.025 Uiso 1 1 d D
C8S C 0.51769(19) 0.15036(9) 0.00223(9) 0.0285(6) Uani 1 1 d .
H8SA H 0.5161 0.1252 -0.0003 0.034 Uiso 1 1 calc R
H8SB H 0.5431 0.1600 -0.0235 0.034 Uiso 1 1 calc R
C8 C 1.0714(2) 0.24070(8) 0.12712(13) 0.0388(8) Uani 1 1 d .
H8A H 1.0111 0.2409 0.1369 0.058 Uiso 1 1 calc R
H8B H 1.0792 0.2586 0.1062 0.058 Uiso 1 1 calc R
H8C H 1.1109 0.2448 0.1507 0.058 Uiso 1 1 calc R
N8 N 0.68504(14) 0.17546(6) 0.47323(7) 0.0186(4) Uani 1 1 d .
Eu8 Eu 0.261647(8) 0.119932(3) 0.752406(4) 0.01715(2) Uani 1 1 d .
Si9 Si 0.79526(5) 0.17857(2) -0.00841(2) 0.02070(14) Uani 1 1 d D
HI9 H 0.759(2) 0.1451(9) -0.0167(11) 0.031 Uiso 1 1 d D
C9 C 0.9538(2) 0.03826(7) 0.03954(11) 0.0310(6) Uani 1 1 d .
H9A H 0.9619 0.0357 0.0697 0.046 Uiso 1 1 calc R
H9B H 1.0014 0.0268 0.0250 0.046 Uiso 1 1 calc R
H9C H 0.8982 0.0280 0.0312 0.046 Uiso 1 1 calc R
N9 N 0.70832(14) 0.12921(6) 0.37909(6) 0.0172(4) Uani 1 1 d .
C9S C 0.9919(2) 0.17789(10) 0.45735(11) 0.0404(8) Uani 1 1 d .
H9SA H 0.9605 0.1982 0.4468 0.048 Uiso 1 1 calc R
H9SB H 1.0182 0.1658 0.4334 0.048 Uiso 1 1 calc R
Eu9 Eu 0.031453(9) 0.140295(3) 0.714152(4) 0.01888(3) Uani 1 1 d .
Si10 Si 0.82158(5) 0.217755(18) 0.06972(2) 0.01851(13) Uani 1 1 d D
HI10 H 0.869(2) 0.2096(9) 0.1062(10) 0.028 Uiso 1 1 d D
C10 C 0.9377(2) 0.08861(9) -0.03174(9) 0.0304(6) Uani 1 1 d .
H10A H 0.9439 0.1126 -0.0398 0.046 Uiso 1 1 calc R
H10B H 0.8795 0.0805 -0.0395 0.046 Uiso 1 1 calc R
H10C H 0.9817 0.0749 -0.0461 0.046 Uiso 1 1 calc R
N10 N 0.45965(14) 0.10912(6) 0.45406(7) 0.0192(4) Uani 1 1 d .
C10S C 1.0604(3) 0.18797(10) 0.48846(13) 0.0457(9) Uani 1 1 d .
H10D H 1.0416 0.2077 0.5053 0.055 Uiso 1 1 calc R
H10E H 1.1160 0.1935 0.4746 0.055 Uiso 1 1 calc R
Si11 Si 0.53948(5) 0.06990(2) 0.07582(2) 0.02192(15) Uani 1 1 d D
HI11 H 0.536(2) 0.1013(9) 0.0981(11) 0.033 Uiso 1 1 d D
C11 C 1.1708(2) 0.07762(9) -0.01003(10) 0.0354(7) Uani 1 1 d .
H11A H 1.1591 0.0562 0.0047 0.053 Uiso 1 1 calc R
H11B H 1.2336 0.0800 -0.0143 0.053 Uiso 1 1 calc R
H11C H 1.1408 0.0774 -0.0371 0.053 Uiso 1 1 calc R
N11 N 0.44716(14) 0.16739(6) 0.36838(7) 0.0183(4) Uani 1 1 d .
C11S C 1.0692(2) 0.15600(10) 0.51527(13) 0.0428(9) Uani 1 1 d .
H11D H 1.1084 0.1392 0.5022 0.051 Uiso 1 1 calc R
H11E H 1.0915 0.1616 0.5435 0.051 Uiso 1 1 calc R
Si12 Si 0.66167(5) 0.05014(2) 0.00544(3) 0.02470(16) Uani 1 1 d D
HI12 H 0.736(2) 0.0651(9) -0.0101(11) 0.037 Uiso 1 1 d D
C12 C 1.1380(2) 0.15321(9) -0.01142(10) 0.0340(7) Uani 1 1 d .
H12A H 1.1149 0.1728 0.0039 0.051 Uiso 1 1 calc R
H12B H 1.1040 0.1499 -0.0371 0.051 Uiso 1 1 calc R
H12C H 1.1990 0.1574 -0.0185 0.051 Uiso 1 1 calc R
N12 N 0.37286(16) 0.04800(6) 0.34461(8) 0.0252(5) Uani 1 1 d .
C12S C 0.9760(2) 0.14276(8) 0.51698(10) 0.0309(6) Uani 1 1 d .
H12D H 0.9753 0.1175 0.5174 0.037 Uiso 1 1 calc R
H12E H 0.9465 0.1512 0.5423 0.037 Uiso 1 1 calc R
C13 C 0.7503(2) 0.18116(10) 0.19141(11) 0.0397(8) Uani 1 1 d .
H13A H 0.7877 0.1967 0.1757 0.060 Uiso 1 1 calc R
H13B H 0.7822 0.1727 0.2159 0.060 Uiso 1 1 calc R
H13C H 0.6981 0.1933 0.2005 0.060 Uiso 1 1 calc R
Si13 Si 0.83072(7) 0.04527(3) 0.49941(5) 0.0521(3) Uani 1 1 d D
HI13 H 0.754(3) 0.0596(13) 0.5149(15) 0.078 Uiso 1 1 d D
C13S C 0.1612(2) 0.13255(10) 0.37531(10) 0.0341(7) Uani 1 1 d .
H13D H 0.1727 0.1558 0.3859 0.041 Uiso 1 1 calc R
H13E H 0.1475 0.1175 0.3991 0.041 Uiso 1 1 calc R
N13 N 0.52124(16) 0.20396(6) 0.83099(8) 0.0252(5) Uani 1 1 d .
C14 C 0.6461(2) 0.11592(11) 0.18861(10) 0.0397(9) Uani 1 1 d .
H14A H 0.6209 0.0985 0.1703 0.059 Uiso 1 1 calc R
H14B H 0.5993 0.1294 0.2011 0.059 Uiso 1 1 calc R
H14C H 0.6803 0.1049 0.2107 0.059 Uiso 1 1 calc R
Si14 Si 0.95055(8) 0.06836(3) 0.42907(3) 0.0437(3) Uani 1 1 d D
HI14 H 0.948(3) 0.0993(12) 0.4065(14) 0.066 Uiso 1 1 d D
C14S C 0.0887(3) 0.1327(2) 0.34438(16) 0.115(3) Uani 1 1 d .
H14D H 0.0426 0.1169 0.3537 0.138 Uiso 1 1 calc R
H14E H 0.0634 0.1559 0.3428 0.138 Uiso 1 1 calc R
N14 N 0.40350(15) 0.15445(6) 0.73074(7) 0.0215(4) Uani 1 1 d .
C15 C 0.8698(2) 0.08680(9) 0.20589(9) 0.0296(6) Uani 1 1 d .
H15A H 0.8975 0.1078 0.2159 0.044 Uiso 1 1 calc R
H15B H 0.9075 0.0673 0.2122 0.044 Uiso 1 1 calc R
H15C H 0.8137 0.0838 0.2198 0.044 Uiso 1 1 calc R
Si15 Si 0.69843(6) 0.16764(2) 0.52488(2) 0.02421(16) Uani 1 1 d D
HI15 H 0.737(2) 0.1334(9) 0.5278(11) 0.036 Uiso 1 1 d D
C15S C 0.1151(3) 0.1236(2) 0.30745(15) 0.106(3) Uani 1 1 d .
H15D H 0.1099 0.1430 0.2879 0.127 Uiso 1 1 calc R
H15E H 0.0782 0.1048 0.2968 0.127 Uiso 1 1 calc R
N15 N 0.35821(16) 0.09863(6) 0.81541(7) 0.0234(5) Uani 1 1 d .
C16 C 0.8106(2) 0.04800(8) 0.12953(10) 0.0287(6) Uani 1 1 d .
H16A H 0.7981 0.0494 0.0996 0.043 Uiso 1 1 calc R
H16B H 0.7573 0.0422 0.1445 0.043 Uiso 1 1 calc R
H16C H 0.8547 0.0304 0.1346 0.043 Uiso 1 1 calc R
Si16 Si 0.67828(5) 0.215858(19) 0.45409(2) 0.01997(14) Uani 1 1 d D
HI16 H 0.634(2) 0.2118(9) 0.4146(10) 0.030 Uiso 1 1 d D
C16S C 0.2079(2) 0.11212(10) 0.30981(10) 0.0377(8) Uani 1 1 d .
H16D H 0.2126 0.0874 0.3040 0.045 Uiso 1 1 calc R
H16E H 0.2441 0.1247 0.2896 0.045 Uiso 1 1 calc R
N16 N 0.11367(15) 0.14131(6) 0.78663(7) 0.0195(4) Uani 1 1 d .
C17 C 0.7103(2) 0.20886(9) -0.02803(10) 0.0351(7) Uani 1 1 d .
H17A H 0.6565 0.2056 -0.0123 0.053 Uiso 1 1 calc R
H17B H 0.6990 0.2045 -0.0577 0.053 Uiso 1 1 calc R
H17C H 0.7308 0.2323 -0.0244 0.053 Uiso 1 1 calc R
Si17 Si 0.78375(5) 0.15434(2) 0.35556(2) 0.01857(13) Uani 1 1 d D
HI17 H 0.841(2) 0.1636(9) 0.3900(10) 0.028 Uiso 1 1 d D
N17 N 0.16000(15) 0.09977(6) 0.68953(7) 0.0214(4) Uani 1 1 d .
C17S C 0.6871(2) 0.10805(12) 0.81747(14) 0.0523(11) Uani 1 1 d .
H17D H 0.7224 0.1271 0.8064 0.063 Uiso 1 1 calc R
H17E H 0.6733 0.0920 0.7945 0.063 Uiso 1 1 calc R
C18 C 0.8937(2) 0.18389(10) -0.04148(10) 0.0368(7) Uani 1 1 d .
H18A H 0.9410 0.1697 -0.0305 0.055 Uiso 1 1 calc R
H18B H 0.9118 0.2078 -0.0412 0.055 Uiso 1 1 calc R
H18C H 0.8801 0.1770 -0.0701 0.055 Uiso 1 1 calc R
Si18 Si 0.65982(5) 0.093986(19) 0.35874(2) 0.01803(13) Uani 1 1 d D
HI18 H 0.571(2) 0.0957(9) 0.3719(10) 0.027 Uiso 1 1 d D
N18 N -0.02346(16) 0.19582(6) 0.69237(7) 0.0234(5) Uani 1 1 d .
C18S C 0.7333(3) 0.09035(13) 0.8526(2) 0.0745(17) Uani 1 1 d .
H18D H 0.7123 0.0666 0.8553 0.089 Uiso 1 1 calc R
H18E H 0.7968 0.0899 0.8476 0.089 Uiso 1 1 calc R
C19 C 0.71613(19) 0.23682(8) 0.08619(11) 0.0307(7) Uani 1 1 d .
H19A H 0.6863 0.2211 0.1050 0.046 Uiso 1 1 calc R
H19B H 0.6795 0.2410 0.0616 0.046 Uiso 1 1 calc R
H19C H 0.7272 0.2584 0.1006 0.046 Uiso 1 1 calc R
Si19 Si 0.53399(5) 0.08090(2) 0.47295(2) 0.02259(15) Uani 1 1 d D
HI19 H 0.616(2) 0.0957(9) 0.4601(11) 0.034 Uiso 1 1 d D
C19S C 0.7145(3) 0.10926(13) 0.88962(16) 0.0597(13) Uani 1 1 d .
H19D H 0.7543 0.1289 0.8929 0.072 Uiso 1 1 calc R
H19E H 0.7188 0.0947 0.9148 0.072 Uiso 1 1 calc R
C20 C 0.8857(2) 0.25173(7) 0.04329(11) 0.0302(6) Uani 1 1 d .
H20A H 0.9427 0.2427 0.0354 0.045 Uiso 1 1 calc R
H20B H 0.8937 0.2710 0.0623 0.045 Uiso 1 1 calc R
H20C H 0.8544 0.2594 0.0182 0.045 Uiso 1 1 calc R
Si20 Si 0.36352(5) 0.11823(2) 0.47776(2) 0.02038(14) Uani 1 1 d D
HI20 H 0.305(2) 0.1223(9) 0.4436(11) 0.031 Uiso 1 1 d D
C20S C 0.6218(2) 0.12080(12) 0.88180(12) 0.0504(11) Uani 1 1 d .
H20D H 0.5804 0.1051 0.8955 0.060 Uiso 1 1 calc R
H20E H 0.6129 0.1440 0.8930 0.060 Uiso 1 1 calc R
C21 C 0.5479(2) 0.03467(9) 0.11501(11) 0.0355(7) Uani 1 1 d .
H21A H 0.6023 0.0370 0.1309 0.053 Uiso 1 1 calc R
H21B H 0.5473 0.0127 0.1006 0.053 Uiso 1 1 calc R
H21C H 0.4985 0.0359 0.1341 0.053 Uiso 1 1 calc R
Si21 Si 0.41999(5) 0.203401(19) 0.39487(2) 0.01978(14) Uani 1 1 d D
HI21 H 0.465(2) 0.2002(9) 0.4347(10) 0.030 Uiso 1 1 d D
C21S C -0.1529(3) 0.08282(13) 0.69454(19) 0.0736(16) Uani 1 1 d .
H21D H -0.1556 0.0841 0.7253 0.088 Uiso 1 1 calc R
H21E H -0.1344 0.0596 0.6867 0.088 Uiso 1 1 calc R
C22 C 0.4316(2) 0.06459(9) 0.04876(11) 0.0346(7) Uani 1 1 d .
H22A H 0.4233 0.0831 0.0286 0.052 Uiso 1 1 calc R
H22B H 0.3850 0.0652 0.0694 0.052 Uiso 1 1 calc R
H22C H 0.4304 0.0427 0.0341 0.052 Uiso 1 1 calc R
Si22 Si 0.43610(5) 0.16534(2) 0.31566(2) 0.02174(15) Uani 1 1 d D
HI22 H 0.421(2) 0.1299(9) 0.3069(11) 0.033 Uiso 1 1 d D
C22S C -0.2389(3) 0.09053(15) 0.67610(16) 0.0680(14) Uani 1 1 d .
H22D H -0.2709 0.1073 0.6932 0.082 Uiso 1 1 calc R
H22E H -0.2746 0.0696 0.6732 0.082 Uiso 1 1 calc R
C23 C 0.6951(2) 0.00591(8) 0.02030(12) 0.0359(7) Uani 1 1 d .
H23A H 0.7390 0.0070 0.0426 0.054 Uiso 1 1 calc R
H23B H 0.7197 -0.0056 -0.0040 0.054 Uiso 1 1 calc R
H23C H 0.6442 -0.0067 0.0301 0.054 Uiso 1 1 calc R
Si23 Si 0.42225(6) 0.03503(2) 0.30089(3) 0.02759(17) Uani 1 1 d D
HI23 H 0.463(2) 0.0642(10) 0.2818(12) 0.041 Uiso 1 1 d D
C23S C -0.2164(3) 0.10492(16) 0.63446(14) 0.0671(14) Uani 1 1 d .
H23D H -0.2564 0.1238 0.6271 0.081 Uiso 1 1 calc R
H23E H -0.2208 0.0871 0.6127 0.081 Uiso 1 1 calc R
C24 C 0.5831(2) 0.04604(9) -0.03920(10) 0.0364(7) Uani 1 1 d .
H24A H 0.5613 0.0686 -0.0470 0.055 Uiso 1 1 calc R
H24B H 0.5342 0.0316 -0.0309 0.055 Uiso 1 1 calc R
H24C H 0.6126 0.0358 -0.0631 0.055 Uiso 1 1 calc R
Si24 Si 0.30284(6) 0.02716(2) 0.37533(3) 0.03226(19) Uani 1 1 d D
HI24 H 0.292(3) 0.0491(10) 0.4110(12) 0.048 Uiso 1 1 d D
C24S C -0.1229(3) 0.11794(13) 0.63820(12) 0.0526(11) Uani 1 1 d .
H24D H -0.0862 0.1079 0.6161 0.063 Uiso 1 1 calc R
H24E H -0.1212 0.1431 0.6357 0.063 Uiso 1 1 calc R
C25 C 0.9061(3) 0.03910(12) 0.54445(13) 0.0551(11) Uani 1 1 d .
H25A H 0.9200 0.0613 0.5569 0.083 Uiso 1 1 calc R
H25B H 0.9598 0.0282 0.5349 0.083 Uiso 1 1 calc R
H25C H 0.8783 0.0246 0.5653 0.083 Uiso 1 1 calc R
Si25 Si 0.46895(5) 0.23179(2) 0.86181(2) 0.02505(16) Uani 1 1 d D
HI25 H 0.378(2) 0.2271(9) 0.8602(11) 0.038 Uiso 1 1 d D
C26 C 0.7991(4) 0.00177(12) 0.4808(2) 0.113(3) Uani 1 1 d .
H26A H 0.7612 0.0038 0.4562 0.169 Uiso 1 1 calc R
H26B H 0.7680 -0.0102 0.5029 0.169 Uiso 1 1 calc R
H26C H 0.8515 -0.0111 0.4734 0.169 Uiso 1 1 calc R
Si26 Si 0.61810(5) 0.20827(2) 0.80791(3) 0.02325(15) Uani 1 1 d D
HI26 H 0.625(2) 0.1798(9) 0.7824(11) 0.035 Uiso 1 1 d D
C27 C 1.0616(3) 0.06603(10) 0.45246(13) 0.0460(9) Uani 1 1 d .
H27A H 1.0730 0.0867 0.4687 0.069 Uiso 1 1 calc R
H27B H 1.1047 0.0641 0.4302 0.069 Uiso 1 1 calc R
H27C H 1.0656 0.0461 0.4708 0.069 Uiso 1 1 calc R
Si27 Si 0.34693(5) 0.18959(2) 0.71460(3) 0.02529(16) Uani 1 1 d D
HI27 H 0.257(2) 0.1786(9) 0.7136(11) 0.038 Uiso 1 1 d D
C28 C 0.9469(3) 0.03373(15) 0.38885(19) 0.088(2) Uani 1 1 d .
H28A H 0.9001 0.0384 0.3688 0.133 Uiso 1 1 calc R
H28B H 0.9361 0.0118 0.4025 0.133 Uiso 1 1 calc R
H28C H 1.0027 0.0328 0.3743 0.133 Uiso 1 1 calc R
Si28 Si 0.48963(5) 0.13679(2) 0.70587(2) 0.02655(16) Uani 1 1 d D
HI28 H 0.539(2) 0.1195(10) 0.7387(11) 0.040 Uiso 1 1 d D
C29 C 0.7765(2) 0.19652(10) 0.55276(11) 0.0412(8) Uani 1 1 d .
H29A H 0.8309 0.1979 0.5371 0.062 Uiso 1 1 calc R
H29B H 0.7885 0.1875 0.5807 0.062 Uiso 1 1 calc R
H29C H 0.7509 0.2193 0.5551 0.062 Uiso 1 1 calc R
Si29 Si 0.32763(5) 0.10316(2) 0.86601(2) 0.02535(16) Uani 1 1 d D
HI29 H 0.238(2) 0.1081(9) 0.8696(11) 0.038 Uiso 1 1 d D
C30 C 0.5953(3) 0.16622(11) 0.55529(11) 0.0452(9) Uani 1 1 d .
H30A H 0.5526 0.1520 0.5406 0.068 Uiso 1 1 calc R
H30B H 0.5722 0.1893 0.5583 0.068 Uiso 1 1 calc R
H30C H 0.6070 0.1566 0.5829 0.068 Uiso 1 1 calc R
Si30 Si 0.38537(6) 0.06101(2) 0.79268(3) 0.02896(17) Uani 1 1 d D
HI30 H 0.367(2) 0.0663(10) 0.7473(12) 0.043 Uiso 1 1 d D
C31 C 0.7837(2) 0.23745(8) 0.44375(11) 0.0320(7) Uani 1 1 d .
H31A H 0.8176 0.2238 0.4240 0.048 Uiso 1 1 calc R
H31B H 0.8165 0.2398 0.4699 0.048 Uiso 1 1 calc R
H31C H 0.7727 0.2600 0.4319 0.048 Uiso 1 1 calc R
Si31 Si 0.03942(6) 0.11577(2) 0.81018(3) 0.02846(17) Uani 1 1 d D
HI31 H -0.018(2) 0.1072(10) 0.7761(12) 0.043 Uiso 1 1 d D
C32 C 0.6079(2) 0.24591(8) 0.48403(11) 0.0330(7) Uani 1 1 d .
H32A H 0.5511 0.2353 0.4889 0.050 Uiso 1 1 calc R
H32B H 0.6000 0.2670 0.4680 0.050 Uiso 1 1 calc R
H32C H 0.6357 0.2512 0.5109 0.050 Uiso 1 1 calc R
Si32 Si 0.16063(5) 0.17672(2) 0.80777(2) 0.02054(14) Uani 1 1 d D
HI32 H 0.254(2) 0.1718(9) 0.8001(10) 0.031 Uiso 1 1 d D
C33 C 0.7462(2) 0.19570(8) 0.33300(10) 0.0307(6) Uani 1 1 d .
H33A H 0.7017 0.2057 0.3510 0.046 Uiso 1 1 calc R
H33B H 0.7215 0.1918 0.3051 0.046 Uiso 1 1 calc R
H33C H 0.7957 0.2114 0.3310 0.046 Uiso 1 1 calc R
Si33 Si 0.16189(6) 0.05845(2) 0.70565(3) 0.02779(17) Uani 1 1 d D
HI33 H 0.196(2) 0.0604(10) 0.7480(12) 0.042 Uiso 1 1 d D
C34 C 0.85323(19) 0.13356(9) 0.31531(9) 0.0298(6) Uani 1 1 d .
H34A H 0.8748 0.1117 0.3260 0.045 Uiso 1 1 calc R
H34B H 0.9026 0.1484 0.3089 0.045 Uiso 1 1 calc R
H34C H 0.8187 0.1296 0.2899 0.045 Uiso 1 1 calc R
Si34 Si 0.14940(6) 0.11123(2) 0.63849(2) 0.02694(17) Uani 1 1 d D
HI34 H 0.083(2) 0.1372(10) 0.6379(11) 0.040 Uiso 1 1 d D
C35 C 0.6573(2) 0.08934(9) 0.30103(9) 0.0340(7) Uani 1 1 d .
H35A H 0.6378 0.1108 0.2883 0.051 Uiso 1 1 calc R
H35B H 0.6169 0.0710 0.2933 0.051 Uiso 1 1 calc R
H35C H 0.7157 0.0838 0.2911 0.051 Uiso 1 1 calc R
Si35 Si -0.11791(6) 0.20542(2) 0.71554(3) 0.02874(17) Uani 1 1 d D
HI35 H -0.117(2) 0.2378(10) 0.7480(12) 0.043 Uiso 1 1 d D
C36 C 0.6998(2) 0.05307(8) 0.38081(10) 0.0302(6) Uani 1 1 d .
H36A H 0.7041 0.0550 0.4112 0.045 Uiso 1 1 calc R
H36B H 0.7573 0.0479 0.3694 0.045 Uiso 1 1 calc R
H36C H 0.6591 0.0348 0.3735 0.045 Uiso 1 1 calc R
Si36 Si 0.03371(5) 0.22162(2) 0.66084(2) 0.02183(14) Uani 1 1 d D
HI36 H 0.122(2) 0.2140(9) 0.6631(11) 0.033 Uiso 1 1 d D
C37 C 0.5418(2) 0.07562(10) 0.53077(10) 0.0416(8) Uani 1 1 d .
H37A H 0.5326 0.0977 0.5443 0.062 Uiso 1 1 calc R
H37B H 0.5996 0.0669 0.5383 0.062 Uiso 1 1 calc R
H37C H 0.4973 0.0595 0.5401 0.062 Uiso 1 1 calc R
C38 C 0.5262(2) 0.03739(8) 0.45010(12) 0.0375(8) Uani 1 1 d .
H38A H 0.5213 0.0391 0.4197 0.056 Uiso 1 1 calc R
H38B H 0.4747 0.0258 0.4611 0.056 Uiso 1 1 calc R
H38C H 0.5784 0.0244 0.4575 0.056 Uiso 1 1 calc R
C39 C 0.3598(2) 0.15798(8) 0.50955(10) 0.0313(7) Uani 1 1 d .
H39A H 0.3887 0.1765 0.4945 0.047 Uiso 1 1 calc R
H39B H 0.3897 0.1542 0.5362 0.047 Uiso 1 1 calc R
H39C H 0.2990 0.1642 0.5147 0.047 Uiso 1 1 calc R
C40 C 0.3139(2) 0.08322(9) 0.50902(11) 0.0353(7) Uani 1 1 d .
H40A H 0.3189 0.0617 0.4938 0.053 Uiso 1 1 calc R
H40B H 0.2524 0.0883 0.5139 0.053 Uiso 1 1 calc R
H40C H 0.3445 0.0813 0.5359 0.053 Uiso 1 1 calc R
C41 C 0.4580(2) 0.24436(8) 0.37125(10) 0.0301(6) Uani 1 1 d .
H41A H 0.5197 0.2424 0.3641 0.045 Uiso 1 1 calc R
H41B H 0.4504 0.2629 0.3913 0.045 Uiso 1 1 calc R
H41C H 0.4239 0.2492 0.3460 0.045 Uiso 1 1 calc R
C42 C 0.3030(2) 0.20817(8) 0.40895(11) 0.0335(7) Uani 1 1 d .
H42A H 0.2844 0.1883 0.4251 0.050 Uiso 1 1 calc R
H42B H 0.2677 0.2099 0.3835 0.050 Uiso 1 1 calc R
H42C H 0.2955 0.2288 0.4257 0.050 Uiso 1 1 calc R
C43 C 0.5331(2) 0.17733(9) 0.28457(10) 0.0357(7) Uani 1 1 d .
H43A H 0.5840 0.1646 0.2947 0.054 Uiso 1 1 calc R
H43B H 0.5439 0.2018 0.2874 0.054 Uiso 1 1 calc R
H43C H 0.5226 0.1718 0.2552 0.054 Uiso 1 1 calc R
C44 C 0.3410(3) 0.18921(10) 0.29355(12) 0.0445(9) Uani 1 1 d .
H44A H 0.2886 0.1835 0.3093 0.067 Uiso 1 1 calc R
H44B H 0.3326 0.1829 0.2642 0.067 Uiso 1 1 calc R
H44C H 0.3520 0.2137 0.2955 0.067 Uiso 1 1 calc R
C45 C 0.5094(2) 0.00232(10) 0.30955(13) 0.0478(10) Uani 1 1 d .
H45A H 0.5499 0.0103 0.3312 0.072 Uiso 1 1 calc R
H45B H 0.5411 -0.0013 0.2835 0.072 Uiso 1 1 calc R
H45C H 0.4828 -0.0191 0.3185 0.072 Uiso 1 1 calc R
C46 C 0.3468(2) 0.01733(11) 0.26032(11) 0.0465(10) Uani 1 1 d .
H46A H 0.2977 0.0329 0.2563 0.070 Uiso 1 1 calc R
H46B H 0.3252 -0.0049 0.2694 0.070 Uiso 1 1 calc R
H46C H 0.3781 0.0147 0.2340 0.070 Uiso 1 1 calc R
C47 C 0.3422(3) -0.01429(11) 0.39717(16) 0.0622(14) Uani 1 1 d .
H47A H 0.3997 -0.0111 0.4100 0.093 Uiso 1 1 calc R
H47B H 0.3461 -0.0311 0.3747 0.093 Uiso 1 1 calc R
H47C H 0.3013 -0.0224 0.4183 0.093 Uiso 1 1 calc R
C48 C 0.1920(2) 0.01876(10) 0.35268(12) 0.0417(8) Uani 1 1 d .
H48A H 0.1650 0.0404 0.3444 0.063 Uiso 1 1 calc R
H48B H 0.1558 0.0075 0.3736 0.063 Uiso 1 1 calc R
H48C H 0.1973 0.0040 0.3282 0.063 Uiso 1 1 calc R
C49 C 0.4992(2) 0.22695(9) 0.91839(10) 0.0349(7) Uani 1 1 d .
H49A H 0.4955 0.2029 0.9263 0.052 Uiso 1 1 calc R
H49B H 0.4591 0.2403 0.9355 0.052 Uiso 1 1 calc R
H49C H 0.5588 0.2351 0.9229 0.052 Uiso 1 1 calc R
C50 C 0.4874(2) 0.27789(9) 0.84842(11) 0.0374(8) Uani 1 1 d .
H50A H 0.4725 0.2817 0.8190 0.056 Uiso 1 1 calc R
H50B H 0.5487 0.2837 0.8532 0.056 Uiso 1 1 calc R
H50C H 0.4506 0.2923 0.8660 0.056 Uiso 1 1 calc R
C51 C 0.7154(2) 0.20814(9) 0.84327(11) 0.0347(7) Uani 1 1 d .
H51A H 0.7140 0.1878 0.8610 0.052 Uiso 1 1 calc R
H51B H 0.7148 0.2286 0.8608 0.052 Uiso 1 1 calc R
H51C H 0.7685 0.2079 0.8265 0.052 Uiso 1 1 calc R
C52 C 0.6318(3) 0.24536(9) 0.77201(12) 0.0432(9) Uani 1 1 d .
H52A H 0.5848 0.2453 0.7512 0.065 Uiso 1 1 calc R
H52B H 0.6880 0.2436 0.7580 0.065 Uiso 1 1 calc R
H52C H 0.6297 0.2666 0.7881 0.065 Uiso 1 1 calc R
C53 C 0.3567(2) 0.22756(8) 0.74899(12) 0.0359(7) Uani 1 1 d .
H53A H 0.3414 0.2213 0.7776 0.054 Uiso 1 1 calc R
H53B H 0.3172 0.2454 0.7390 0.054 Uiso 1 1 calc R
H53C H 0.4167 0.2360 0.7485 0.054 Uiso 1 1 calc R
C54 C 0.3668(3) 0.20516(12) 0.66055(12) 0.0504(11) Uani 1 1 d .
H54A H 0.3659 0.1858 0.6412 0.076 Uiso 1 1 calc R
H54B H 0.4237 0.2164 0.6594 0.076 Uiso 1 1 calc R
H54C H 0.3212 0.2214 0.6526 0.076 Uiso 1 1 calc R
C55 C 0.5682(2) 0.16730(10) 0.68173(11) 0.0405(8) Uani 1 1 d .
H55A H 0.5816 0.1856 0.7016 0.061 Uiso 1 1 calc R
H55B H 0.5422 0.1771 0.6564 0.061 Uiso 1 1 calc R
H55C H 0.6218 0.1552 0.6746 0.061 Uiso 1 1 calc R
C56 C 0.4663(3) 0.10266(10) 0.66702(12) 0.0462(9) Uani 1 1 d .
H56A H 0.4267 0.0859 0.6792 0.069 Uiso 1 1 calc R
H56B H 0.5208 0.0914 0.6593 0.069 Uiso 1 1 calc R
H56C H 0.4392 0.1127 0.6421 0.069 Uiso 1 1 calc R
C57 C 0.3732(2) 0.14382(10) 0.88862(10) 0.0400(8) Uani 1 1 d .
H57A H 0.3556 0.1631 0.8711 0.048 Uiso 1 1 calc R
H57B H 0.4369 0.1424 0.8896 0.048 Uiso 1 1 calc R
H57C H 0.3509 0.1470 0.9169 0.048 Uiso 1 1 calc R
C58 C 0.3615(3) 0.06806(12) 0.90187(12) 0.0554(12) Uani 1 1 d .
H58A H 0.3243 0.0481 0.8971 0.083 Uiso 1 1 calc R
H58B H 0.3557 0.0756 0.9308 0.083 Uiso 1 1 calc R
H58C H 0.4223 0.0620 0.8965 0.083 Uiso 1 1 calc R
C59 C 0.5024(2) 0.04885(10) 0.79781(13) 0.0458(9) Uani 1 1 d .
H59A H 0.5386 0.0661 0.7843 0.069 Uiso 1 1 calc R
H59B H 0.5119 0.0267 0.7844 0.069 Uiso 1 1 calc R
H59C H 0.5183 0.0473 0.8274 0.069 Uiso 1 1 calc R
C60 C 0.3200(3) 0.02263(9) 0.80671(13) 0.0472(10) Uani 1 1 d .
H60A H 0.2581 0.0287 0.8073 0.071 Uiso 1 1 calc R
H60B H 0.3381 0.0144 0.8343 0.071 Uiso 1 1 calc R
H60C H 0.3293 0.0047 0.7860 0.071 Uiso 1 1 calc R
C61 C 0.0771(3) 0.07399(10) 0.83087(13) 0.0529(11) Uani 1 1 d .
H61A H 0.1107 0.0621 0.8095 0.079 Uiso 1 1 calc R
H61B H 0.0267 0.0601 0.8385 0.079 Uiso 1 1 calc R
H61C H 0.1139 0.0777 0.8556 0.079 Uiso 1 1 calc R
C62 C -0.0289(3) 0.13587(14) 0.85126(14) 0.0691(16) Uani 1 1 d .
H62A H -0.0522 0.1575 0.8409 0.104 Uiso 1 1 calc R
H62B H 0.0067 0.1400 0.8762 0.104 Uiso 1 1 calc R
H62C H -0.0771 0.1206 0.8582 0.104 Uiso 1 1 calc R
C63 C 0.1530(2) 0.18404(9) 0.86523(9) 0.0335(7) Uani 1 1 d .
H63A H 0.1659 0.1628 0.8801 0.050 Uiso 1 1 calc R
H63B H 0.0940 0.1916 0.8721 0.050 Uiso 1 1 calc R
H63C H 0.1950 0.2016 0.8737 0.050 Uiso 1 1 calc R
C64 C 0.1294(2) 0.21738(8) 0.78161(10) 0.0297(6) Uani 1 1 d .
H64A H 0.1392 0.2154 0.7515 0.045 Uiso 1 1 calc R
H64B H 0.1648 0.2360 0.7929 0.045 Uiso 1 1 calc R
H64C H 0.0677 0.2221 0.7866 0.045 Uiso 1 1 calc R
C65 C 0.2371(3) 0.02921(10) 0.67771(13) 0.0476(10) Uani 1 1 d .
H65A H 0.2941 0.0401 0.6749 0.071 Uiso 1 1 calc R
H65B H 0.2132 0.0241 0.6500 0.071 Uiso 1 1 calc R
H65C H 0.2435 0.0080 0.6936 0.071 Uiso 1 1 calc R
C66 C 0.0547(3) 0.03699(10) 0.71046(13) 0.0454(9) Uani 1 1 d .
H66A H 0.0158 0.0512 0.7272 0.068 Uiso 1 1 calc R
H66B H 0.0625 0.0148 0.7241 0.068 Uiso 1 1 calc R
H66C H 0.0292 0.0337 0.6827 0.068 Uiso 1 1 calc R
C67 C 0.2460(3) 0.13126(18) 0.61525(13) 0.084(2) Uani 1 1 d .
H67A H 0.2656 0.1502 0.6329 0.125 Uiso 1 1 calc R
H67B H 0.2312 0.1399 0.5874 0.125 Uiso 1 1 calc R
H67C H 0.2927 0.1144 0.6130 0.125 Uiso 1 1 calc R
C68 C 0.1087(3) 0.07813(11) 0.60152(12) 0.0540(11) Uani 1 1 d .
H68A H 0.0567 0.0673 0.6130 0.081 Uiso 1 1 calc R
H68B H 0.1539 0.0609 0.5974 0.081 Uiso 1 1 calc R
H68C H 0.0943 0.0888 0.5747 0.081 Uiso 1 1 calc R
C69 C -0.1598(3) 0.17046(12) 0.74848(15) 0.0622(13) Uani 1 1 d .
H69A H -0.1196 0.1665 0.7718 0.093 Uiso 1 1 calc R
H69B H -0.1650 0.1496 0.7318 0.093 Uiso 1 1 calc R
H69C H -0.2171 0.1767 0.7593 0.093 Uiso 1 1 calc R
C70 C -0.2092(3) 0.21580(17) 0.67832(13) 0.0709(16) Uani 1 1 d .
H70A H -0.1919 0.2348 0.6603 0.106 Uiso 1 1 calc R
H70B H -0.2610 0.2223 0.6941 0.106 Uiso 1 1 calc R
H70C H -0.2224 0.1958 0.6611 0.106 Uiso 1 1 calc R
C71 C 0.0288(2) 0.26785(8) 0.67552(11) 0.0376(8) Uani 1 1 d .
H71A H 0.0479 0.2706 0.7046 0.056 Uiso 1 1 calc R
H71B H -0.0311 0.2761 0.6724 0.056 Uiso 1 1 calc R
H71C H 0.0671 0.2810 0.6572 0.056 Uiso 1 1 calc R
C72 C -0.0005(2) 0.21871(9) 0.60475(9) 0.0329(7) Uani 1 1 d .
H72A H 0.0016 0.1949 0.5957 0.049 Uiso 1 1 calc R
H72B H 0.0390 0.2323 0.5877 0.049 Uiso 1 1 calc R
H72C H -0.0600 0.2274 0.6016 0.049 Uiso 1 1 calc R

loop_
_atom_site_aniso_label
_atom_site_aniso_U_11
_atom_site_aniso_U_22
_atom_site_aniso_U_33
_atom_site_aniso_U_23
_atom_site_aniso_U_13
_atom_site_aniso_U_12
Eu1 0.01575(5) 0.01265(5) 0.01597(5) -0.00077(4) -0.00134(4) 0.00152(4)
Si1 0.0180(3) 0.0183(3) 0.0231(3) 0.0035(3) 0.0005(3) -0.0004(3)
N1 0.0219(11) 0.0145(10) 0.0219(10) 0.0016(8) 0.0008(8) 0.0018(8)
O1 0.0195(9) 0.0270(10) 0.0214(9) 0.0002(8) -0.0032(7) -0.0005(7)
C1 0.0285(15) 0.0342(16) 0.0236(13) 0.0001(12) 0.0015(11) 0.0007(12)
C1S 0.0198(13) 0.0437(18) 0.0284(14) 0.0059(13) -0.0029(11) -0.0011(12)
Eu2 0.01200(5) 0.01350(5) 0.01424(5) -0.00149(4) -0.00088(4) 0.00082(4)
Si2 0.0283(4) 0.0150(3) 0.0212(3) -0.0004(3) 0.0024(3) 0.0034(3)
N2 0.0174(10) 0.0154(10) 0.0211(10) -0.0024(8) -0.0041(8) -0.0002(8)
O2 0.0198(9) 0.0252(10) 0.0238(9) 0.0010(8) -0.0039(7) 0.0012(7)
C2S 0.0217(14) 0.0341(16) 0.0348(16) -0.0017(13) -0.0027(11) 0.0003(12)
C2 0.0324(16) 0.0257(15) 0.0405(17) 0.0124(13) 0.0068(13) 0.0032(12)
Eu3 0.01627(5) 0.01687(6) 0.01491(5) 0.00200(4) -0.00307(4) -0.00333(4)
Si3 0.0177(3) 0.0220(4) 0.0207(3) -0.0077(3) -0.0045(3) 0.0037(3)
N3 0.0166(9) 0.0164(10) 0.0161(9) -0.0025(7) 0.0010(7) 0.0001(8)
C3S 0.0296(16) 0.0403(19) 0.0368(17) 0.0079(14) -0.0133(13) 0.0003(14)
C3 0.0265(15) 0.0283(15) 0.0417(17) -0.0040(13) 0.0066(13) 0.0043(12)
O3 0.0254(10) 0.0304(11) 0.0263(10) 0.0028(8) -0.0076(8) -0.0032(8)
Si4 0.0172(3) 0.0132(3) 0.0344(4) 0.0016(3) -0.0061(3) -0.0008(3)
N4 0.0162(9) 0.0205(10) 0.0146(9) 0.0006(8) 0.0000(7) 0.0027(8)
C4S 0.0294(14) 0.0297(15) 0.0210(12) 0.0021(11) -0.0037(11) -0.0005(12)
C4 0.0445(19) 0.0248(15) 0.0340(16) -0.0099(12) -0.0062(14) 0.0073(13)
Eu4 0.01824(6) 0.01697(6) 0.01534(5) -0.00066(4) -0.00350(4) 0.00271(4)
O4 0.0193(9) 0.0400(12) 0.0220(9) -0.0044(9) -0.0043(7) 0.0021(8)
Si5 0.0212(3) 0.0167(3) 0.0169(3) -0.0048(2) 0.0008(3) 0.0000(3)
N5 0.0165(9) 0.0153(9) 0.0166(9) 0.0017(7) -0.0012(7) 0.0000(7)
C5S 0.0263(14) 0.0323(16) 0.0304(15) -0.0060(12) -0.0034(11) 0.0032(12)
C5 0.0229(14) 0.0343(16) 0.0362(16) -0.0168(13) -0.0110(12) 0.0053(12)
Eu5 0.01301(5) 0.01614(5) 0.01510(5) -0.00241(4) -0.00108(4) -0.00023(4)
O5 0.0260(11) 0.0491(15) 0.0405(13) 0.0128(11) -0.0039(10) 0.0102(10)
Si6 0.0182(3) 0.0245(4) 0.0184(3) 0.0021(3) 0.0046(3) 0.0036(3)
N6 0.0198(11) 0.0162(10) 0.0300(12) -0.0031(9) -0.0042(9) -0.0026(8)
C6S 0.0225(14) 0.044(2) 0.0389(17) -0.0007(15) -0.0013(12) 0.0076(13)
C6 0.0242(14) 0.0418(19) 0.0361(16) -0.0111(14) 0.0015(12) 0.0075(13)
Eu6 0.01728(6) 0.01700(6) 0.01778(5) -0.00364(4) -0.00216(4) -0.00090(4)
O6 0.0406(13) 0.0308(12) 0.0461(14) 0.0039(10) -0.0190(11) -0.0077(10)
Si7 0.0162(3) 0.0358(4) 0.0160(3) -0.0040(3) -0.0014(2) 0.0075(3)
C7 0.0206(13) 0.0274(15) 0.0505(19) 0.0125(14) -0.0024(13) -0.0031(11)
C7S 0.0197(14) 0.058(2) 0.0395(18) -0.0082(16) -0.0083(13) 0.0004(14)
N7 0.0402(16) 0.0172(12) 0.0581(19) -0.0016(12) -0.0286(14) 0.0047(11)
Eu7 0.01799(6) 0.02523(6) 0.01798(5) 0.00476(5) 0.00026(4) 0.00204(5)
Si8 0.0145(3) 0.0202(3) 0.0156(3) 0.0027(2) 0.0006(2) 0.0009(3)
C8S 0.0277(14) 0.0345(16) 0.0233(13) 0.0032(12) -0.0036(11) -0.0014(12)
C8 0.0315(16) 0.0162(13) 0.068(2) -0.0086(14) -0.0142(16) 0.0021(12)
N8 0.0192(10) 0.0190(10) 0.0174(9) -0.0046(8) -0.0015(8) -0.0005(8)
Eu8 0.01759(6) 0.01717(6) 0.01671(5) 0.00100(4) 0.00018(4) 0.00127(4)
Si9 0.0223(4) 0.0229(4) 0.0169(3) 0.0044(3) -0.0011(3) -0.0027(3)
C9 0.0338(16) 0.0190(13) 0.0402(17) -0.0054(12) 0.0044(13) -0.0018(12)
N9 0.0159(10) 0.0206(10) 0.0151(9) -0.0030(8) 0.0011(7) -0.0024(8)
C9S 0.0355(18) 0.047(2) 0.0389(18) 0.0081(16) -0.0069(14) -0.0114(15)
Eu9 0.02019(6) 0.01751(6) 0.01893(6) -0.00041(4) 0.00000(4) 0.00237(5)
Si10 0.0159(3) 0.0141(3) 0.0255(3) -0.0009(3) -0.0012(3) 0.0008(2)
C10 0.0354(16) 0.0363(17) 0.0194(12) -0.0081(11) -0.0018(11) -0.0050(13)
N10 0.0202(10) 0.0210(11) 0.0165(9) 0.0001(8) 0.0017(8) -0.0003(8)
C10S 0.0367(19) 0.046(2) 0.055(2) 0.0049(18) -0.0095(17) -0.0107(16)
Si11 0.0217(4) 0.0182(3) 0.0258(4) -0.0006(3) -0.0037(3) -0.0001(3)
C11 0.0332(17) 0.0427(19) 0.0304(15) -0.0074(14) 0.0095(13) 0.0133(14)
N11 0.0167(10) 0.0175(10) 0.0207(10) -0.0020(8) -0.0027(8) 0.0031(8)
C11S 0.0317(17) 0.042(2) 0.054(2) -0.0036(17) -0.0200(16) 0.0014(15)
Si12 0.0227(4) 0.0173(3) 0.0342(4) -0.0024(3) 0.0029(3) -0.0023(3)
C12 0.0279(15) 0.0440(19) 0.0303(15) 0.0130(14) 0.0077(12) 0.0014(14)
N12 0.0303(13) 0.0189(11) 0.0262(11) -0.0054(9) -0.0052(10) -0.0003(9)
C12S 0.0345(16) 0.0303(16) 0.0277(14) 0.0021(12) -0.0116(12) -0.0011(12)
C13 0.0304(16) 0.052(2) 0.0370(17) -0.0224(16) -0.0094(13) 0.0157(15)
Si13 0.0295(5) 0.0243(5) 0.1021(10) 0.0176(5) -0.0184(6) -0.0016(4)
C13S 0.0217(14) 0.050(2) 0.0306(15) -0.0074(14) -0.0043(11) 0.0057(13)
N13 0.0236(11) 0.0260(12) 0.0262(11) 0.0036(9) 0.0060(9) 0.0038(9)
C14 0.0202(14) 0.076(3) 0.0233(14) 0.0093(15) 0.0059(11) 0.0073(15)
Si14 0.0558(6) 0.0274(5) 0.0476(6) -0.0099(4) -0.0270(5) 0.0189(4)
C14S 0.047(3) 0.237(9) 0.060(3) -0.065(4) -0.029(2) 0.079(4)
N14 0.0200(10) 0.0251(12) 0.0196(10) 0.0063(8) 0.0018(8) 0.0028(9)
C15 0.0290(15) 0.0409(18) 0.0190(12) 0.0051(12) -0.0004(11) 0.0104(13)
Si15 0.0310(4) 0.0256(4) 0.0160(3) -0.0058(3) -0.0027(3) 0.0010(3)
C15S 0.039(2) 0.232(8) 0.047(3) -0.055(4) -0.025(2) 0.053(4)
N15 0.0247(11) 0.0225(11) 0.0228(11) 0.0067(9) 0.0000(9) 0.0034(9)
C16 0.0271(14) 0.0225(14) 0.0366(16) 0.0017(12) -0.0017(12) -0.0024(11)
Si16 0.0172(3) 0.0175(3) 0.0252(4) -0.0033(3) -0.0017(3) -0.0010(3)
C16S 0.0283(16) 0.060(2) 0.0252(14) -0.0131(15) -0.0071(12) 0.0047(15)
N16 0.0226(11) 0.0188(10) 0.0170(9) -0.0006(8) 0.0021(8) -0.0013(8)
C17 0.0323(16) 0.0440(19) 0.0289(15) 0.0157(14) -0.0075(12) 0.0000(14)
Si17 0.0163(3) 0.0236(4) 0.0158(3) 0.0015(3) -0.0002(2) -0.0015(3)
N17 0.0228(11) 0.0216(11) 0.0198(10) -0.0047(8) 0.0020(8) 0.0004(9)
C17S 0.0316(19) 0.056(3) 0.069(3) 0.009(2) 0.0057(18) 0.0239(18)
C18 0.0388(18) 0.044(2) 0.0280(15) 0.0015(14) 0.0098(13) -0.0037(15)
Si18 0.0163(3) 0.0214(3) 0.0163(3) -0.0056(3) -0.0005(2) -0.0001(3)
N18 0.0264(12) 0.0181(11) 0.0257(11) 0.0009(9) -0.0007(9) 0.0030(9)
C18S 0.048(3) 0.051(3) 0.123(5) -0.007(3) -0.032(3) 0.017(2)
C19 0.0201(13) 0.0287(15) 0.0433(17) -0.0116(13) -0.0019(12) 0.0046(11)
Si19 0.0228(4) 0.0214(4) 0.0236(4) 0.0040(3) -0.0004(3) 0.0006(3)
C19S 0.038(2) 0.068(3) 0.073(3) 0.030(3) -0.021(2) -0.001(2)
C20 0.0288(15) 0.0175(13) 0.0442(18) 0.0063(12) -0.0023(13) -0.0043(11)
Si20 0.0205(3) 0.0211(4) 0.0196(3) -0.0031(3) 0.0040(3) -0.0029(3)
C20S 0.0314(18) 0.074(3) 0.046(2) 0.031(2) -0.0063(15) -0.0032(18)
C21 0.0291(16) 0.0353(17) 0.0421(18) 0.0139(14) -0.0013(13) -0.0035(13)
Si21 0.0199(3) 0.0150(3) 0.0245(3) -0.0030(3) 0.0000(3) 0.0010(3)
C21S 0.056(3) 0.060(3) 0.104(4) 0.028(3) -0.034(3) -0.025(2)
C22 0.0206(14) 0.0444(19) 0.0389(17) 0.0059(14) -0.0025(12) -0.0044(13)
Si22 0.0250(4) 0.0195(4) 0.0206(3) -0.0010(3) -0.0081(3) 0.0006(3)
C22S 0.042(2) 0.087(4) 0.074(3) 0.010(3) -0.021(2) -0.009(2)
C23 0.0376(18) 0.0195(14) 0.051(2) -0.0042(13) -0.0033(15) 0.0046(12)
Si23 0.0250(4) 0.0268(4) 0.0308(4) -0.0087(3) -0.0070(3) 0.0076(3)
C23S 0.044(2) 0.106(4) 0.051(3) -0.010(3) -0.019(2) 0.000(3)
C24 0.048(2) 0.0341(17) 0.0269(15) -0.0055(13) -0.0016(14) 0.0041(15)
Si24 0.0407(5) 0.0256(4) 0.0303(4) 0.0026(3) -0.0084(4) -0.0113(4)
C24S 0.049(2) 0.070(3) 0.038(2) -0.0102(19) -0.0174(17) 0.005(2)
C25 0.066(3) 0.055(3) 0.044(2) 0.0113(19) -0.005(2) -0.014(2)
Si25 0.0232(4) 0.0297(4) 0.0223(4) 0.0031(3) 0.0015(3) 0.0104(3)
C26 0.124(5) 0.035(2) 0.179(7) 0.042(3) -0.110(5) -0.038(3)
Si26 0.0226(4) 0.0217(4) 0.0255(4) 0.0032(3) 0.0055(3) 0.0012(3)
C27 0.047(2) 0.042(2) 0.050(2) -0.0028(17) -0.0099(17) -0.0052(17)
Si27 0.0223(4) 0.0267(4) 0.0269(4) 0.0130(3) -0.0011(3) 0.0009(3)
C28 0.053(3) 0.090(4) 0.122(5) -0.072(4) -0.045(3) 0.038(3)
Si28 0.0251(4) 0.0341(4) 0.0205(3) 0.0031(3) 0.0040(3) 0.0064(3)
C29 0.049(2) 0.041(2) 0.0331(17) -0.0147(15) -0.0188(15) 0.0023(16)
Si29 0.0209(4) 0.0335(4) 0.0217(3) 0.0084(3) 0.0021(3) 0.0014(3)
C30 0.050(2) 0.058(2) 0.0274(16) -0.0043(16) 0.0147(15) 0.0008(19)
Si30 0.0327(4) 0.0201(4) 0.0340(4) 0.0047(3) -0.0030(3) 0.0057(3)
C31 0.0254(15) 0.0284(15) 0.0421(18) 0.0041(13) -0.0014(13) -0.0076(12)
Si31 0.0288(4) 0.0361(5) 0.0205(4) 0.0008(3) 0.0043(3) -0.0111(4)
C32 0.0312(16) 0.0255(15) 0.0423(18) -0.0136(13) -0.0035(13) 0.0040(12)
Si32 0.0241(4) 0.0190(3) 0.0185(3) -0.0036(3) -0.0009(3) 0.0010(3)
C33 0.0303(15) 0.0306(16) 0.0312(15) 0.0097(12) -0.0020(12) -0.0004(12)
Si33 0.0309(4) 0.0205(4) 0.0320(4) -0.0055(3) -0.0028(3) 0.0013(3)
C34 0.0214(13) 0.0424(18) 0.0257(14) -0.0017(12) 0.0058(11) -0.0022(12)
Si34 0.0281(4) 0.0346(5) 0.0182(3) -0.0043(3) 0.0027(3) -0.0015(3)
C35 0.0379(17) 0.0447(19) 0.0195(13) -0.0115(12) 0.0009(12) -0.0080(14)
Si35 0.0260(4) 0.0343(5) 0.0260(4) 0.0026(3) 0.0024(3) -0.0029(3)
C36 0.0274(15) 0.0237(14) 0.0395(17) -0.0089(12) -0.0054(12) 0.0038(11)
Si36 0.0193(3) 0.0219(4) 0.0243(4) -0.0013(3) -0.0027(3) -0.0009(3)
C37 0.043(2) 0.053(2) 0.0279(16) 0.0153(15) -0.0059(14) 0.0045(17)
C38 0.0383(18) 0.0222(15) 0.052(2) 0.0005(14) 0.0045(15) 0.0005(13)
C39 0.0349(16) 0.0288(15) 0.0304(15) -0.0097(12) 0.0110(12) -0.0029(12)
C40 0.0375(18) 0.0326(17) 0.0358(16) 0.0006(13) 0.0127(14) -0.0097(14)
C41 0.0357(16) 0.0203(13) 0.0342(15) -0.0015(11) -0.0012(13) -0.0028(12)
C42 0.0236(14) 0.0294(16) 0.0476(19) -0.0026(14) 0.0064(13) 0.0077(12)
C43 0.0427(19) 0.0407(19) 0.0238(14) 0.0025(13) 0.0008(13) -0.0038(15)
C44 0.046(2) 0.0379(19) 0.049(2) -0.0010(16) -0.0301(17) 0.0054(16)
C45 0.0388(19) 0.044(2) 0.061(2) -0.0228(18) -0.0226(17) 0.0190(16)
C46 0.0356(18) 0.066(3) 0.0378(18) -0.0210(18) -0.0150(15) 0.0201(18)
C47 0.067(3) 0.040(2) 0.079(3) 0.027(2) -0.035(2) -0.023(2)
C48 0.0393(19) 0.0389(19) 0.047(2) 0.0079(16) -0.0043(16) -0.0129(15)
C49 0.0359(17) 0.0424(19) 0.0263(14) 0.0002(13) -0.0041(12) 0.0167(14)
C50 0.0428(19) 0.0321(17) 0.0372(17) 0.0019(14) 0.0050(14) 0.0151(14)
C51 0.0291(16) 0.0342(17) 0.0407(18) -0.0034(14) -0.0034(13) -0.0044(13)
C52 0.043(2) 0.0359(19) 0.051(2) 0.0162(16) 0.0198(17) 0.0067(15)
C53 0.0294(16) 0.0240(15) 0.054(2) 0.0106(14) -0.0051(14) -0.0004(12)
C54 0.045(2) 0.064(3) 0.042(2) 0.0347(19) 0.0013(16) 0.0008(19)
C55 0.0329(17) 0.058(2) 0.0307(16) 0.0064(15) 0.0130(13) 0.0006(16)
C56 0.057(2) 0.043(2) 0.0386(19) -0.0082(16) 0.0048(17) 0.0071(18)
C57 0.0355(18) 0.062(2) 0.0223(14) -0.0065(15) 0.0034(12) -0.0116(16)
C58 0.063(3) 0.067(3) 0.0364(19) 0.0285(19) 0.0132(18) 0.022(2)
C59 0.039(2) 0.040(2) 0.059(2) -0.0034(18) -0.0055(17) 0.0165(16)
C60 0.060(3) 0.0254(17) 0.056(2) 0.0142(16) -0.0131(19) -0.0033(16)
C61 0.059(3) 0.049(2) 0.050(2) 0.0268(19) -0.0206(19) -0.028(2)
C62 0.056(3) 0.099(4) 0.053(3) -0.030(3) 0.035(2) -0.032(3)
C63 0.0370(17) 0.0403(18) 0.0231(14) -0.0081(13) -0.0021(12) 0.0049(14)
C64 0.0332(16) 0.0228(14) 0.0330(15) -0.0032(12) -0.0052(12) 0.0020(12)
C65 0.046(2) 0.0354(19) 0.061(2) -0.0219(18) -0.0090(18) 0.0131(16)
C66 0.046(2) 0.038(2) 0.053(2) -0.0010(17) 0.0026(17) -0.0141(16)
C67 0.059(3) 0.165(6) 0.0267(18) 0.007(3) 0.0051(18) -0.055(3)
C68 0.078(3) 0.051(2) 0.0330(18) -0.0076(17) -0.0214(19) -0.001(2)
C69 0.066(3) 0.055(3) 0.066(3) 0.007(2) 0.027(2) 0.009(2)
C70 0.0252(18) 0.144(5) 0.043(2) 0.004(3) 0.0034(16) 0.015(2)
C71 0.047(2) 0.0252(16) 0.0411(18) -0.0037(13) 0.0079(15) -0.0107(14)
C72 0.0390(17) 0.0346(17) 0.0249(14) -0.0001(12) -0.0039(12) -0.0115(14)

loop_
_atom_type_symbol
_atom_type_description
_atom_type_scat_dispersion_real
_atom_type_scat_dispersion_imag
_atom_type_scat_source
C C 0.0033 0.0016 'International Tables Vol C Tables 4.2.6.8 and 6.1.1.4'
H H 0.0000 0.0000 'International Tables Vol C Tables 4.2.6.8 and 6.1.1.4'
N N 0.0061 0.0033 'International Tables Vol C Tables 4.2.6.8 and 6.1.1.4'
O O 0.0106 0.0060 'International Tables Vol C Tables 4.2.6.8 and 6.1.1.4'
Si Si 0.0817 0.0704 'International Tables Vol C Tables 4.2.6.8 and 6.1.1.4'
Eu Eu -0.1578 3.6682 'International Tables Vol C Tables 4.2.6.8 and 6.1.1.4'

loop_
_geom_angle_atom_site_label_1
_geom_angle_atom_site_label_2
_geom_angle_atom_site_label_3
_geom_angle
N1 Eu1 O1 88.85(7)
N1 Eu1 N3 119.56(7)
O1 Eu1 N3 137.26(6)
N1 Eu1 N2 146.12(7)
O1 Eu1 N2 91.08(6)
N3 Eu1 N2 81.78(6)
N1 Eu1 Si2 31.53(5)
O1 Eu1 Si2 82.51(5)
N3 Eu1 Si2 104.89(5)
N2 Eu1 Si2 172.98(5)
N1 Eu1 Si6 123.97(5)
O1 Eu1 Si6 106.48(5)
N3 Eu1 Si6 31.79(5)
N2 Eu1 Si6 88.40(5)
Si2 Eu1 Si6 96.16(2)
N1 Eu1 Si3 117.41(5)
O1 Eu1 Si3 76.73(5)
N3 Eu1 Si3 110.93(5)
N2 Eu1 Si3 30.88(5)
Si2 Eu1 Si3 143.31(2)
Si6 Eu1 Si3 118.52(2)
N1 Eu1 Eu2 130.71(5)
O1 Eu1 Eu2 135.59(5)
N3 Eu1 Eu2 46.22(4)
N2 Eu1 Eu2 45.31(4)
Si2 Eu1 Eu2 141.454(15)
Si6 Eu1 Eu2 70.697(13)
Si3 Eu1 Eu2 67.761(13)
N1 Eu1 HI2 57.7(8)
O1 Eu1 HI2 80.4(8)
N3 Eu1 HI2 88.7(8)
N2 Eu1 HI2 155.1(8)
Si2 Eu1 HI2 26.2(8)
Si6 Eu1 HI2 72.0(8)
Si3 Eu1 HI2 156.8(8)
Eu2 Eu1 HI2 134.2(8)
N1 Eu1 HI3 93.4(8)
O1 Eu1 HI3 74.6(7)
N3 Eu1 HI3 128.8(7)
N2 Eu1 HI3 54.2(7)
Si2 Eu1 HI3 120.8(7)
Si6 Eu1 HI3 142.4(7)
Si3 Eu1 HI3 24.0(7)
Eu2 Eu1 HI3 82.6(7)
HI2 Eu1 HI3 142.1(11)
N1 Eu1 HI6 125.8(8)
O1 Eu1 HI6 81.4(8)
N3 Eu1 HI6 56.3(8)
N2 Eu1 HI6 87.6(8)
Si2 Eu1 HI6 94.3(8)
Si6 Eu1 HI6 25.1(8)
Si3 Eu1 HI6 111.9(8)
Eu2 Eu1 HI6 87.7(8)
HI2 Eu1 HI6 68.1(11)
HI3 Eu1 HI6 133.4(11)
N1 Eu1 HI8 86.7(7)
O1 Eu1 HI8 148.8(7)
N3 Eu1 HI8 69.7(7)
N2 Eu1 HI8 76.1(7)
Si2 Eu1 HI8 108.1(7)
Si6 Eu1 HI8 101.5(7)
Si3 Eu1 HI8 78.0(7)
Eu2 Eu1 HI8 44.7(7)
HI2 Eu1 HI8 121.9(10)
HI3 Eu1 HI8 74.9(10)
HI6 Eu1 HI8 125.3(10)
N1 Si1 C1 111.78(13)
N1 Si1 C2 114.69(13)
C1 Si1 C2 106.33(15)
N1 Si1 HI1 112.6(14)
C1 Si1 HI1 104.2(14)
C2 Si1 HI1 106.5(14)
Si2 N1 Si1 126.54(14)
Si2 N1 Eu1 98.29(10)
Si1 N1 Eu1 135.15(12)
C4S O1 C1S 109.1(2)
C4S O1 Eu1 120.56(16)
C1S O1 Eu1 130.31(16)
Si1 C1 H1A 109.5
Si1 C1 H1B 109.5
H1A C1 H1B 109.5
Si1 C1 H1C 109.5
H1A C1 H1C 109.5
H1B C1 H1C 109.5
O1 C1S C2S 105.8(2)
O1 C1S H1SA 110.6
C2S C1S H1SA 110.6
O1 C1S H1SB 110.6
C2S C1S H1SB 110.6
H1SA C1S H1SB 108.7
N5 Eu2 N2 139.56(7)
N5 Eu2 N3 116.14(7)
N2 Eu2 N3 84.59(7)
N5 Eu2 N4 85.04(6)
N2 Eu2 N4 115.58(7)
N3 Eu2 N4 119.97(7)
N5 Eu2 Si10 31.85(5)
N2 Eu2 Si10 109.93(5)
N3 Eu2 Si10 138.03(5)
N4 Eu2 Si10 89.84(5)
N5 Eu2 Si4 110.68(5)
N2 Eu2 Si4 31.73(5)
N3 Eu2 Si4 87.71(5)
N4 Eu2 Si4 139.04(5)
Si10 Eu2 Si4 86.601(19)
N5 Eu2 Si5 96.03(5)
N2 Eu2 Si5 114.32(5)
N3 Eu2 Si5 31.35(5)
N4 Eu2 Si5 96.32(5)
Si10 Eu2 Si5 126.817(19)
Si4 Eu2 Si5 118.12(2)
N5 Eu2 Si8 113.51(5)
N2 Eu2 Si8 97.78(5)
N3 Eu2 Si8 94.50(5)
N4 Eu2 Si8 31.19(5)
Si10 Eu2 Si8 120.704(19)
Si4 Eu2 Si8 129.121(19)
Si5 Eu2 Si8 80.992(19)
N5 Eu2 Eu1 163.18(5)
N2 Eu2 Eu1 47.68(5)
N3 Eu2 Eu1 47.21(5)
N4 Eu2 Eu1 105.18(5)
Si10 Eu2 Eu1 156.771(14)
Si4 Eu2 Eu1 70.408(14)
Si5 Eu2 Eu1 69.939(14)
Si8 Eu2 Eu1 74.438(13)
N5 Eu2 Eu3 47.52(5)
N2 Eu2 Eu3 161.11(5)
N3 Eu2 Eu3 107.97(5)
N4 Eu2 Eu3 46.05(4)
Si10 Eu2 Eu3 70.432(13)
Si4 Eu2 Eu3 156.963(14)
Si5 Eu2 Eu3 76.673(14)
Si8 Eu2 Eu3 67.832(13)
Eu1 Eu2 Eu3 132.624(5)
N5 Eu2 HI4 89.6(8)
N2 Eu2 HI4 56.6(8)
N3 Eu2 HI4 84.3(8)
N4 Eu2 HI4 154.9(8)
Si10 Eu2 HI4 73.3(8)
Si4 Eu2 HI4 25.4(8)
Si5 Eu2 HI4 108.6(8)
Si8 Eu2 HI4 154.4(8)
Eu1 Eu2 HI4 86.4(8)
Eu3 Eu2 HI4 136.8(8)
N5 Eu2 HI5 79.7(7)
N2 Eu2 HI5 137.8(7)
N3 Eu2 HI5 58.2(7)
N4 Eu2 HI5 73.9(7)
Si10 Eu2 HI5 111.2(7)
Si4 Eu2 HI5 144.4(7)
Si5 Eu2 HI5 26.9(7)
Si8 Eu2 HI5 68.9(7)
Eu1 Eu2 HI5 90.3(7)
Eu3 Eu2 HI5 50.2(7)
HI4 Eu2 HI5 129.2(11)
N5 Eu2 HI8 136.3(7)
N2 Eu2 HI8 81.3(7)
N3 Eu2 HI8 73.3(7)
N4 Eu2 HI8 57.0(7)
Si10 Eu2 HI8 145.9(7)
Si4 Eu2 HI8 112.3(7)
Si5 Eu2 HI8 70.3(7)
Si8 Eu2 HI8 25.8(7)
Eu1 Eu2 HI8 49.0(7)
Eu3 Eu2 HI8 88.8(7)
HI4 Eu2 HI8 134.0(11)
HI5 Eu2 HI8 70.1(10)
N5 Eu2 HI10 56.5(7)
N2 Eu2 HI10 88.9(7)
N3 Eu2 HI10 153.2(7)
N4 Eu2 HI10 86.3(7)
Si10 Eu2 HI10 25.4(7)
Si4 Eu2 HI10 73.6(7)
Si5 Eu2 HI10 152.2(7)
Si8 Eu2 HI10 112.2(7)
Eu1 Eu2 HI10 136.1(7)
Eu3 Eu2 HI10 85.7(7)
HI4 Eu2 HI10 70.5(11)
HI5 Eu2 HI10 133.3(10)
HI8 Eu2 HI10 131.3(10)
N1 Si2 C4 117.09(14)
N1 Si2 C3 116.22(13)
C4 Si2 C3 107.53(15)
N1 Si2 Eu1 50.18(8)
C4 Si2 Eu1 129.79(11)
C3 Si2 Eu1 121.54(11)
N1 Si2 HI2 102.8(14)
C4 Si2 HI2 107.6(14)
C3 Si2 HI2 104.3(14)
Eu1 Si2 HI2 52.7(14)
Si3 N2 Si4 122.65(13)
Si3 N2 Eu2 128.20(11)
Si4 N2 Eu2 94.99(9)
Si3 N2 Eu1 94.30(9)
Si4 N2 Eu1 127.71(11)
Eu2 N2 Eu1 87.02(6)
C5S O2 C8S 108.8(2)
C5S O2 Eu3 128.08(16)
C8S O2 Eu3 120.24(17)
C1S C2S C3S 102.2(3)
C1S C2S H2SA 111.3
C3S C2S H2SA 111.3
C1S C2S H2SB 111.3
C3S C2S H2SB 111.3
H2SA C2S H2SB 109.2
Si1 C2 H2A 109.5
Si1 C2 H2B 109.5
H2A C2 H2B 109.5
Si1 C2 H2C 109.5
H2A C2 H2C 109.5
H2B C2 H2C 109.5
N6 Eu3 O2 88.51(7)
N6 Eu3 N4 113.83(7)
O2 Eu3 N4 132.72(6)
N6 Eu3 N5 155.77(7)
O2 Eu3 N5 93.45(6)
N4 Eu3 N5 82.10(6)
N6 Eu3 Si7 114.01(6)
O2 Eu3 Si7 101.35(5)
N4 Eu3 Si7 32.06(5)
N5 Eu3 Si7 89.30(5)
N6 Eu3 Si9 126.44(6)
O2 Eu3 Si9 81.74(5)
N4 Eu3 Si9 111.04(5)
N5 Eu3 Si9 30.89(5)
Si7 Eu3 Si9 119.55(2)
N6 Eu3 Si11 27.08(6)
O2 Eu3 Si11 76.74(5)
N4 Eu3 Si11 104.13(5)
N5 Eu3 Si11 170.18(5)
Si7 Eu3 Si11 92.17(2)
Si9 Eu3 Si11 144.686(19)
N6 Eu3 Si12 24.66(6)
O2 Eu3 Si12 98.99(5)
N4 Eu3 Si12 118.82(5)
N5 Eu3 Si12 131.93(5)
Si7 Eu3 Si12 132.29(2)
Si9 Eu3 Si12 105.76(2)
Si11 Eu3 Si12 51.735(19)
N6 Eu3 Eu2 135.81(5)
O2 Eu3 Eu2 135.23(5)
N4 Eu3 Eu2 45.81(5)
N5 Eu3 Eu2 44.37(4)
Si7 Eu3 Eu2 69.983(14)
Si9 Eu3 Eu2 67.369(13)
Si11 Eu3 Eu2 144.743(14)
Si12 Eu3 Eu2 119.614(14)
N6 Eu3 HI7 116.7(8)
O2 Eu3 HI7 75.4(8)
N4 Eu3 HI7 57.4(8)
N5 Eu3 HI7 87.0(8)
Si7 Eu3 HI7 26.3(8)
Si9 Eu3 HI7 111.3(8)
Si11 Eu3 HI7 90.0(8)
Si12 Eu3 HI7 141.0(8)
Eu2 Eu3 HI7 86.3(8)
N6 Eu3 HI9 101.1(7)
O2 Eu3 HI9 83.0(7)
N4 Eu3 HI9 127.9(7)
N5 Eu3 HI9 55.4(7)
Si7 Eu3 HI9 144.7(7)
Si9 Eu3 HI9 25.6(7)
Si11 Eu3 HI9 122.7(7)
Si12 Eu3 HI9 80.3(7)
Eu2 Eu3 HI9 82.2(7)
HI7 Eu3 HI9 135.3(11)
N2 Si3 C6 115.37(13)
N2 Si3 C5 114.99(14)
C6 Si3 C5 108.10(14)
N2 Si3 Eu1 54.83(8)
C6 Si3 Eu1 137.54(11)
C5 Si3 Eu1 112.98(10)
N2 Si3 HI3 104.1(14)
C6 Si3 HI3 107.7(14)
C5 Si3 HI3 105.9(14)
Eu1 Si3 HI3 51.0(14)
Si5 N3 Si6 121.01(12)
Si5 N3 Eu2 94.95(9)
Si6 N3 Eu2 132.66(11)
Si5 N3 Eu1 128.51(11)
Si6 N3 Eu1 92.39(9)
Eu2 N3 Eu1 86.56(6)
C4S C3S C2S 102.4(2)
C4S C3S H3SA 111.3
C2S C3S H3SA 111.3
C4S C3S H3SB 111.3
C2S C3S H3SB 111.3
H3SA C3S H3SB 109.2
Si2 C3 H3A 109.5
Si2 C3 H3B 109.5
H3A C3 H3B 109.5
Si2 C3 H3C 109.5
H3A C3 H3C 109.5
H3B C3 H3C 109.5
C12S O3 C9S 109.5(2)
C12S O3 Eu4 120.90(17)
C9S O3 Eu4 126.74(18)
N2 Si4 C7 116.52(13)
N2 Si4 C8 115.88(15)
C7 Si4 C8 106.89(16)
N2 Si4 Eu2 53.28(7)
C7 Si4 Eu2 136.32(12)
C8 Si4 Eu2 115.35(11)
N2 Si4 HI4 104.3(14)
C7 Si4 HI4 106.7(14)
C8 Si4 HI4 105.6(14)
Eu2 Si4 HI4 52.4(14)
Si8 N4 Si7 122.89(13)
Si8 N4 Eu2 95.31(9)
Si7 N4 Eu2 130.81(12)
Si8 N4 Eu3 125.48(11)
Si7 N4 Eu3 92.22(9)
Eu2 N4 Eu3 88.14(6)
O1 C4S C3S 105.6(2)
O1 C4S H4SA 110.6
C3S C4S H4SA 110.6
O1 C4S H4SB 110.6
C3S C4S H4SB 110.6
H4SA C4S H4SB 108.7
Si2 C4 H4A 109.5
Si2 C4 H4B 109.5
H4A C4 H4B 109.5
Si2 C4 H4C 109.5
H4A C4 H4C 109.5
H4B C4 H4C 109.5
N7 Eu4 O3 88.44(8)
N7 Eu4 N9 114.50(8)
O3 Eu4 N9 135.18(7)
N7 Eu4 N8 150.62(10)
O3 Eu4 N8 95.16(7)
N9 Eu4 N8 82.88(6)
N7 Eu4 Si17 119.01(8)
O3 Eu4 Si17 103.71(5)
N9 Eu4 Si17 31.72(5)
N8 Eu4 Si17 88.49(5)
N7 Eu4 Si15 121.67(8)
O3 Eu4 Si15 83.21(5)
N9 Eu4 Si15 111.43(5)
N8 Eu4 Si15 30.97(5)
Si17 Eu4 Si15 119.06(2)
N7 Eu4 Si14 28.57(9)
O3 Eu4 Si14 78.88(5)
N9 Eu4 Si14 102.78(5)
N8 Eu4 Si14 173.70(5)
Si17 Eu4 Si14 94.90(2)
Si15 Eu4 Si14 144.57(2)
N7 Eu4 Si13 23.85(9)
O3 Eu4 Si13 97.02(5)
N9 Eu4 Si13 119.75(5)
N8 Eu4 Si13 127.17(5)
Si17 Eu4 Si13 136.80(3)
Si15 Eu4 Si13 100.56(3)
Si14 Eu4 Si13 52.42(3)
N7 Eu4 Eu5 133.70(7)
O3 Eu4 Eu5 136.89(5)
N9 Eu4 Eu5 44.92(5)
N8 Eu4 Eu5 44.62(4)
Si17 Eu4 Eu5 67.336(13)
Si15 Eu4 Eu5 67.870(15)
Si14 Eu4 Eu5 141.680(18)
Si13 Eu4 Eu5 118.597(17)
N7 Eu4 HI15 95.7(8)
O3 Eu4 HI15 83.7(8)
N9 Eu4 HI15 127.9(8)
N8 Eu4 HI15 55.9(8)
Si17 Eu4 HI15 144.4(8)
Si15 Eu4 HI15 26.1(8)
Si14 Eu4 HI15 120.7(8)
Si13 Eu4 HI15 74.6(8)
Eu5 Eu4 HI15 83.3(8)
N7 Eu4 HI17 121.2(8)
O3 Eu4 HI17 78.1(8)
N9 Eu4 HI17 57.1(8)
N8 Eu4 HI17 88.0(8)
Si17 Eu4 HI17 25.8(8)
Si15 Eu4 HI17 113.1(8)
Si14 Eu4 HI17 92.8(8)
Si13 Eu4 HI17 144.9(8)
Eu5 Eu4 HI17 84.5(8)
HI15 Eu4 HI17 137.8(11)
C13S O4 C16S 109.2(2)
C13S O4 Eu6 129.23(17)
C16S O4 Eu6 121.07(17)
N3 Si5 C10 116.42(13)
N3 Si5 C9 115.42(13)
C10 Si5 C9 108.54(15)
N3 Si5 Eu2 53.70(7)
C10 Si5 Eu2 121.60(11)
C9 Si5 Eu2 128.05(11)
N3 Si5 HI5 104.7(13)
C10 Si5 HI5 105.0(13)
C9 Si5 HI5 105.6(13)
Eu2 Si5 HI5 51.1(13)
Si9 N5 Si10 121.40(13)
Si9 N5 Eu2 129.59(11)
Si10 N5 Eu2 95.14(9)
Si9 N5 Eu3 93.74(9)
Si10 N5 Eu3 127.84(11)
Eu2 N5 Eu3 88.10(6)
O2 C5S C6S 105.9(2)
O2 C5S H5SA 110.6
C6S C5S H5SA 110.6
O2 C5S H5SB 110.6
C6S C5S H5SB 110.6
H5SA C5S H5SB 108.7
Si3 C5 H5A 109.5
Si3 C5 H5B 109.5
H5A C5 H5B 109.5
Si3 C5 H5C 109.5
H5A C5 H5C 109.5
H5B C5 H5C 109.5
N8 Eu5 N11 143.63(7)
N8 Eu5 N9 85.26(7)
N11 Eu5 N9 110.37(7)
N8 Eu5 N10 113.41(7)
N11 Eu5 N10 86.33(7)
N9 Eu5 N10 122.51(7)
N8 Eu5 Si16 31.89(5)
N11 Eu5 Si16 112.73(5)
N9 Eu5 Si16 91.23(5)
N10 Eu5 Si16 133.54(5)
N8 Eu5 Si21 113.88(5)
N11 Eu5 Si21 31.87(5)
N9 Eu5 Si21 131.51(5)
N10 Eu5 Si21 91.46(5)
Si16 Eu5 Si21 86.656(19)
N8 Eu5 Si18 111.73(5)
N11 Eu5 Si18 95.29(5)
N9 Eu5 Si18 31.08(5)
N10 Eu5 Si18 95.74(5)
Si16 Eu5 Si18 122.315(19)
Si21 Eu5 Si18 126.021(19)
N8 Eu5 Si19 95.34(5)
N11 Eu5 Si19 113.82(5)
N9 Eu5 Si19 97.74(5)
N10 Eu5 Si19 30.99(5)
Si16 Eu5 Si19 125.52(2)
Si21 Eu5 Si19 122.33(2)
Si18 Eu5 Si19 79.41(2)
N8 Eu5 Eu6 160.02(5)
N11 Eu5 Eu6 47.66(5)
N9 Eu5 Eu6 106.50(5)
N10 Eu5 Eu6 46.66(5)
Si16 Eu5 Eu6 156.969(14)
Si21 Eu5 Eu6 70.637(14)
Si18 Eu5 Eu6 76.360(13)
Si19 Eu5 Eu6 67.520(14)
N8 Eu5 Eu4 46.78(5)
N11 Eu5 Eu4 155.35(5)
N9 Eu5 Eu4 45.45(5)
N10 Eu5 Eu4 110.09(5)
Si16 Eu5 Eu4 69.654(14)
Si21 Eu5 Eu4 155.152(14)
Si18 Eu5 Eu4 65.689(13)
Si19 Eu5 Eu4 79.375(14)
Eu6 Eu5 Eu4 133.362(5)
N8 Eu5 HI16 57.1(8)
N11 Eu5 HI16 89.7(8)
N9 Eu5 HI16 88.3(8)
N10 Eu5 HI16 148.3(7)
Si16 Eu5 HI16 26.0(7)
Si21 Eu5 HI16 69.8(8)
Si18 Eu5 HI16 116.0(8)
Si19 Eu5 HI16 151.4(7)
Eu6 Eu5 HI16 137.3(8)
Eu4 Eu5 HI16 85.4(8)
N8 Eu5 HI18 133.0(7)
N11 Eu5 HI18 80.3(7)
N9 Eu5 HI18 56.4(7)
N10 Eu5 HI18 74.5(7)
Si16 Eu5 HI18 147.5(7)
Si21 Eu5 HI18 112.0(7)
Si18 Eu5 HI18 25.4(7)
Si19 Eu5 HI18 67.6(7)
Eu6 Eu5 HI18 51.4(7)
Eu4 Eu5 HI18 86.4(7)
HI16 Eu5 HI18 135.7(10)
N8 Eu5 HI19 79.5(8)
N11 Eu5 HI19 135.0(8)
N9 Eu5 HI19 76.9(8)
N10 Eu5 HI19 56.3(8)
Si16 Eu5 HI19 111.4(8)
Si21 Eu5 HI19 147.5(8)
Si18 Eu5 HI19 67.8(8)
Si19 Eu5 HI19 25.3(8)
Eu6 Eu5 HI19 87.4(8)
Eu4 Eu5 HI19 54.3(8)
HI16 Eu5 HI19 135.3(11)
HI18 Eu5 HI19 67.0(11)
N8 Eu5 HI21 91.4(8)
N11 Eu5 HI21 57.5(7)
N9 Eu5 HI21 147.5(8)
N10 Eu5 HI21 88.4(8)
Si16 Eu5 HI21 70.4(8)
Si21 Eu5 HI21 26.3(7)
Si18 Eu5 HI21 152.3(7)
Si19 Eu5 HI21 114.7(8)
Eu6 Eu5 HI21 87.0(8)
Eu4 Eu5 HI21 137.9(8)
HI16 Eu5 HI21 63.3(11)
HI18 Eu5 HI21 135.6(10)
HI19 Eu5 HI21 134.2(11)
C20S O5 C17S 108.6(3)
C20S O5 Eu7 120.6(2)
C17S O5 Eu7 130.0(2)
N3 Si6 C12 116.92(13)
N3 Si6 C11 116.21(14)
C12 Si6 C11 107.31(16)
N3 Si6 Eu1 55.82(7)
C12 Si6 Eu1 136.05(12)
C11 Si6 Eu1 114.06(11)
N3 Si6 HI6 105.1(14)
C12 Si6 HI6 105.8(14)
C11 Si6 HI6 104.2(14)
Eu1 Si6 HI6 50.6(14)
Si12 N6 Si11 130.78(14)
Si12 N6 Eu3 117.85(12)
Si11 N6 Eu3 111.36(11)
C5S C6S C7S 101.2(3)
C5S C6S H6SA 111.5
C7S C6S H6SA 111.5
C5S C6S H6SB 111.5
C7S C6S H6SB 111.5
H6SA C6S H6SB 109.3
Si3 C6 H6A 109.5
Si3 C6 H6B 109.5
H6A C6 H6B 109.5
Si3 C6 H6C 109.5
H6A C6 H6C 109.5
H6B C6 H6C 109.5
N12 Eu6 O4 90.39(8)
N12 Eu6 N10 120.85(8)
O4 Eu6 N10 131.89(7)
N12 Eu6 N11 142.31(8)
O4 Eu6 N11 92.52(7)
N10 Eu6 N11 83.52(7)
N12 Eu6 Si20 126.44(6)
O4 Eu6 Si20 100.69(5)
N10 Eu6 Si20 31.76(5)
N11 Eu6 Si20 89.83(5)
N12 Eu6 Si24 30.26(6)
O4 Eu6 Si24 82.45(5)
N10 Eu6 Si24 105.99(5)
N11 Eu6 Si24 170.32(5)
Si20 Eu6 Si24 99.20(2)
N12 Eu6 Si22 113.36(6)
O4 Eu6 Si22 79.90(5)
N10 Eu6 Si22 113.28(5)
N11 Eu6 Si22 31.28(5)
Si20 Eu6 Si22 120.15(2)
Si24 Eu6 Si22 139.11(2)
N12 Eu6 Eu5 132.09(6)
O4 Eu6 Eu5 134.64(5)
N10 Eu6 Eu5 45.71(5)
N11 Eu6 Eu5 45.39(4)
Si20 Eu6 Eu5 69.107(14)
Si24 Eu6 Eu5 141.718(17)
Si22 Eu6 Eu5 69.746(13)
N12 Eu6 HI20 126.6(8)
O4 Eu6 HI20 75.9(8)
N10 Eu6 HI20 56.3(8)
N11 Eu6 HI20 90.4(8)
Si20 Eu6 HI20 24.8(8)
Si24 Eu6 HI20 96.3(8)
Si22 Eu6 HI20 114.4(8)
Eu5 Eu6 HI20 86.7(8)
N12 Eu6 HI22 88.1(8)
O4 Eu6 HI22 78.4(8)
N10 Eu6 HI22 132.5(8)
N11 Eu6 HI22 55.9(8)
Si20 Eu6 HI22 145.4(8)
Si24 Eu6 HI22 114.8(8)
Si22 Eu6 HI22 25.2(8)
Eu5 Eu6 HI22 86.8(8)
HI20 Eu6 HI22 136.1(11)
N12 Eu6 HI24 56.3(8)
O4 Eu6 HI24 81.3(8)
N10 Eu6 HI24 87.3(8)
N11 Eu6 HI24 160.9(8)
Si20 Eu6 HI24 73.8(8)
Si24 Eu6 HI24 26.2(8)
Si22 Eu6 HI24 158.4(8)
Eu5 Eu6 HI24 131.8(8)
HI20 Eu6 HI24 70.6(11)
HI22 Eu6 HI24 138.6(11)
C21S O6 C24S 107.9(3)
C21S O6 Eu9 132.2(3)
C24S O6 Eu9 118.9(2)
N4 Si7 C13 117.97(14)
N4 Si7 C14 115.32(15)
C13 Si7 C14 108.05(18)
N4 Si7 Eu3 55.73(7)
C13 Si7 Eu3 138.31(13)
C14 Si7 Eu3 110.85(12)
N4 Si7 HI7 103.6(14)
C13 Si7 HI7 105.8(14)
C14 Si7 HI7 104.8(14)
Eu3 Si7 HI7 49.9(14)
Si4 C7 H7A 109.5
Si4 C7 H7B 109.5
H7A C7 H7B 109.5
Si4 C7 H7C 109.5
H7A C7 H7C 109.5
H7B C7 H7C 109.5
C6S C7S C8S 102.9(3)
C6S C7S H7SA 111.2
C8S C7S H7SA 111.2
C6S C7S H7SB 111.2
C8S C7S H7SB 111.2
H7SA C7S H7SB 109.1
Si13 N7 Si14 132.75(17)
Si13 N7 Eu4 120.01(17)
Si14 N7 Eu4 107.23(15)
N13 Eu7 O5 89.89(8)
N13 Eu7 N14 110.56(8)
O5 Eu7 N14 137.49(8)
N13 Eu7 N15 143.76(8)
O5 Eu7 N15 100.02(8)
N14 Eu7 N15 85.23(7)
N13 Eu7 Si28 116.08(6)
O5 Eu7 Si28 105.81(6)
N14 Eu7 Si28 31.85(5)
N15 Eu7 Si28 94.75(5)
N13 Eu7 Si26 30.42(6)
O5 Eu7 Si26 74.99(6)
N14 Eu7 Si26 103.90(5)
N15 Eu7 Si26 170.56(5)
Si28 Eu7 Si26 94.34(2)
N13 Eu7 Si29 116.80(6)
O5 Eu7 Si29 94.41(6)
N14 Eu7 Si29 107.46(5)
N15 Eu7 Si29 28.40(5)
Si28 Eu7 Si29 122.86(2)
Si26 Eu7 Si29 142.77(2)
N13 Eu7 Eu8 131.59(6)
O5 Eu7 Eu8 137.86(6)
N14 Eu7 Eu8 44.24(5)
N15 Eu7 Eu8 43.66(5)
Si28 Eu7 Eu8 66.342(16)
Si26 Eu7 Eu8 144.053(15)
Si29 Eu7 Eu8 63.216(14)
N13 Eu7 HI26 55.5(8)
O5 Eu7 HI26 66.9(7)
N14 Eu7 HI26 93.9(7)
N15 Eu7 HI26 159.1(8)
Si28 Eu7 HI26 74.6(7)
Si26 Eu7 HI26 25.1(7)
Si29 Eu7 HI26 158.5(7)
Eu8 Eu7 HI26 138.0(7)
N13 Eu7 HI28 123.4(8)
O5 Eu7 HI28 80.2(8)
N14 Eu7 HI28 57.4(8)
N15 Eu7 HI28 92.8(8)
Si28 Eu7 HI28 26.5(8)
Si26 Eu7 HI28 94.2(8)
Si29 Eu7 HI28 119.5(8)
Eu8 Eu7 HI28 81.3(8)
HI26 Eu7 HI28 69.6(11)
N4 Si8 C16 115.52(13)
N4 Si8 C15 117.18(13)
C16 Si8 C15 108.30(15)
N4 Si8 Eu2 53.49(7)
C16 Si8 Eu2 124.53(10)
C15 Si8 Eu2 125.14(11)
N4 Si8 HI8 102.7(13)
C16 Si8 HI8 107.3(13)
C15 Si8 HI8 104.7(13)
Eu2 Si8 HI8 49.2(13)
O2 C8S C7S 105.4(2)
O2 C8S H8SA 110.7
C7S C8S H8SA 110.7
O2 C8S H8SB 110.7
C7S C8S H8SB 110.7
H8SA C8S H8SB 108.8
Si4 C8 H8A 109.5
Si4 C8 H8B 109.5
H8A C8 H8B 109.5
Si4 C8 H8C 109.5
H8A C8 H8C 109.5
H8B C8 H8C 109.5
Si15 N8 Si16 121.80(13)
Si15 N8 Eu5 130.25(12)
Si16 N8 Eu5 94.09(9)
Si15 N8 Eu4 93.80(10)
Si16 N8 Eu4 127.39(11)
Eu5 N8 Eu4 88.60(6)
N15 Eu8 N17 144.17(7)
N15 Eu8 N14 84.50(7)
N17 Eu8 N14 115.49(7)
N15 Eu8 N16 105.14(7)
N17 Eu8 N16 84.72(7)
N14 Eu8 N16 130.48(7)
N15 Eu8 Si33 112.48(6)
N17 Eu8 Si33 31.85(5)
N14 Eu8 Si33 130.31(5)
N16 Eu8 Si33 91.32(5)
N15 Eu8 Si32 93.85(5)
N17 Eu8 Si32 109.73(5)
N14 Eu8 Si32 100.88(5)
N16 Eu8 Si32 31.55(5)
Si33 Eu8 Si32 122.69(2)
N15 Eu8 Si30 31.37(6)
N17 Eu8 Si30 115.27(5)
N14 Eu8 Si30 89.33(5)
N16 Eu8 Si30 123.87(5)
Si33 Eu8 Si30 85.80(2)
Si32 Eu8 Si30 123.39(2)
N15 Eu8 Si27 108.96(6)
N17 Eu8 Si27 101.67(5)
N14 Eu8 Si27 31.41(5)
N16 Eu8 Si27 103.58(5)
Si33 Eu8 Si27 130.12(2)
Si32 Eu8 Si27 79.83(2)
Si30 Eu8 Si27 120.46(2)
N15 Eu8 Eu7 44.12(5)
N17 Eu8 Eu7 155.95(5)
N14 Eu8 Eu7 43.02(5)
N16 Eu8 Eu7 117.04(5)
Si33 Eu8 Eu7 145.477(16)
Si32 Eu8 Eu7 88.247(14)
Si30 Eu8 Eu7 62.574(17)
Si27 Eu8 Eu7 64.893(14)
N15 Eu8 Eu9 145.87(5)
N17 Eu8 Eu9 44.13(5)
N14 Eu8 Eu9 124.58(5)
N16 Eu8 Eu9 43.63(5)
Si33 Eu8 Eu9 64.613(16)
Si32 Eu8 Eu9 65.617(14)
Si30 Eu8 Eu9 144.371(17)
Si27 Eu8 Eu9 94.516(15)
Eu7 Eu8 Eu9 149.859(5)
N15 Eu8 HI27 131.0(8)
N17 Eu8 HI27 83.6(8)
N14 Eu8 HI27 56.4(8)
N16 Eu8 HI27 84.3(8)
Si33 Eu8 HI27 115.3(8)
Si32 Eu8 HI27 69.3(8)
Si30 Eu8 HI27 145.7(8)
Si27 Eu8 HI27 25.4(8)
Eu7 Eu8 HI27 88.3(8)
Eu9 Eu8 HI27 69.1(8)
N15 Eu8 HI30 57.0(8)
N17 Eu8 HI30 94.2(8)
N14 Eu8 HI30 83.4(8)
N16 Eu8 HI30 142.7(8)
Si33 Eu8 HI30 70.6(8)
Si32 Eu8 HI30 150.3(8)
Si30 Eu8 HI30 26.9(8)
Si27 Eu8 HI30 113.1(8)
Eu7 Eu8 HI30 74.9(8)
Eu9 Eu8 HI30 135.2(8)
HI27 Eu8 HI30 132.8(11)
N15 Eu8 HI32 79.8(8)
N17 Eu8 HI32 131.4(8)
N14 Eu8 HI32 78.1(8)
N16 Eu8 HI32 57.1(8)
Si33 Eu8 HI32 148.4(8)
Si32 Eu8 HI32 25.8(8)
Si30 Eu8 HI32 111.1(8)
Si27 Eu8 HI32 64.9(8)
Eu7 Eu8 HI32 63.2(8)
Eu9 Eu8 HI32 88.6(8)
HI27 Eu8 HI32 65.3(11)
HI30 Eu8 HI32 134.4(11)
N15 Eu8 HI33 88.5(8)
N17 Eu8 HI33 57.0(8)
N14 Eu8 HI33 141.0(8)
N16 Eu8 HI33 88.4(8)
Si33 Eu8 HI33 25.9(8)
Si32 Eu8 HI33 117.9(8)
Si30 Eu8 HI33 66.5(8)
Si27 Eu8 HI33 154.9(8)
Eu7 Eu8 HI33 129.0(8)
Eu9 Eu8 HI33 78.9(8)
HI27 Eu8 HI33 140.4(12)
HI30 Eu8 HI33 60.9(12)
HI32 Eu8 HI33 138.1(11)
N5 Si9 C18 115.33(14)
N5 Si9 C17 114.91(14)
C18 Si9 C17 107.72(16)
N5 Si9 Eu3 55.37(7)
C18 Si9 Eu3 142.62(12)
C17 Si9 Eu3 108.43(11)
N5 Si9 HI9 105.8(13)
C18 Si9 HI9 108.1(13)
C17 Si9 HI9 104.2(14)
Eu3 Si9 HI9 53.4(13)
Si5 C9 H9A 109.5
Si5 C9 H9B 109.5
H9A C9 H9B 109.5
Si5 C9 H9C 109.5
H9A C9 H9C 109.5
H9B C9 H9C 109.5
Si18 N9 Si17 126.82(13)
Si18 N9 Eu5 96.10(9)
Si17 N9 Eu5 125.73(11)
Si18 N9 Eu4 120.80(11)
Si17 N9 Eu4 93.50(9)
Eu5 N9 Eu4 89.64(6)
O3 C9S C10S 105.6(3)
O3 C9S H9SA 110.6
C10S C9S H9SA 110.6
O3 C9S H9SB 110.6
C10S C9S H9SB 110.6
H9SA C9S H9SB 108.8
N18 Eu9 O6 94.07(8)
N18 Eu9 N16 113.68(7)
O6 Eu9 N16 138.19(7)
N18 Eu9 N17 134.89(8)
O6 Eu9 N17 96.91(8)
N16 Eu9 N17 85.34(7)
N18 Eu9 Si31 123.41(6)
O6 Eu9 Si31 106.91(6)
N16 Eu9 Si31 31.71(5)
N17 Eu9 Si31 94.70(5)
N18 Eu9 Si34 107.10(6)
O6 Eu9 Si34 85.00(6)
N16 Eu9 Si34 113.43(5)
N17 Eu9 Si34 31.60(5)
Si31 Eu9 Si34 126.22(2)
N18 Eu9 Si35 26.95(6)
O6 Eu9 Si35 83.45(6)
N16 Eu9 Si35 107.04(5)
N17 Eu9 Si35 161.10(5)
Si31 Eu9 Si35 103.30(2)
Si34 Eu9 Si35 130.38(2)
N18 Eu9 Si36 23.23(6)
O6 Eu9 Si36 104.38(6)
N16 Eu9 Si36 113.36(5)
N17 Eu9 Si36 112.16(5)
Si31 Eu9 Si36 135.46(2)
Si34 Eu9 Si36 87.11(2)
Si35 Eu9 Si36 50.137(19)
N18 Eu9 Eu8 126.65(6)
O6 Eu9 Eu8 136.14(6)
N16 Eu9 Eu8 44.26(5)
N17 Eu9 Eu8 44.14(5)
Si31 Eu9 Eu8 66.600(16)
Si34 Eu9 Eu8 69.248(16)
Si35 Eu9 Eu8 140.224(16)
Si36 Eu9 Eu8 108.900(13)
N18 Eu9 HI31 126.0(9)
O6 Eu9 HI31 81.8(9)
N16 Eu9 HI31 56.8(9)
N17 Eu9 HI31 98.9(9)
Si31 Eu9 HI31 25.1(9)
Si34 Eu9 HI31 125.9(9)
Si35 Eu9 HI31 99.9(9)
Si36 Eu9 HI31 147.0(9)
Eu8 Eu9 HI31 85.4(9)
N18 Eu9 HI34 83.0(8)
O6 Eu9 HI34 78.1(8)
N16 Eu9 HI34 133.4(8)
N17 Eu9 HI34 57.1(8)
Si31 Eu9 HI34 151.7(8)
Si34 Eu9 HI34 25.5(8)
Si35 Eu9 HI34 104.9(8)
Si36 Eu9 HI34 65.8(8)
Eu8 Eu9 HI34 90.2(8)
HI31 Eu9 HI34 145.8(12)
N5 Si10 C19 115.34(12)
N5 Si10 C20 115.90(13)
C19 Si10 C20 107.74(15)
N5 Si10 Eu2 53.01(7)
C19 Si10 Eu2 137.39(11)
C20 Si10 Eu2 113.78(10)
N5 Si10 HI10 104.0(14)
C19 Si10 HI10 107.3(14)
C20 Si10 HI10 105.7(14)
Eu2 Si10 HI10 52.7(14)
Si5 C10 H10A 109.5
Si5 C10 H10B 109.5
H10A C10 H10B 109.5
Si5 C10 H10C 109.5
H10A C10 H10C 109.5
H10B C10 H10C 109.5
Si19 N10 Si20 124.06(13)
Si19 N10 Eu5 96.42(10)
Si20 N10 Eu5 129.06(12)
Si19 N10 Eu6 123.43(11)
Si20 N10 Eu6 92.89(9)
Eu5 N10 Eu6 87.63(6)
C9S C10S C11S 102.5(3)
C9S C10S H10D 111.3
C11S C10S H10D 111.3
C9S C10S H10E 111.3
C11S C10S H10E 111.3
H10D C10S H10E 109.2
N6 Si11 C21 115.58(14)
N6 Si11 C22 115.65(14)
C21 Si11 C22 106.54(15)
N6 Si11 Eu3 41.57(8)
C21 Si11 Eu3 122.36(11)
C22 Si11 Eu3 131.03(11)
N6 Si11 HI11 103.7(14)
C21 Si11 HI11 107.8(14)
C22 Si11 HI11 107.0(14)
Eu3 Si11 HI11 62.5(14)
Si6 C11 H11A 109.5
Si6 C11 H11B 109.5
H11A C11 H11B 109.5
Si6 C11 H11C 109.5
H11A C11 H11C 109.5
H11B C11 H11C 109.5
Si22 N11 Si21 120.82(13)
Si22 N11 Eu5 133.47(11)
Si21 N11 Eu5 94.12(9)
Si22 N11 Eu6 92.88(9)
Si21 N11 Eu6 128.12(11)
Eu5 N11 Eu6 86.95(6)
C12S C11S C10S 102.8(3)
C12S C11S H11D 111.2
C10S C11S H11D 111.2
C12S C11S H11E 111.2
C10S C11S H11E 111.2
H11D C11S H11E 109.1
N6 Si12 C23 115.60(15)
N6 Si12 C24 113.90(14)
C23 Si12 C24 106.81(16)
N6 Si12 Eu3 37.49(8)
C23 Si12 Eu3 127.88(12)
C24 Si12 Eu3 124.51(11)
N6 Si12 HI12 107.9(15)
C23 Si12 HI12 105.0(15)
C24 Si12 HI12 107.0(15)
Eu3 Si12 HI12 70.4(15)
Si6 C12 H12A 109.5
Si6 C12 H12B 109.5
H12A C12 H12B 109.5
Si6 C12 H12C 109.5
H12A C12 H12C 109.5
H12B C12 H12C 109.5
Si24 N12 Si23 129.70(15)
Si24 N12 Eu6 102.38(12)
Si23 N12 Eu6 127.92(13)
O3 C12S C11S 105.9(3)
O3 C12S H12D 110.6
C11S C12S H12D 110.6
O3 C12S H12E 110.6
C11S C12S H12E 110.6
H12D C12S H12E 108.7
Si7 C13 H13A 109.5
Si7 C13 H13B 109.5
H13A C13 H13B 109.5
Si7 C13 H13C 109.5
H13A C13 H13C 109.5
H13B C13 H13C 109.5
N7 Si13 C25 114.29(17)
N7 Si13 C26 115.2(3)
C25 Si13 C26 106.7(2)
N7 Si13 Eu4 36.14(10)
C25 Si13 Eu4 123.12(15)
C26 Si13 Eu4 129.02(17)
N7 Si13 HI13 107(2)
C25 Si13 HI13 107(2)
C26 Si13 HI13 105(2)
Eu4 Si13 HI13 71(2)
O4 C13S C14S 104.5(3)
O4 C13S H13D 110.8
C14S C13S H13D 110.8
O4 C13S H13E 110.8
C14S C13S H13E 110.8
H13D C13S H13E 108.9
Si26 N13 Si25 128.61(16)
Si26 N13 Eu7 101.69(11)
Si25 N13 Eu7 129.61(13)
Si7 C14 H14A 109.5
Si7 C14 H14B 109.5
H14A C14 H14B 109.5
Si7 C14 H14C 109.5
H14A C14 H14C 109.5
H14B C14 H14C 109.5
N7 Si14 C27 116.05(17)
N7 Si14 C28 118.5(2)
C27 Si14 C28 105.30(19)
N7 Si14 Eu4 44.19(9)
C27 Si14 Eu4 126.82(13)
C28 Si14 Eu4 127.74(14)
N7 Si14 HI14 104.4(18)
C27 Si14 HI14 105.8(18)
C28 Si14 HI14 105.7(18)
Eu4 Si14 HI14 60.2(18)
C15S C14S C13S 111.6(4)
C15S C14S H14D 109.3
C13S C14S H14D 109.3
C15S C14S H14E 109.3
C13S C14S H14E 109.3
H14D C14S H14E 108.0
Si28 N14 Si27 125.71(14)
Si28 N14 Eu7 94.13(10)
Si27 N14 Eu7 123.76(12)
Si28 N14 Eu8 123.87(12)
Si27 N14 Eu8 94.26(10)
Eu7 N14 Eu8 92.74(7)
Si8 C15 H15A 109.5
Si8 C15 H15B 109.5
H15A C15 H15B 109.5
Si8 C15 H15C 109.5
H15A C15 H15C 109.5
H15B C15 H15C 109.5
N8 Si15 C30 114.73(15)
N8 Si15 C29 115.43(15)
C30 Si15 C29 108.17(18)
N8 Si15 Eu4 55.23(8)
C30 Si15 Eu4 139.85(13)
C29 Si15 Eu4 110.67(13)
N8 Si15 HI15 105.8(14)
C30 Si15 HI15 106.4(14)
C29 Si15 HI15 105.5(14)
Eu4 Si15 HI15 53.4(14)
C14S C15S C16S 109.8(4)
C14S C15S H15D 109.7
C16S C15S H15D 109.7
C14S C15S H15E 109.7
C16S C15S H15E 109.7
H15D C15S H15E 108.2
Si30 N15 Si29 124.74(14)
Si30 N15 Eu8 94.90(10)
Si29 N15 Eu8 122.70(12)
Si30 N15 Eu7 114.55(12)
Si29 N15 Eu7 103.69(11)
Eu8 N15 Eu7 92.22(7)
Si8 C16 H16A 109.5
Si8 C16 H16B 109.5
H16A C16 H16B 109.5
Si8 C16 H16C 109.5
H16A C16 H16C 109.5
H16B C16 H16C 109.5
N8 Si16 C31 115.93(13)
N8 Si16 C32 115.86(14)
C31 Si16 C32 108.17(15)
N8 Si16 Eu5 54.02(7)
C31 Si16 Eu5 137.87(11)
C32 Si16 Eu5 112.38(11)
N8 Si16 HI16 103.9(14)
C31 Si16 HI16 107.5(14)
C32 Si16 HI16 104.4(14)
Eu5 Si16 HI16 51.6(14)
O4 C16S C15S 104.5(3)
O4 C16S H16D 110.9
C15S C16S H16D 110.9
O4 C16S H16E 110.9
C15S C16S H16E 110.9
H16D C16S H16E 108.9
Si31 N16 Si32 125.99(13)
Si31 N16 Eu9 93.67(10)
Si32 N16 Eu9 124.15(11)
Si31 N16 Eu8 125.05(12)
Si32 N16 Eu8 93.47(10)
Eu9 N16 Eu8 92.11(7)
Si9 C17 H17A 109.5
Si9 C17 H17B 109.5
H17A C17 H17B 109.5
Si9 C17 H17C 109.5
H17A C17 H17C 109.5
H17B C17 H17C 109.5
N9 Si17 C33 117.77(13)
N9 Si17 C34 116.61(13)
C33 Si17 C34 106.76(15)
N9 Si17 Eu4 54.79(7)
C33 Si17 Eu4 132.88(11)
C34 Si17 Eu4 117.63(11)
N9 Si17 HI17 102.7(13)
C33 Si17 HI17 105.2(13)
C34 Si17 HI17 106.6(13)
Eu4 Si17 HI17 48.8(13)
Si33 N17 Si34 122.98(14)
Si33 N17 Eu9 119.37(11)
Si34 N17 Eu9 93.52(10)
Si33 N17 Eu8 92.56(10)
Si34 N17 Eu8 134.46(12)
Eu9 N17 Eu8 91.73(7)
O5 C17S C18S 102.8(4)
O5 C17S H17D 111.2
C18S C17S H17D 111.2
O5 C17S H17E 111.2
C18S C17S H17E 111.2
H17D C17S H17E 109.1
Si9 C18 H18A 109.5
Si9 C18 H18B 109.5
H18A C18 H18B 109.5
Si9 C18 H18C 109.5
H18A C18 H18C 109.5
H18B C18 H18C 109.5
N9 Si18 C36 114.47(13)
N9 Si18 C35 117.90(14)
C36 Si18 C35 107.39(16)
N9 Si18 Eu5 52.82(7)
C36 Si18 Eu5 119.79(10)
C35 Si18 Eu5 131.27(12)
N9 Si18 HI18 105.3(13)
C36 Si18 HI18 104.0(13)
C35 Si18 HI18 106.6(13)
Eu5 Si18 HI18 52.6(13)
Si35 N18 Si36 126.01(15)
Si35 N18 Eu9 111.87(12)
Si36 N18 Eu9 121.94(12)
C19S C18S C17S 106.6(4)
C19S C18S H18D 110.4
C17S C18S H18D 110.4
C19S C18S H18E 110.4
C17S C18S H18E 110.4
H18D C18S H18E 108.6
Si10 C19 H19A 109.5
Si10 C19 H19B 109.5
H19A C19 H19B 109.5
Si10 C19 H19C 109.5
H19A C19 H19C 109.5
H19B C19 H19C 109.5
N10 Si19 C38 114.61(15)
N10 Si19 C37 117.64(15)
C38 Si19 C37 107.00(18)
N10 Si19 Eu5 52.59(8)
C38 Si19 Eu5 125.12(12)
C37 Si19 Eu5 126.51(13)
N10 Si19 HI19 102.8(14)
C38 Si19 HI19 108.0(14)
C37 Si19 HI19 106.1(14)
Eu5 Si19 HI19 50.2(14)
C18S C19S C20S 102.3(4)
C18S C19S H19D 111.3
C20S C19S H19D 111.3
C18S C19S H19E 111.3
C20S C19S H19E 111.3
H19D C19S H19E 109.2
Si10 C20 H20A 109.5
Si10 C20 H20B 109.5
H20A C20 H20B 109.5
Si10 C20 H20C 109.5
H20A C20 H20C 109.5
H20B C20 H20C 109.5
N10 Si20 C39 116.72(13)
N10 Si20 C40 116.34(14)
C39 Si20 C40 107.94(15)
N10 Si20 Eu6 55.35(8)
C39 Si20 Eu6 133.50(11)
C40 Si20 Eu6 115.96(11)
N10 Si20 HI20 102.9(14)
C39 Si20 HI20 107.8(14)
C40 Si20 HI20 103.8(14)
Eu6 Si20 HI20 48.2(14)
O5 C20S C19S 106.8(3)
O5 C20S H20D 110.4
C19S C20S H20D 110.4
O5 C20S H20E 110.4
C19S C20S H20E 110.4
H20D C20S H20E 108.6
Si11 C21 H21A 109.5
Si11 C21 H21B 109.5
H21A C21 H21B 109.5
Si11 C21 H21C 109.5
H21A C21 H21C 109.5
H21B C21 H21C 109.5
N11 Si21 C42 116.37(14)
N11 Si21 C41 115.62(13)
C42 Si21 C41 108.43(15)
N11 Si21 Eu5 54.01(7)
C42 Si21 Eu5 134.65(11)
C41 Si21 Eu5 115.10(11)
N11 Si21 HI21 104.5(14)
C42 Si21 HI21 104.5(13)
C41 Si21 HI21 106.2(14)
Eu5 Si21 HI21 51.9(13)
O6 C21S C22S 107.6(4)
O6 C21S H21D 110.2
C22S C21S H21D 110.2
O6 C21S H21E 110.2
C22S C21S H21E 110.2
H21D C21S H21E 108.5
Si11 C22 H22A 109.5
Si11 C22 H22B 109.5
H22A C22 H22B 109.5
Si11 C22 H22C 109.5
H22A C22 H22C 109.5
H22B C22 H22C 109.5
N11 Si22 C43 116.53(13)
N11 Si22 C44 115.17(15)
C43 Si22 C44 107.28(18)
N11 Si22 Eu6 55.84(8)
C43 Si22 Eu6 135.99(12)
C44 Si22 Eu6 114.66(14)
N11 Si22 HI22 104.7(14)
C43 Si22 HI22 105.6(14)
C44 Si22 HI22 106.7(14)
Eu6 Si22 HI22 50.5(14)
C21S C22S C23S 102.9(4)
C21S C22S H22D 111.2
C23S C22S H22D 111.2
C21S C22S H22E 111.2
C23S C22S H22E 111.2
H22D C22S H22E 109.1
Si12 C23 H23A 109.5
Si12 C23 H23B 109.5
H23A C23 H23B 109.5
Si12 C23 H23C 109.5
H23A C23 H23C 109.5
H23B C23 H23C 109.5
N12 Si23 C46 114.34(15)
N12 Si23 C45 114.27(17)
C46 Si23 C45 106.68(17)
N12 Si23 HI23 108.4(15)
C46 Si23 HI23 105.7(15)
C45 Si23 HI23 106.9(15)
C22S C23S C24S 106.3(3)
C22S C23S H23D 110.5
C24S C23S H23D 110.5
C22S C23S H23E 110.5
C24S C23S H23E 110.5
H23D C23S H23E 108.7
Si12 C24 H24A 109.5
Si12 C24 H24B 109.5
H24A C24 H24B 109.5
Si12 C24 H24C 109.5
H24A C24 H24C 109.5
H24B C24 H24C 109.5
N12 Si24 C47 115.94(19)
N12 Si24 C48 116.30(15)
C47 Si24 C48 106.37(18)
N12 Si24 Eu6 47.36(8)
C47 Si24 Eu6 131.55(13)
C48 Si24 Eu6 121.83(12)
N12 Si24 HI24 104.7(16)
C47 Si24 HI24 105.2(16)
C48 Si24 HI24 107.5(16)
Eu6 Si24 HI24 57.8(16)
O6 C24S C23S 105.5(4)
O6 C24S H24D 110.6
C23S C24S H24D 110.6
O6 C24S H24E 110.6
C23S C24S H24E 110.6
H24D C24S H24E 108.8
Si13 C25 H25A 109.5
Si13 C25 H25B 109.5
H25A C25 H25B 109.5
Si13 C25 H25C 109.5
H25A C25 H25C 109.5
H25B C25 H25C 109.5
N13 Si25 C49 112.70(14)
N13 Si25 C50 114.65(14)
C49 Si25 C50 106.31(17)
N13 Si25 HI25 111.8(15)
C49 Si25 HI25 105.1(15)
C50 Si25 HI25 105.5(15)
Si13 C26 H26A 109.5
Si13 C26 H26B 109.5
H26A C26 H26B 109.5
Si13 C26 H26C 109.5
H26A C26 H26C 109.5
H26B C26 H26C 109.5
N13 Si26 C52 117.08(15)
N13 Si26 C51 116.14(15)
C52 Si26 C51 106.41(18)
N13 Si26 Eu7 47.89(9)
C52 Si26 Eu7 128.78(14)
C51 Si26 Eu7 124.29(11)
N13 Si26 HI26 104.8(15)
C52 Si26 HI26 104.7(15)
C51 Si26 HI26 106.7(15)
Eu7 Si26 HI26 57.0(15)
Si14 C27 H27A 109.5
Si14 C27 H27B 109.5
H27A C27 H27B 109.5
Si14 C27 H27C 109.5
H27A C27 H27C 109.5
H27B C27 H27C 109.5
N14 Si27 C53 115.39(14)
N14 Si27 C54 117.36(16)
C53 Si27 C54 105.98(19)
N14 Si27 Eu8 54.33(8)
C53 Si27 Eu8 118.78(11)
C54 Si27 Eu8 133.44(15)
N14 Si27 HI27 104.4(15)
C53 Si27 HI27 109.0(15)
C54 Si27 HI27 103.9(14)
Eu8 Si27 HI27 51.2(15)
Si14 C28 H28A 109.5
Si14 C28 H28B 109.5
H28A C28 H28B 109.5
Si14 C28 H28C 109.5
H28A C28 H28C 109.5
H28B C28 H28C 109.5
N14 Si28 C56 117.46(16)
N14 Si28 C55 116.14(15)
C56 Si28 C55 107.75(18)
N14 Si28 Eu7 54.02(8)
C56 Si28 Eu7 138.14(14)
C55 Si28 Eu7 111.93(12)
N14 Si28 HI28 104.6(15)
C56 Si28 HI28 104.0(15)
C55 Si28 HI28 105.4(15)
Eu7 Si28 HI28 52.9(15)
Si15 C29 H29A 109.5
Si15 C29 H29B 109.5
H29A C29 H29B 109.5
Si15 C29 H29C 109.5
H29A C29 H29C 109.5
H29B C29 H29C 109.5
N15 Si29 C58 115.63(16)
N15 Si29 C57 110.52(14)
C58 Si29 C57 106.7(2)
N15 Si29 Eu7 47.91(9)
C58 Si29 Eu7 123.18(14)
C57 Si29 Eu7 63.12(10)
N15 Si29 HI29 111.8(15)
C58 Si29 HI29 108.8(15)
C57 Si29 HI29 102.5(15)
Eu7 Si29 HI29 128.0(15)
Si15 C30 H30A 109.5
Si15 C30 H30B 109.5
H30A C30 H30B 109.5
Si15 C30 H30C 109.5
H30A C30 H30C 109.5
H30B C30 H30C 109.5
N15 Si30 C59 115.06(16)
N15 Si30 C60 117.58(17)
C59 Si30 C60 107.00(19)
N15 Si30 Eu8 53.73(8)
C59 Si30 Eu8 140.90(14)
C60 Si30 Eu8 110.79(13)
N15 Si30 HI30 104.7(15)
C59 Si30 HI30 107.0(15)
C60 Si30 HI30 104.5(15)
Eu8 Si30 HI30 54.0(15)
Si16 C31 H31A 109.5
Si16 C31 H31B 109.5
H31A C31 H31B 109.5
Si16 C31 H31C 109.5
H31A C31 H31C 109.5
H31B C31 H31C 109.5
N16 Si31 C61 118.03(16)
N16 Si31 C62 116.58(18)
C61 Si31 C62 107.2(2)
N16 Si31 Eu9 54.62(8)
C61 Si31 Eu9 127.79(15)
C62 Si31 Eu9 122.00(19)
N16 Si31 HI31 102.0(15)
C61 Si31 HI31 104.6(15)
C62 Si31 HI31 107.0(15)
Eu9 Si31 HI31 47.5(15)
Si16 C32 H32A 109.5
Si16 C32 H32B 109.5
H32A C32 H32B 109.5
Si16 C32 H32C 109.5
H32A C32 H32C 109.5
H32B C32 H32C 109.5
N16 Si32 C64 114.35(13)
N16 Si32 C63 119.19(14)
C64 Si32 C63 107.11(15)
N16 Si32 Eu8 54.97(8)
C64 Si32 Eu8 117.62(10)
C63 Si32 Eu8 132.64(11)
N16 Si32 HI32 103.7(14)
C64 Si32 HI32 106.5(14)
C63 Si32 HI32 104.7(13)
Eu8 Si32 HI32 49.3(14)
Si17 C33 H33A 109.5
Si17 C33 H33B 109.5
H33A C33 H33B 109.5
Si17 C33 H33C 109.5
H33A C33 H33C 109.5
H33B C33 H33C 109.5
N17 Si33 C66 116.36(16)
N17 Si33 C65 116.75(17)
C66 Si33 C65 108.32(19)
N17 Si33 Eu8 55.58(8)
C66 Si33 Eu8 136.04(13)
C65 Si33 Eu8 112.99(13)
N17 Si33 HI33 103.8(15)
C66 Si33 HI33 105.0(15)
C65 Si33 HI33 105.2(15)
Eu8 Si33 HI33 50.2(15)
Si17 C34 H34A 109.5
Si17 C34 H34B 109.5
H34A C34 H34B 109.5
Si17 C34 H34C 109.5
H34A C34 H34C 109.5
H34B C34 H34C 109.5
N17 Si34 C67 115.45(17)
N17 Si34 C68 117.14(16)
C67 Si34 C68 107.9(2)
N17 Si34 Eu9 54.88(8)
C67 Si34 Eu9 127.5(2)
C68 Si34 Eu9 122.29(16)
N17 Si34 HI34 105.1(15)
C67 Si34 HI34 105.4(15)
C68 Si34 HI34 104.6(15)
Eu9 Si34 HI34 50.4(15)
Si18 C35 H35A 109.5
Si18 C35 H35B 109.5
H35A C35 H35B 109.5
Si18 C35 H35C 109.5
H35A C35 H35C 109.5
H35B C35 H35C 109.5
N18 Si35 C69 113.09(17)
N18 Si35 C70 114.29(16)
C69 Si35 C70 105.2(2)
N18 Si35 Eu9 41.18(8)
C69 Si35 Eu9 72.01(15)
C70 Si35 Eu9 130.42(18)
N18 Si35 HI35 116.7(13)
C69 Si35 HI35 102.3(13)
C70 Si35 HI35 103.8(13)
Eu9 Si35 HI35 125.5(13)
Si18 C36 H36A 109.5
Si18 C36 H36B 109.5
H36A C36 H36B 109.5
Si18 C36 H36C 109.5
H36A C36 H36C 109.5
H36B C36 H36C 109.5
N18 Si36 C72 113.33(14)
N18 Si36 C71 114.15(14)
C72 Si36 C71 106.76(16)
N18 Si36 Eu9 34.83(8)
C72 Si36 Eu9 113.31(11)
C71 Si36 Eu9 137.18(12)
N18 Si36 HI36 110.6(14)
C72 Si36 HI36 107.7(14)
C71 Si36 HI36 103.7(15)
Eu9 Si36 HI36 78.3(15)
Si19 C37 H37A 109.5
Si19 C37 H37B 109.5
H37A C37 H37B 109.5
Si19 C37 H37C 109.5
H37A C37 H37C 109.5
H37B C37 H37C 109.5
Si19 C38 H38A 109.5
Si19 C38 H38B 109.5
H38A C38 H38B 109.5
Si19 C38 H38C 109.5
H38A C38 H38C 109.5
H38B C38 H38C 109.5
Si20 C39 H39A 109.5
Si20 C39 H39B 109.5
H39A C39 H39B 109.5
Si20 C39 H39C 109.5
H39A C39 H39C 109.5
H39B C39 H39C 109.5
Si20 C40 H40A 109.5
Si20 C40 H40B 109.5
H40A C40 H40B 109.5
Si20 C40 H40C 109.5
H40A C40 H40C 109.5
H40B C40 H40C 109.5
Si21 C41 H41A 109.5
Si21 C41 H41B 109.5
H41A C41 H41B 109.5
Si21 C41 H41C 109.5
H41A C41 H41C 109.5
H41B C41 H41C 109.5
Si21 C42 H42A 109.5
Si21 C42 H42B 109.5
H42A C42 H42B 109.5
Si21 C42 H42C 109.5
H42A C42 H42C 109.5
H42B C42 H42C 109.5
Si22 C43 H43A 109.5
Si22 C43 H43B 109.5
H43A C43 H43B 109.5
Si22 C43 H43C 109.5
H43A C43 H43C 109.5
H43B C43 H43C 109.5
Si22 C44 H44A 109.5
Si22 C44 H44B 109.5
H44A C44 H44B 109.5
Si22 C44 H44C 109.5
H44A C44 H44C 109.5
H44B C44 H44C 109.5
Si23 C45 H45A 109.5
Si23 C45 H45B 109.5
H45A C45 H45B 109.5
Si23 C45 H45C 109.5
H45A C45 H45C 109.5
H45B C45 H45C 109.5
Si23 C46 H46A 109.5
Si23 C46 H46B 109.5
H46A C46 H46B 109.5
Si23 C46 H46C 109.5
H46A C46 H46C 109.5
H46B C46 H46C 109.5
Si24 C47 H47A 109.5
Si24 C47 H47B 109.5
H47A C47 H47B 109.5
Si24 C47 H47C 109.5
H47A C47 H47C 109.5
H47B C47 H47C 109.5
Si24 C48 H48A 109.5
Si24 C48 H48B 109.5
H48A C48 H48B 109.5
Si24 C48 H48C 109.5
H48A C48 H48C 109.5
H48B C48 H48C 109.5
Si25 C49 H49A 109.5
Si25 C49 H49B 109.5
H49A C49 H49B 109.5
Si25 C49 H49C 109.5
H49A C49 H49C 109.5
H49B C49 H49C 109.5
Si25 C50 H50A 109.5
Si25 C50 H50B 109.5
H50A C50 H50B 109.5
Si25 C50 H50C 109.5
H50A C50 H50C 109.5
H50B C50 H50C 109.5
Si26 C51 H51A 109.5
Si26 C51 H51B 109.5
H51A C51 H51B 109.5
Si26 C51 H51C 109.5
H51A C51 H51C 109.5
H51B C51 H51C 109.5
Si26 C52 H52A 109.5
Si26 C52 H52B 109.5
H52A C52 H52B 109.5
Si26 C52 H52C 109.5
H52A C52 H52C 109.5
H52B C52 H52C 109.5
Si27 C53 H53A 109.5
Si27 C53 H53B 109.5
H53A C53 H53B 109.5
Si27 C53 H53C 109.5
H53A C53 H53C 109.5
H53B C53 H53C 109.5
Si27 C54 H54A 109.5
Si27 C54 H54B 109.5
H54A C54 H54B 109.5
Si27 C54 H54C 109.5
H54A C54 H54C 109.5
H54B C54 H54C 109.5
Si28 C55 H55A 109.5
Si28 C55 H55B 109.5
H55A C55 H55B 109.5
Si28 C55 H55C 109.5
H55A C55 H55C 109.5
H55B C55 H55C 109.5
Si28 C56 H56A 109.5
Si28 C56 H56B 109.5
H56A C56 H56B 109.5
Si28 C56 H56C 109.5
H56A C56 H56C 109.5
H56B C56 H56C 109.5
Si29 C57 H57A 109.5
Si29 C57 H57B 109.5
H57A C57 H57B 109.5
Si29 C57 H57C 109.5
H57A C57 H57C 109.5
H57B C57 H57C 109.5
Si29 C58 H58A 109.5
Si29 C58 H58B 109.5
H58A C58 H58B 109.5
Si29 C58 H58C 109.5
H58A C58 H58C 109.5
H58B C58 H58C 109.5
Si30 C59 H59A 109.5
Si30 C59 H59B 109.5
H59A C59 H59B 109.5
Si30 C59 H59C 109.5
H59A C59 H59C 109.5
H59B C59 H59C 109.5
Si30 C60 H60A 109.5
Si30 C60 H60B 109.5
H60A C60 H60B 109.5
Si30 C60 H60C 109.5
H60A C60 H60C 109.5
H60B C60 H60C 109.5
Si31 C61 H61A 109.5
Si31 C61 H61B 109.5
H61A C61 H61B 109.5
Si31 C61 H61C 109.5
H61A C61 H61C 109.5
H61B C61 H61C 109.5
Si31 C62 H62A 109.5
Si31 C62 H62B 109.5
H62A C62 H62B 109.5
Si31 C62 H62C 109.5
H62A C62 H62C 109.5
H62B C62 H62C 109.5
Si32 C63 H63A 109.5
Si32 C63 H63B 109.5
H63A C63 H63B 109.5
Si32 C63 H63C 109.5
H63A C63 H63C 109.5
H63B C63 H63C 109.5
Si32 C64 H64A 109.5
Si32 C64 H64B 109.5
H64A C64 H64B 109.5
Si32 C64 H64C 109.5
H64A C64 H64C 109.5
H64B C64 H64C 109.5
Si33 C65 H65A 109.5
Si33 C65 H65B 109.5
H65A C65 H65B 109.5
Si33 C65 H65C 109.5
H65A C65 H65C 109.5
H65B C65 H65C 109.5
Si33 C66 H66A 109.5
Si33 C66 H66B 109.5
H66A C66 H66B 109.5
Si33 C66 H66C 109.5
H66A C66 H66C 109.5
H66B C66 H66C 109.5
Si34 C67 H67A 109.5
Si34 C67 H67B 109.5
H67A C67 H67B 109.5
Si34 C67 H67C 109.5
H67A C67 H67C 109.5
H67B C67 H67C 109.5
Si34 C68 H68A 109.5
Si34 C68 H68B 109.5
H68A C68 H68B 109.5
Si34 C68 H68C 109.5
H68A C68 H68C 109.5
H68B C68 H68C 109.5
Si35 C69 H69A 109.5
Si35 C69 H69B 109.5
H69A C69 H69B 109.5
Si35 C69 H69C 109.5
H69A C69 H69C 109.5
H69B C69 H69C 109.5
Si35 C70 H70A 109.5
Si35 C70 H70B 109.5
H70A C70 H70B 109.5
Si35 C70 H70C 109.5
H70A C70 H70C 109.5
H70B C70 H70C 109.5
Si36 C71 H71A 109.5
Si36 C71 H71B 109.5
H71A C71 H71B 109.5
Si36 C71 H71C 109.5
H71A C71 H71C 109.5
H71B C71 H71C 109.5
Si36 C72 H72A 109.5
Si36 C72 H72B 109.5
H72A C72 H72B 109.5
Si36 C72 H72C 109.5
H72A C72 H72C 109.5
H72B C72 H72C 109.5

loop_
_geom_bond_atom_site_label_1
_geom_bond_atom_site_label_2
_geom_bond_distance
Eu1 N1 2.468(2)
Eu1 O1 2.5510(19)
Eu1 N3 2.678(2)
Eu1 N2 2.697(2)
Eu1 Si2 3.1800(8)
Eu1 Si6 3.2344(7)
Eu1 Si3 3.2900(7)
Eu1 Eu2 3.64262(18)
Eu1 HI2 2.58(3)
Eu1 HI3 2.65(3)
Eu1 HI6 2.58(3)
Eu1 HI8 2.75(3)
Si1 N1 1.686(2)
Si1 C1 1.873(3)
Si1 C2 1.881(3)
Si1 HI1 1.40(3)
N1 Si2 1.681(2)
O1 C4S 1.454(3)
O1 C1S 1.456(4)
C1 H1A 0.9800
C1 H1B 0.9800
C1 H1C 0.9800
C1S C2S 1.512(4)
C1S H1SA 0.9900
C1S H1SB 0.9900
Eu2 N5 2.579(2)
Eu2 N2 2.593(2)
Eu2 N3 2.635(2)
Eu2 N4 2.644(2)
Eu2 Si10 3.2154(7)
Eu2 Si4 3.2228(8)
Eu2 Si5 3.2572(7)
Eu2 Si8 3.2749(7)
Eu2 Eu3 3.6853(2)
Eu2 HI4 2.61(3)
Eu2 HI5 2.59(3)
Eu2 HI8 2.57(3)
Eu2 HI10 2.62(3)
Si2 C4 1.870(3)
Si2 C3 1.876(3)
Si2 HI2 1.43(3)
N2 Si3 1.693(2)
N2 Si4 1.702(2)
O2 C5S 1.449(4)
O2 C8S 1.456(3)
O2 Eu3 2.5629(19)
C2S C3S 1.518(5)
C2S H2SA 0.9900
C2S H2SB 0.9900
C2 H2A 0.9800
C2 H2B 0.9800
C2 H2C 0.9800
Eu3 N6 2.444(2)
Eu3 N4 2.655(2)
Eu3 N5 2.720(2)
Eu3 Si7 3.2102(7)
Eu3 Si9 3.2982(7)
Eu3 Si11 3.4301(8)
Eu3 Si12 3.5502(8)
Eu3 HI7 2.53(4)
Eu3 HI9 2.70(3)
Si3 C6 1.864(3)
Si3 C5 1.868(3)
Si3 HI3 1.38(3)
N3 Si5 1.701(2)
N3 Si6 1.705(2)
C3S C4S 1.517(4)
C3S H3SA 0.9900
C3S H3SB 0.9900
C3 H3A 0.9800
C3 H3B 0.9800
C3 H3C 0.9800
O3 C12S 1.451(3)
O3 C9S 1.453(4)
O3 Eu4 2.567(2)
Si4 C7 1.869(3)
Si4 C8 1.872(3)
Si4 HI4 1.41(3)
N4 Si8 1.703(2)
N4 Si7 1.705(2)
C4S H4SA 0.9900
C4S H4SB 0.9900
C4 H4A 0.9800
C4 H4B 0.9800
C4 H4C 0.9800
Eu4 N7 2.435(3)
Eu4 N9 2.646(2)
Eu4 N8 2.707(2)
Eu4 Si17 3.2329(7)
Eu4 Si15 3.2882(8)
Eu4 Si14 3.3366(10)
Eu4 Si13 3.5752(10)
Eu4 Eu5 3.7136(2)
Eu4 HI15 2.68(4)
Eu4 HI17 2.52(3)
O4 C13S 1.443(4)
O4 C16S 1.459(3)
O4 Eu6 2.5340(19)
Si5 C10 1.867(3)
Si5 C9 1.867(3)
Si5 HI5 1.50(3)
N5 Si9 1.697(2)
N5 Si10 1.703(2)
C5S C6S 1.505(4)
C5S H5SA 0.9900
C5S H5SB 0.9900
C5 H5A 0.9800
C5 H5B 0.9800
C5 H5C 0.9800
Eu5 N8 2.609(2)
Eu5 N11 2.610(2)
Eu5 N9 2.622(2)
Eu5 N10 2.622(2)
Eu5 Si16 3.2164(7)
Eu5 Si21 3.2169(8)
Eu5 Si18 3.2726(7)
Eu5 Si19 3.2807(8)
Eu5 Eu6 3.66023(19)
Eu5 HI16 2.58(3)
Eu5 HI18 2.66(3)
Eu5 HI19 2.60(4)
Eu5 HI21 2.59(3)
O5 C20S 1.448(4)
O5 C17S 1.452(4)
O5 Eu7 2.559(2)
Si6 C12 1.866(3)
Si6 C11 1.872(3)
Si6 HI6 1.41(3)
N6 Si12 1.675(3)
N6 Si11 1.676(3)
C6S C7S 1.517(5)
C6S H6SA 0.9900
C6S H6SB 0.9900
C6 H6A 0.9800
C6 H6B 0.9800
C6 H6C 0.9800
Eu6 N12 2.449(2)
Eu6 N10 2.664(2)
Eu6 N11 2.709(2)
Eu6 Si20 3.2346(7)
Eu6 Si24 3.2512(9)
Eu6 Si22 3.2701(8)
Eu6 HI20 2.52(3)
Eu6 HI22 2.60(3)
Eu6 HI24 2.77(4)
O6 C21S 1.423(5)
O6 C24S 1.448(4)
O6 Eu9 2.562(2)
Si7 C13 1.864(3)
Si7 C14 1.870(4)
Si7 HI7 1.46(3)
C7 H7A 0.9800
C7 H7B 0.9800
C7 H7C 0.9800
C7S C8S 1.524(4)
C7S H7SA 0.9900
C7S H7SB 0.9900
N7 Si13 1.669(3)
N7 Si14 1.671(4)
Eu7 N13 2.455(3)
Eu7 N14 2.604(2)
Eu7 N15 2.656(2)
Eu7 Si28 3.2100(8)
Eu7 Si26 3.2412(8)
Eu7 Si29 3.4776(8)
Eu7 Eu8 3.8128(2)
Eu7 HI26 2.74(4)
Eu7 HI28 2.61(4)
Si8 C16 1.856(3)
Si8 C15 1.868(3)
Si8 HI8 1.48(3)
C8S H8SA 0.9900
C8S H8SB 0.9900
C8 H8A 0.9800
C8 H8B 0.9800
C8 H8C 0.9800
N8 Si15 1.696(2)
N8 Si16 1.704(2)
Eu8 N15 2.634(2)
Eu8 N17 2.662(2)
Eu8 N14 2.663(2)
Eu8 N16 2.668(2)
Eu8 Si33 3.2232(9)
Eu8 Si32 3.2519(8)
Eu8 Si30 3.2551(8)
Eu8 Si27 3.2693(8)
Eu8 Eu9 3.8199(2)
Eu8 HI27 2.62(4)
Eu8 HI30 2.67(4)
Eu8 HI32 2.55(3)
Eu8 HI33 2.55(4)
Si9 C18 1.866(3)
Si9 C17 1.872(3)
Si9 HI9 1.45(3)
C9 H9A 0.9800
C9 H9B 0.9800
C9 H9C 0.9800
N9 Si18 1.699(2)
N9 Si17 1.703(2)
C9S C10S 1.499(5)
C9S H9SA 0.9900
C9S H9SB 0.9900
Eu9 N18 2.438(2)
Eu9 N16 2.637(2)
Eu9 N17 2.661(2)
Eu9 Si31 3.2281(8)
Eu9 Si34 3.2468(8)
Eu9 Si35 3.4364(9)
Eu9 Si36 3.6219(8)
Eu9 HI31 2.49(4)
Eu9 HI34 2.58(4)
Si10 C19 1.865(3)
Si10 C20 1.866(3)
Si10 HI10 1.41(3)
C10 H10A 0.9800
C10 H10B 0.9800
C10 H10C 0.9800
N10 Si19 1.700(2)
N10 Si20 1.705(2)
C10S C11S 1.527(5)
C10S H10D 0.9900
C10S H10E 0.9900
Si11 C21 1.872(3)
Si11 C22 1.877(3)
Si11 HI11 1.43(4)
C11 H11A 0.9800
C11 H11B 0.9800
C11 H11C 0.9800
N11 Si22 1.700(2)
N11 Si21 1.703(2)
C11S C12S 1.525(5)
C11S H11D 0.9900
C11S H11E 0.9900
Si12 C23 1.872(3)
Si12 C24 1.873(3)
Si12 HI12 1.39(4)
C12 H12A 0.9800
C12 H12B 0.9800
C12 H12C 0.9800
N12 Si24 1.677(3)
N12 Si23 1.679(3)
C12S H12D 0.9900
C12S H12E 0.9900
C13 H13A 0.9800
C13 H13B 0.9800
C13 H13C 0.9800
Si13 C25 1.861(4)
Si13 C26 1.872(5)
Si13 HI13 1.40(5)
C13S C14S 1.486(5)
C13S H13D 0.9900
C13S H13E 0.9900
N13 Si26 1.676(2)
N13 Si25 1.682(3)
C14 H14A 0.9800
C14 H14B 0.9800
C14 H14C 0.9800
Si14 C27 1.861(4)
Si14 C28 1.875(4)
Si14 HI14 1.41(5)
C14S C15S 1.305(6)
C14S H14D 0.9900
C14S H14E 0.9900
N14 Si28 1.698(2)
N14 Si27 1.709(2)
C15 H15A 0.9800
C15 H15B 0.9800
C15 H15C 0.9800
Si15 C30 1.868(4)
Si15 C29 1.872(3)
Si15 HI15 1.47(4)
C15S C16S 1.497(5)
C15S H15D 0.9900
C15S H15E 0.9900
N15 Si30 1.701(3)
N15 Si29 1.702(2)
C16 H16A 0.9800
C16 H16B 0.9800
C16 H16C 0.9800
Si16 C31 1.861(3)
Si16 C32 1.870(3)
Si16 HI16 1.44(3)
C16S H16D 0.9900
C16S H16E 0.9900
N16 Si31 1.700(2)
N16 Si32 1.705(2)
C17 H17A 0.9800
C17 H17B 0.9800
C17 H17C 0.9800
Si17 C33 1.867(3)
Si17 C34 1.869(3)
Si17 HI17 1.46(3)
N17 Si33 1.703(3)
N17 Si34 1.704(2)
C17S C18S 1.498(6)
C17S H17D 0.9900
C17S H17E 0.9900
C18 H18A 0.9800
C18 H18B 0.9800
C18 H18C 0.9800
Si18 C36 1.858(3)
Si18 C35 1.860(3)
Si18 HI18 1.43(3)
N18 Si35 1.678(3)
N18 Si36 1.683(3)
C18S C19S 1.432(7)
C18S H18D 0.9900
C18S H18E 0.9900
C19 H19A 0.9800
C19 H19B 0.9800
C19 H19C 0.9800
Si19 C38 1.862(3)
Si19 C37 1.869(3)
Si19 HI19 1.45(4)
C19S C20S 1.514(5)
C19S H19D 0.9900
C19S H19E 0.9900
C20 H20A 0.9800
C20 H20B 0.9800
C20 H20C 0.9800
Si20 C39 1.865(3)
Si20 C40 1.867(3)
Si20 HI20 1.42(3)
C20S H20D 0.9900
C20S H20E 0.9900
C21 H21A 0.9800
C21 H21B 0.9800
C21 H21C 0.9800
Si21 C42 1.866(3)
Si21 C41 1.873(3)
Si21 HI21 1.46(3)
C21S C22S 1.475(6)
C21S H21D 0.9900
C21S H21E 0.9900
C22 H22A 0.9800
C22 H22B 0.9800
C22 H22C 0.9800
Si22 C43 1.861(3)
Si22 C44 1.871(3)
Si22 HI22 1.44(4)
C22S C23S 1.493(7)
C22S H22D 0.9900
C22S H22E 0.9900
C23 H23A 0.9800
C23 H23B 0.9800
C23 H23C 0.9800
Si23 C46 1.870(3)
Si23 C45 1.875(3)
Si23 HI23 1.44(4)
C23S C24S 1.529(6)
C23S H23D 0.9900
C23S H23E 0.9900
C24 H24A 0.9800
C24 H24B 0.9800
C24 H24C 0.9800
Si24 C47 1.870(4)
Si24 C48 1.876(4)
Si24 HI24 1.44(4)
C24S H24D 0.9900
C24S H24E 0.9900
C25 H25A 0.9800
C25 H25B 0.9800
C25 H25C 0.9800
Si25 C49 1.879(3)
Si25 C50 1.882(4)
Si25 HI25 1.41(4)
C26 H26A 0.9800
C26 H26B 0.9800
C26 H26C 0.9800
Si26 C52 1.869(3)
Si26 C51 1.870(3)
Si26 HI26 1.39(4)
C27 H27A 0.9800
C27 H27B 0.9800
C27 H27C 0.9800
Si27 C53 1.860(4)
Si27 C54 1.866(3)
Si27 HI27 1.44(4)
C28 H28A 0.9800
C28 H28B 0.9800
C28 H28C 0.9800
Si28 C56 1.863(4)
Si28 C55 1.872(4)
Si28 HI28 1.46(4)
C29 H29A 0.9800
C29 H29B 0.9800
C29 H29C 0.9800
Si29 C58 1.866(4)
Si29 C57 1.886(4)
Si29 HI29 1.40(4)
C30 H30A 0.9800
C30 H30B 0.9800
C30 H30C 0.9800
Si30 C59 1.867(4)
Si30 C60 1.868(4)
Si30 HI30 1.49(4)
C31 H31A 0.9800
C31 H31B 0.9800
C31 H31C 0.9800
Si31 C61 1.860(4)
Si31 C62 1.866(4)
Si31 HI31 1.44(4)
C32 H32A 0.9800
C32 H32B 0.9800
C32 H32C 0.9800
Si32 C64 1.865(3)
Si32 C63 1.870(3)
Si32 HI32 1.46(3)
C33 H33A 0.9800
C33 H33B 0.9800
C33 H33C 0.9800
Si33 C66 1.858(4)
Si33 C65 1.863(4)
Si33 HI33 1.45(4)
C34 H34A 0.9800
C34 H34B 0.9800
C34 H34C 0.9800
Si34 C67 1.843(4)
Si34 C68 1.864(4)
Si34 HI34 1.44(4)
C35 H35A 0.9800
C35 H35B 0.9800
C35 H35C 0.9800
Si35 C69 1.851(5)
Si35 C70 1.880(4)
Si35 HI35 1.64(4)
C36 H36A 0.9800
C36 H36B 0.9800
C36 H36C 0.9800
Si36 C72 1.874(3)
Si36 C71 1.877(3)
Si36 HI36 1.39(3)
C37 H37A 0.9800
C37 H37B 0.9800
C37 H37C 0.9800
C38 H38A 0.9800
C38 H38B 0.9800
C38 H38C 0.9800
C39 H39A 0.9800
C39 H39B 0.9800
C39 H39C 0.9800
C40 H40A 0.9800
C40 H40B 0.9800
C40 H40C 0.9800
C41 H41A 0.9800
C41 H41B 0.9800
C41 H41C 0.9800
C42 H42A 0.9800
C42 H42B 0.9800
C42 H42C 0.9800
C43 H43A 0.9800
C43 H43B 0.9800
C43 H43C 0.9800
C44 H44A 0.9800
C44 H44B 0.9800
C44 H44C 0.9800
C45 H45A 0.9800
C45 H45B 0.9800
C45 H45C 0.9800
C46 H46A 0.9800
C46 H46B 0.9800
C46 H46C 0.9800
C47 H47A 0.9800
C47 H47B 0.9800
C47 H47C 0.9800
C48 H48A 0.9800
C48 H48B 0.9800
C48 H48C 0.9800
C49 H49A 0.9800
C49 H49B 0.9800
C49 H49C 0.9800
C50 H50A 0.9800
C50 H50B 0.9800
C50 H50C 0.9800
C51 H51A 0.9800
C51 H51B 0.9800
C51 H51C 0.9800
C52 H52A 0.9800
C52 H52B 0.9800
C52 H52C 0.9800
C53 H53A 0.9800
C53 H53B 0.9800
C53 H53C 0.9800
C54 H54A 0.9800
C54 H54B 0.9800
C54 H54C 0.9800
C55 H55A 0.9800
C55 H55B 0.9800
C55 H55C 0.9800
C56 H56A 0.9800
C56 H56B 0.9800
C56 H56C 0.9800
C57 H57A 0.9800
C57 H57B 0.9800
C57 H57C 0.9800
C58 H58A 0.9800
C58 H58B 0.9800
C58 H58C 0.9800
C59 H59A 0.9800
C59 H59B 0.9800
C59 H59C 0.9800
C60 H60A 0.9800
C60 H60B 0.9800
C60 H60C 0.9800
C61 H61A 0.9800
C61 H61B 0.9800
C61 H61C 0.9800
C62 H62A 0.9800
C62 H62B 0.9800
C62 H62C 0.9800
C63 H63A 0.9800
C63 H63B 0.9800
C63 H63C 0.9800
C64 H64A 0.9800
C64 H64B 0.9800
C64 H64C 0.9800
C65 H65A 0.9800
C65 H65B 0.9800
C65 H65C 0.9800
C66 H66A 0.9800
C66 H66B 0.9800
C66 H66C 0.9800
C67 H67A 0.9800
C67 H67B 0.9800
C67 H67C 0.9800
C68 H68A 0.9800
C68 H68B 0.9800
C68 H68C 0.9800
C69 H69A 0.9800
C69 H69B 0.9800
C69 H69C 0.9800
C70 H70A 0.9800
C70 H70B 0.9800
C70 H70C 0.9800
C71 H71A 0.9800
C71 H71B 0.9800
C71 H71C 0.9800
C72 H72A 0.9800
C72 H72B 0.9800
C72 H72C 0.9800

loop_
_geom_torsion_atom_site_label_1
_geom_torsion_atom_site_label_2
_geom_torsion_atom_site_label_3
_geom_torsion_atom_site_label_4
_geom_torsion
C1 Si1 N1 Si2 136.28(17)
C2 Si1 N1 Si2 15.1(2)
C1 Si1 N1 Eu1 -45.8(2)
C2 Si1 N1 Eu1 -166.92(17)
O1 Eu1 N1 Si2 -77.50(10)
N3 Eu1 N1 Si2 68.93(12)
N2 Eu1 N1 Si2 -167.73(9)
Si6 Eu1 N1 Si2 31.69(12)
Si3 Eu1 N1 Si2 -151.89(7)
Eu2 Eu1 N1 Si2 124.78(8)
O1 Eu1 N1 Si1 104.17(17)
N3 Eu1 N1 Si1 -109.40(17)
N2 Eu1 N1 Si1 13.9(3)
Si2 Eu1 N1 Si1 -178.3(3)
Si6 Eu1 N1 Si1 -146.64(14)
Si3 Eu1 N1 Si1 29.78(19)
Eu2 Eu1 N1 Si1 -53.5(2)
N1 Eu1 O1 C4S -38.59(19)
N3 Eu1 O1 C4S -173.45(17)
N2 Eu1 O1 C4S 107.53(19)
Si2 Eu1 O1 C4S -69.58(19)
Si6 Eu1 O1 C4S -163.82(18)
Si3 Eu1 O1 C4S 79.96(19)
Eu2 Eu1 O1 C4S 117.17(18)
N1 Eu1 O1 C1S 139.7(2)
N3 Eu1 O1 C1S 4.8(3)
N2 Eu1 O1 C1S -74.2(2)
Si2 Eu1 O1 C1S 108.7(2)
Si6 Eu1 O1 C1S 14.4(2)
Si3 Eu1 O1 C1S -101.8(2)
Eu2 Eu1 O1 C1S -64.6(2)
C4S O1 C1S C2S -12.6(3)
Eu1 O1 C1S C2S 169.01(18)
N1 Eu1 Eu2 N5 -103.41(18)
O1 Eu1 Eu2 N5 109.39(17)
N3 Eu1 Eu2 N5 -9.00(17)
N2 Eu1 Eu2 N5 123.01(18)
Si2 Eu1 Eu2 N5 -59.83(16)
Si6 Eu1 Eu2 N5 15.26(16)
Si3 Eu1 Eu2 N5 148.88(16)
N1 Eu1 Eu2 N2 133.58(10)
O1 Eu1 Eu2 N2 -13.62(9)
N3 Eu1 Eu2 N2 -132.01(9)
Si2 Eu1 Eu2 N2 177.16(7)
Si6 Eu1 Eu2 N2 -107.75(7)
Si3 Eu1 Eu2 N2 25.87(7)
N1 Eu1 Eu2 N3 -94.41(9)
O1 Eu1 Eu2 N3 118.39(9)
N2 Eu1 Eu2 N3 132.01(9)
Si2 Eu1 Eu2 N3 -50.83(7)
Si6 Eu1 Eu2 N3 24.26(6)
Si3 Eu1 Eu2 N3 157.88(6)
N1 Eu1 Eu2 N4 22.61(8)
O1 Eu1 Eu2 N4 -124.60(8)
N3 Eu1 Eu2 N4 117.01(8)
N2 Eu1 Eu2 N4 -110.97(8)
Si2 Eu1 Eu2 N4 66.18(5)
Si6 Eu1 Eu2 N4 141.27(5)
Si3 Eu1 Eu2 N4 -85.11(5)
N1 Eu1 Eu2 Si10 151.27(8)
O1 Eu1 Eu2 Si10 4.07(7)
N3 Eu1 Eu2 Si10 -114.32(7)
N2 Eu1 Eu2 Si10 17.69(8)
Si2 Eu1 Eu2 Si10 -165.16(4)
Si6 Eu1 Eu2 Si10 -90.07(4)
Si3 Eu1 Eu2 Si10 43.55(4)
N1 Eu1 Eu2 Si4 159.83(7)
O1 Eu1 Eu2 Si4 12.63(6)
N3 Eu1 Eu2 Si4 -105.76(7)
N2 Eu1 Eu2 Si4 26.25(7)
Si2 Eu1 Eu2 Si4 -156.59(3)
Si6 Eu1 Eu2 Si4 -81.50(2)
Si3 Eu1 Eu2 Si4 52.11(2)
N1 Eu1 Eu2 Si5 -68.67(7)
O1 Eu1 Eu2 Si5 144.13(6)
N3 Eu1 Eu2 Si5 25.74(6)
N2 Eu1 Eu2 Si5 157.75(7)
Si2 Eu1 Eu2 Si5 -25.10(3)
Si6 Eu1 Eu2 Si5 49.99(2)
Si3 Eu1 Eu2 Si5 -176.39(2)
N1 Eu1 Eu2 Si8 17.24(7)
O1 Eu1 Eu2 Si8 -129.96(6)
N3 Eu1 Eu2 Si8 111.64(6)
N2 Eu1 Eu2 Si8 -116.34(7)
Si2 Eu1 Eu2 Si8 60.81(3)
Si6 Eu1 Eu2 Si8 135.90(2)
Si3 Eu1 Eu2 Si8 -90.48(2)
N1 Eu1 Eu2 Eu3 -20.71(7)
O1 Eu1 Eu2 Eu3 -167.91(6)
N3 Eu1 Eu2 Eu3 73.70(6)
N2 Eu1 Eu2 Eu3 -154.29(7)
Si2 Eu1 Eu2 Eu3 22.87(2)
Si6 Eu1 Eu2 Eu3 97.960(16)
Si3 Eu1 Eu2 Eu3 -128.422(16)
Si1 N1 Si2 C4 57.9(2)
Eu1 N1 Si2 C4 -120.63(14)
Si1 N1 Si2 C3 -71.1(2)
Eu1 N1 Si2 C3 110.40(14)
Si1 N1 Si2 Eu1 178.5(2)
O1 Eu1 Si2 N1 100.11(11)
N3 Eu1 Si2 N1 -122.87(11)
N2 Eu1 Si2 N1 75.8(4)
Si6 Eu1 Si2 N1 -154.01(10)
Si3 Eu1 Si2 N1 44.43(11)
Eu2 Eu1 Si2 N1 -87.48(11)
N1 Eu1 Si2 C4 94.43(19)
O1 Eu1 Si2 C4 -165.46(16)
N3 Eu1 Si2 C4 -28.45(16)
N2 Eu1 Si2 C4 170.2(4)
Si6 Eu1 Si2 C4 -59.58(15)
Si3 Eu1 Si2 C4 138.86(15)
Eu2 Eu1 Si2 C4 6.95(16)
N1 Eu1 Si2 C3 -99.39(16)
O1 Eu1 Si2 C3 0.72(13)
N3 Eu1 Si2 C3 137.74(13)
N2 Eu1 Si2 C3 -23.6(4)
Si6 Eu1 Si2 C3 106.60(13)
Si3 Eu1 Si2 C3 -54.96(13)
Eu2 Eu1 Si2 C3 173.13(12)
N5 Eu2 N2 Si3 108.85(15)
N3 Eu2 N2 Si3 -126.33(14)
N4 Eu2 N2 Si3 -5.60(16)
Si10 Eu2 N2 Si3 94.20(14)
Si4 Eu2 N2 Si3 139.3(2)
Si5 Eu2 N2 Si3 -116.10(13)
Si8 Eu2 N2 Si3 -32.51(14)
Eu1 Eu2 N2 Si3 -93.12(14)
Eu3 Eu2 N2 Si3 6.5(3)
N5 Eu2 N2 Si4 -30.42(15)
N3 Eu2 N2 Si4 94.40(10)
N4 Eu2 N2 Si4 -144.87(9)
Si10 Eu2 N2 Si4 -45.07(10)
Si5 Eu2 N2 Si4 104.63(8)
Si8 Eu2 N2 Si4 -171.78(8)
Eu1 Eu2 N2 Si4 127.61(12)
Eu3 Eu2 N2 Si4 -132.74(11)
N5 Eu2 N2 Eu1 -158.03(8)
N3 Eu2 N2 Eu1 -33.21(6)
N4 Eu2 N2 Eu1 87.52(7)
Si10 Eu2 N2 Eu1 -172.68(3)
Si4 Eu2 N2 Eu1 -127.61(12)
Si5 Eu2 N2 Eu1 -22.98(7)
Si8 Eu2 N2 Eu1 60.61(5)
Eu3 Eu2 N2 Eu1 99.65(14)
N1 Eu1 N2 Si3 28.17(17)
O1 Eu1 N2 Si3 -61.38(9)
N3 Eu1 N2 Si3 160.93(10)
Si2 Eu1 N2 Si3 -37.2(5)
Si6 Eu1 N2 Si3 -167.84(8)
Eu2 Eu1 N2 Si3 128.11(12)
N1 Eu1 N2 Si4 166.06(12)
O1 Eu1 N2 Si4 76.51(13)
N3 Eu1 N2 Si4 -61.18(13)
Si2 Eu1 N2 Si4 100.6(4)
Si6 Eu1 N2 Si4 -29.95(13)
Si3 Eu1 N2 Si4 137.89(19)
Eu2 Eu1 N2 Si4 -94.00(14)
N1 Eu1 N2 Eu2 -99.94(12)
O1 Eu1 N2 Eu2 170.51(6)
N3 Eu1 N2 Eu2 32.82(6)
Si2 Eu1 N2 Eu2 -165.4(4)
Si6 Eu1 N2 Eu2 64.05(5)
Si3 Eu1 N2 Eu2 -128.11(12)
O1 C1S C2S C3S 31.7(3)
C5S O2 Eu3 N6 116.9(2)
C8S O2 Eu3 N6 -41.65(19)
C5S O2 Eu3 N4 -4.9(3)
C8S O2 Eu3 N4 -163.39(18)
C5S O2 Eu3 N5 -87.3(2)
C8S O2 Eu3 N5 114.18(19)
C5S O2 Eu3 Si7 2.6(2)
C8S O2 Eu3 Si7 -155.85(18)
C5S O2 Eu3 Si9 -116.0(2)
C8S O2 Eu3 Si9 85.52(19)
C5S O2 Eu3 Si11 92.2(2)
C8S O2 Eu3 Si11 -66.29(18)
C5S O2 Eu3 Si12 139.3(2)
C8S O2 Eu3 Si12 -19.25(19)
C5S O2 Eu3 Eu2 -70.3(2)
C8S O2 Eu3 Eu2 131.21(17)
N5 Eu2 Eu3 N6 145.01(10)
N2 Eu2 Eu3 N6 -94.22(17)
N3 Eu2 Eu3 N6 35.69(10)
N4 Eu2 Eu3 N6 -78.95(11)
Si10 Eu2 Eu3 N6 171.26(8)
Si4 Eu2 Eu3 N6 166.62(9)
Si5 Eu2 Eu3 N6 33.72(8)
Si8 Eu2 Eu3 N6 -51.85(8)
Eu1 Eu2 Eu3 N6 -12.09(8)
N5 Eu2 Eu3 O2 -24.72(9)
N2 Eu2 Eu3 O2 96.05(16)
N3 Eu2 Eu3 O2 -134.05(8)
N4 Eu2 Eu3 O2 111.32(9)
Si10 Eu2 Eu3 O2 1.53(6)
Si4 Eu2 Eu3 O2 -3.11(8)
Si5 Eu2 Eu3 O2 -136.01(6)
Si8 Eu2 Eu3 O2 138.42(6)
Eu1 Eu2 Eu3 O2 178.18(6)
N5 Eu2 Eu3 N4 -136.04(9)
N2 Eu2 Eu3 N4 -15.27(16)
N3 Eu2 Eu3 N4 114.63(8)
Si10 Eu2 Eu3 N4 -109.79(7)
Si4 Eu2 Eu3 N4 -114.43(8)
Si5 Eu2 Eu3 N4 112.67(7)
Si8 Eu2 Eu3 N4 27.10(7)
Eu1 Eu2 Eu3 N4 66.86(7)
N2 Eu2 Eu3 N5 120.77(16)
N3 Eu2 Eu3 N5 -109.33(8)
N4 Eu2 Eu3 N5 136.04(9)
Si10 Eu2 Eu3 N5 26.25(6)
Si4 Eu2 Eu3 N5 21.61(8)
Si5 Eu2 Eu3 N5 -111.29(6)
Si8 Eu2 Eu3 N5 163.14(6)
Eu1 Eu2 Eu3 N5 -157.10(6)
N5 Eu2 Eu3 Si7 -110.71(7)
N2 Eu2 Eu3 Si7 10.06(15)
N3 Eu2 Eu3 Si7 139.96(5)
N4 Eu2 Eu3 Si7 25.33(7)
Si10 Eu2 Eu3 Si7 -84.46(2)
Si4 Eu2 Eu3 Si7 -89.11(4)
Si5 Eu2 Eu3 Si7 137.99(2)
Si8 Eu2 Eu3 Si7 52.42(2)
Eu1 Eu2 Eu3 Si7 92.188(17)
N5 Eu2 Eu3 Si9 25.39(7)
N2 Eu2 Eu3 Si9 146.16(15)
N3 Eu2 Eu3 Si9 -83.94(5)
N4 Eu2 Eu3 Si9 161.43(7)
Si10 Eu2 Eu3 Si9 51.64(2)
Si4 Eu2 Eu3 Si9 47.00(4)
Si5 Eu2 Eu3 Si9 -85.90(2)
Si8 Eu2 Eu3 Si9 -171.47(2)
Eu1 Eu2 Eu3 Si9 -131.711(16)
N5 Eu2 Eu3 Si11 -174.26(7)
N2 Eu2 Eu3 Si11 -53.49(15)
N3 Eu2 Eu3 Si11 76.42(5)
N4 Eu2 Eu3 Si11 -38.22(7)
Si10 Eu2 Eu3 Si11 -148.01(3)
Si4 Eu2 Eu3 Si11 -152.65(5)
Si5 Eu2 Eu3 Si11 74.45(3)
Si8 Eu2 Eu3 Si11 -11.12(3)
Eu1 Eu2 Eu3 Si11 28.64(3)
N5 Eu2 Eu3 Si12 121.21(7)
N2 Eu2 Eu3 Si12 -118.02(15)
N3 Eu2 Eu3 Si12 11.88(5)
N4 Eu2 Eu3 Si12 -102.75(7)
Si10 Eu2 Eu3 Si12 147.46(2)
Si4 Eu2 Eu3 Si12 142.82(4)
Si5 Eu2 Eu3 Si12 9.92(2)
Si8 Eu2 Eu3 Si12 -75.65(2)
Eu1 Eu2 Eu3 Si12 -35.888(18)
Si4 N2 Si3 C6 87.40(19)
Eu2 N2 Si3 C6 -42.1(2)
Eu1 N2 Si3 C6 -131.65(14)
Si4 N2 Si3 C5 -39.5(2)
Eu2 N2 Si3 C5 -168.97(14)
Eu1 N2 Si3 C5 101.45(13)
Si4 N2 Si3 Eu1 -140.95(18)
Eu2 N2 Si3 Eu1 89.58(13)
N1 Eu1 Si3 N2 -162.76(11)
O1 Eu1 Si3 N2 115.61(10)
N3 Eu1 Si3 N2 -20.25(11)
Si2 Eu1 Si3 N2 172.89(9)
Si6 Eu1 Si3 N2 13.87(10)
Eu2 Eu1 Si3 N2 -37.18(9)
N1 Eu1 Si3 C6 -72.38(18)
O1 Eu1 Si3 C6 -154.02(18)
N3 Eu1 Si3 C6 70.12(18)
N2 Eu1 Si3 C6 90.37(19)
Si2 Eu1 Si3 C6 -96.74(17)
Si6 Eu1 Si3 C6 104.24(17)
Eu2 Eu1 Si3 C6 53.19(17)
N1 Eu1 Si3 C5 92.02(14)
O1 Eu1 Si3 C5 10.39(13)
N3 Eu1 Si3 C5 -125.48(13)
N2 Eu1 Si3 C5 -105.22(16)
Si2 Eu1 Si3 C5 67.66(13)
Si6 Eu1 Si3 C5 -91.36(13)
Eu2 Eu1 Si3 C5 -142.40(13)
N5 Eu2 N3 Si5 -54.51(11)
N2 Eu2 N3 Si5 161.87(10)
N4 Eu2 N3 Si5 45.39(11)
Si10 Eu2 N3 Si5 -84.12(10)
Si4 Eu2 N3 Si5 -166.47(8)
Si8 Eu2 N3 Si5 64.46(8)
Eu1 Eu2 N3 Si5 128.38(11)
Eu3 Eu2 N3 Si5 -3.68(9)
N5 Eu2 N3 Si6 87.02(15)
N2 Eu2 N3 Si6 -56.60(15)
N4 Eu2 N3 Si6 -173.08(13)
Si10 Eu2 N3 Si6 57.41(17)
Si4 Eu2 N3 Si6 -24.94(14)
Si5 Eu2 N3 Si6 141.5(2)
Si8 Eu2 N3 Si6 -154.01(14)
Eu1 Eu2 N3 Si6 -90.09(15)
Eu3 Eu2 N3 Si6 137.85(13)
N5 Eu2 N3 Eu1 177.11(6)
N2 Eu2 N3 Eu1 33.49(6)
N4 Eu2 N3 Eu1 -82.99(7)
Si10 Eu2 N3 Eu1 147.50(3)
Si4 Eu2 N3 Eu1 65.15(4)
Si5 Eu2 N3 Eu1 -128.38(11)
Si8 Eu2 N3 Eu1 -63.92(5)
Eu3 Eu2 N3 Eu1 -132.06(3)
N1 Eu1 N3 Si5 26.08(16)
O1 Eu1 N3 Si5 151.52(11)
N2 Eu1 N3 Si5 -125.85(14)
Si2 Eu1 N3 Si5 56.41(14)
Si6 Eu1 N3 Si5 133.80(19)
Si3 Eu1 N3 Si5 -115.51(12)
Eu2 Eu1 N3 Si5 -93.59(14)
N1 Eu1 N3 Si6 -107.72(10)
O1 Eu1 N3 Si6 17.72(14)
N2 Eu1 N3 Si6 100.35(9)
Si2 Eu1 N3 Si6 -77.39(8)
Si3 Eu1 N3 Si6 110.69(7)
Eu2 Eu1 N3 Si6 132.60(11)
N1 Eu1 N3 Eu2 119.68(7)
O1 Eu1 N3 Eu2 -114.88(8)
N2 Eu1 N3 Eu2 -32.26(6)
Si2 Eu1 N3 Eu2 150.01(4)
Si6 Eu1 N3 Eu2 -132.60(11)
Si3 Eu1 N3 Eu2 -21.91(6)
C1S C2S C3S C4S -38.1(3)
Si3 N2 Si4 C7 88.0(2)
Eu2 N2 Si4 C7 -129.50(14)
Eu1 N2 Si4 C7 -39.4(2)
Si3 N2 Si4 C8 -39.1(2)
Eu2 N2 Si4 C8 103.40(13)
Eu1 N2 Si4 C8 -166.51(14)
Si3 N2 Si4 Eu2 -142.49(18)
Eu1 N2 Si4 Eu2 90.08(12)
N5 Eu2 Si4 N2 159.45(11)
N3 Eu2 Si4 N2 -83.42(11)
N4 Eu2 Si4 N2 52.36(12)
Si10 Eu2 Si4 N2 138.19(10)
Si5 Eu2 Si4 N2 -91.35(10)
Si8 Eu2 Si4 N2 10.53(10)
Eu1 Eu2 Si4 N2 -38.44(9)
Eu3 Eu2 Si4 N2 142.57(9)
N5 Eu2 Si4 C7 -109.09(16)
N2 Eu2 Si4 C7 91.46(18)
N3 Eu2 Si4 C7 8.05(16)
N4 Eu2 Si4 C7 143.82(16)
Si10 Eu2 Si4 C7 -130.35(15)
Si5 Eu2 Si4 C7 0.11(15)
Si8 Eu2 Si4 C7 101.99(15)
Eu1 Eu2 Si4 C7 53.02(15)
Eu3 Eu2 Si4 C7 -125.97(15)
N5 Eu2 Si4 C8 55.02(15)
N2 Eu2 Si4 C8 -104.43(17)
N3 Eu2 Si4 C8 172.15(15)
N4 Eu2 Si4 C8 -52.07(16)
Si10 Eu2 Si4 C8 33.76(14)
Si5 Eu2 Si4 C8 164.22(14)
Si8 Eu2 Si4 C8 -93.90(14)
Eu1 Eu2 Si4 C8 -142.87(14)
Eu3 Eu2 Si4 C8 38.14(15)
N5 Eu2 N4 Si8 156.39(10)
N2 Eu2 N4 Si8 -59.96(11)
N3 Eu2 N4 Si8 38.98(11)
Si10 Eu2 N4 Si8 -172.09(8)
Si4 Eu2 N4 Si8 -87.46(10)
Si5 Eu2 N4 Si8 60.86(8)
Eu1 Eu2 N4 Si8 -10.02(9)
Eu3 Eu2 N4 Si8 125.46(11)
N5 Eu2 N4 Si7 -60.40(14)
N2 Eu2 N4 Si7 83.25(15)
N3 Eu2 N4 Si7 -177.81(12)
Si10 Eu2 N4 Si7 -28.88(13)
Si4 Eu2 N4 Si7 55.75(17)
Si5 Eu2 N4 Si7 -155.93(13)
Si8 Eu2 N4 Si7 143.2(2)
Eu1 Eu2 N4 Si7 133.19(12)
Eu3 Eu2 N4 Si7 -91.33(14)
N5 Eu2 N4 Eu3 30.93(6)
N2 Eu2 N4 Eu3 174.57(6)
N3 Eu2 N4 Eu3 -86.49(7)
Si10 Eu2 N4 Eu3 62.45(5)
Si4 Eu2 N4 Eu3 147.08(3)
Si5 Eu2 N4 Eu3 -64.61(5)
Si8 Eu2 N4 Eu3 -125.46(11)
Eu1 Eu2 N4 Eu3 -135.49(4)
N6 Eu3 N4 Si8 36.39(15)
O2 Eu3 N4 Si8 148.06(11)
N5 Eu3 N4 Si8 -124.55(13)
Si7 Eu3 N4 Si8 134.02(19)
Si9 Eu3 N4 Si8 -113.56(12)
Si11 Eu3 N4 Si8 63.19(13)
Si12 Eu3 N4 Si8 9.38(15)
Eu2 Eu3 N4 Si8 -95.20(13)
N6 Eu3 N4 Si7 -97.63(10)
O2 Eu3 N4 Si7 14.03(14)
N5 Eu3 N4 Si7 101.43(10)
Si9 Eu3 N4 Si7 112.41(8)
Si11 Eu3 N4 Si7 -70.83(9)
Si12 Eu3 N4 Si7 -124.65(7)
Eu2 Eu3 N4 Si7 130.77(12)
N6 Eu3 N4 Eu2 131.59(7)
O2 Eu3 N4 Eu2 -116.74(8)
N5 Eu3 N4 Eu2 -29.35(6)
Si7 Eu3 N4 Eu2 -130.77(12)
Si9 Eu3 N4 Eu2 -18.36(6)
Si11 Eu3 N4 Eu2 158.39(4)
Si12 Eu3 N4 Eu2 104.58(5)
C1S O1 C4S C3S -11.9(3)
Eu1 O1 C4S C3S 166.70(19)
C2S C3S C4S O1 31.3(3)
C12S O3 Eu4 N7 -43.0(2)
C9S O3 Eu4 N7 115.8(3)
C12S O3 Eu4 N9 -167.12(19)
C9S O3 Eu4 N9 -8.3(3)
C12S O3 Eu4 N8 107.8(2)
C9S O3 Eu4 N8 -93.4(3)
C12S O3 Eu4 Si17 -162.5(2)
C9S O3 Eu4 Si17 -3.7(3)
C12S O3 Eu4 Si15 79.2(2)
C9S O3 Eu4 Si15 -122.0(3)
C12S O3 Eu4 Si14 -70.1(2)
C9S O3 Eu4 Si14 88.7(3)
C12S O3 Eu4 Si13 -20.7(2)
C9S O3 Eu4 Si13 138.1(3)
C12S O3 Eu4 Eu5 126.15(19)
C9S O3 Eu4 Eu5 -75.0(3)
Si6 N3 Si5 C10 -36.6(2)
Eu2 N3 Si5 C10 111.17(13)
Eu1 N3 Si5 C10 -159.29(14)
Si6 N3 Si5 C9 92.42(18)
Eu2 N3 Si5 C9 -119.84(12)
Eu1 N3 Si5 C9 -30.30(19)
Si6 N3 Si5 Eu2 -147.74(18)
Eu1 N3 Si5 Eu2 89.54(12)
N5 Eu2 Si5 N3 132.69(10)
N2 Eu2 Si5 N3 -19.87(11)
N4 Eu2 Si5 N3 -141.65(10)
Si10 Eu2 Si5 N3 123.80(9)
Si4 Eu2 Si5 N3 15.37(9)
Si8 Eu2 Si5 N3 -114.39(9)
Eu1 Eu2 Si5 N3 -37.77(9)
Eu3 Eu2 Si5 N3 176.40(9)
N5 Eu2 Si5 C10 31.38(13)
N2 Eu2 Si5 C10 -121.19(13)
N3 Eu2 Si5 C10 -101.31(15)
N4 Eu2 Si5 C10 117.03(13)
Si10 Eu2 Si5 C10 22.48(13)
Si4 Eu2 Si5 C10 -85.94(12)
Si8 Eu2 Si5 C10 144.29(12)
Eu1 Eu2 Si5 C10 -139.08(12)
Eu3 Eu2 Si5 C10 75.09(12)
N5 Eu2 Si5 C9 -131.49(14)
N2 Eu2 Si5 C9 75.95(15)
N3 Eu2 Si5 C9 95.82(16)
N4 Eu2 Si5 C9 -45.83(14)
Si10 Eu2 Si5 C9 -140.39(13)
Si4 Eu2 Si5 C9 111.19(14)
Si8 Eu2 Si5 C9 -18.58(14)
Eu1 Eu2 Si5 C9 58.05(13)
Eu3 Eu2 Si5 C9 -87.78(14)
N2 Eu2 N5 Si9 112.11(15)
N3 Eu2 N5 Si9 -2.34(17)
N4 Eu2 N5 Si9 -123.40(15)
Si10 Eu2 N5 Si9 138.9(2)
Si4 Eu2 N5 Si9 95.57(14)
Si5 Eu2 N5 Si9 -27.55(14)
Si8 Eu2 N5 Si9 -110.33(13)
Eu1 Eu2 N5 Si9 5.0(3)
Eu3 Eu2 N5 Si9 -93.29(14)
N2 Eu2 N5 Si10 -26.77(15)
N3 Eu2 N5 Si10 -141.22(8)
N4 Eu2 N5 Si10 97.72(9)
Si4 Eu2 N5 Si10 -43.31(9)
Si5 Eu2 N5 Si10 -166.43(8)
Si8 Eu2 N5 Si10 110.80(8)
Eu1 Eu2 N5 Si10 -133.87(12)
Eu3 Eu2 N5 Si10 127.83(11)
N2 Eu2 N5 Eu3 -154.60(8)
N3 Eu2 N5 Eu3 90.95(7)
N4 Eu2 N5 Eu3 -30.11(6)
Si10 Eu2 N5 Eu3 -127.83(11)
Si4 Eu2 N5 Eu3 -171.14(3)
Si5 Eu2 N5 Eu3 65.74(5)
Si8 Eu2 N5 Eu3 -17.04(6)
Eu1 Eu2 N5 Eu3 98.30(15)
N6 Eu3 N5 Si9 26.4(2)
O2 Eu3 N5 Si9 -67.60(9)
N4 Eu3 N5 Si9 159.72(10)
Si7 Eu3 N5 Si9 -168.93(8)
Si11 Eu3 N5 Si9 -70.2(3)
Si12 Eu3 N5 Si9 37.75(11)
Eu2 Eu3 N5 Si9 129.56(11)
N6 Eu3 N5 Si10 161.83(14)
O2 Eu3 N5 Si10 67.80(13)
N4 Eu3 N5 Si10 -64.87(13)
Si7 Eu3 N5 Si10 -33.52(13)
Si9 Eu3 N5 Si10 135.40(19)
Si11 Eu3 N5 Si10 65.2(3)
Si12 Eu3 N5 Si10 173.15(9)
Eu2 Eu3 N5 Si10 -95.04(14)
N6 Eu3 N5 Eu2 -103.13(16)
O2 Eu3 N5 Eu2 162.84(6)
N4 Eu3 N5 Eu2 30.16(6)
Si7 Eu3 N5 Eu2 61.51(5)
Si9 Eu3 N5 Eu2 -129.56(11)
Si11 Eu3 N5 Eu2 160.2(2)
Si12 Eu3 N5 Eu2 -91.81(6)
C8S O2 C5S C6S -19.2(3)
Eu3 O2 C5S C6S -179.67(19)
N7 Eu4 Eu5 N8 138.38(13)
O3 Eu4 Eu5 N8 -26.50(10)
N9 Eu4 Eu5 N8 -140.01(10)
Si17 Eu4 Eu5 N8 -112.48(7)
Si15 Eu4 Eu5 N8 25.09(7)
Si14 Eu4 Eu5 N8 179.80(8)
Si13 Eu4 Eu5 N8 115.29(7)
N7 Eu4 Eu5 N11 -94.65(16)
O3 Eu4 Eu5 N11 100.47(14)
N9 Eu4 Eu5 N11 -13.03(13)
N8 Eu4 Eu5 N11 126.98(13)
Si17 Eu4 Eu5 N11 14.50(12)
Si15 Eu4 Eu5 N11 152.07(12)
Si14 Eu4 Eu5 N11 -53.23(12)
Si13 Eu4 Eu5 N11 -117.73(12)
N7 Eu4 Eu5 N9 -81.61(13)
O3 Eu4 Eu5 N9 113.50(10)
N8 Eu4 Eu5 N9 140.01(10)
Si17 Eu4 Eu5 N9 27.53(7)
Si15 Eu4 Eu5 N9 165.10(7)
Si14 Eu4 Eu5 N9 -40.20(8)
Si13 Eu4 Eu5 N9 -104.70(7)
N7 Eu4 Eu5 N10 34.68(12)
O3 Eu4 Eu5 N10 -130.20(9)
N9 Eu4 Eu5 N10 116.29(8)
N8 Eu4 Eu5 N10 -103.70(8)
Si17 Eu4 Eu5 N10 143.82(5)
Si15 Eu4 Eu5 N10 -78.61(5)
Si14 Eu4 Eu5 N10 76.10(6)
Si13 Eu4 Eu5 N10 11.59(6)
N7 Eu4 Eu5 Si16 164.97(11)
O3 Eu4 Eu5 Si16 0.09(7)
N9 Eu4 Eu5 Si16 -113.41(7)
N8 Eu4 Eu5 Si16 26.60(7)
Si17 Eu4 Eu5 Si16 -85.88(2)
Si15 Eu4 Eu5 Si16 51.69(2)
Si14 Eu4 Eu5 Si16 -153.61(4)
Si13 Eu4 Eu5 Si16 141.89(3)
N7 Eu4 Eu5 Si21 -176.62(12)
O3 Eu4 Eu5 Si21 18.50(8)
N9 Eu4 Eu5 Si21 -95.00(8)
N8 Eu4 Eu5 Si21 45.01(8)
Si17 Eu4 Eu5 Si21 -67.47(4)
Si15 Eu4 Eu5 Si21 70.10(4)
Si14 Eu4 Eu5 Si21 -135.20(5)
Si13 Eu4 Eu5 Si21 160.30(4)
N7 Eu4 Eu5 Si18 -52.55(11)
O3 Eu4 Eu5 Si18 142.57(7)
N9 Eu4 Eu5 Si18 29.07(7)
N8 Eu4 Eu5 Si18 169.07(7)
Si17 Eu4 Eu5 Si18 56.60(2)
Si15 Eu4 Eu5 Si18 -165.84(2)
Si14 Eu4 Eu5 Si18 -11.13(4)
Si13 Eu4 Eu5 Si18 -75.63(3)
N7 Eu4 Eu5 Si19 30.54(11)
O3 Eu4 Eu5 Si19 -134.34(7)
N9 Eu4 Eu5 Si19 112.15(7)
N8 Eu4 Eu5 Si19 -107.84(7)
Si17 Eu4 Eu5 Si19 139.68(2)
Si15 Eu4 Eu5 Si19 -82.75(2)
Si14 Eu4 Eu5 Si19 71.96(4)
Si13 Eu4 Eu5 Si19 7.45(3)
N7 Eu4 Eu5 Eu6 -14.04(11)
O3 Eu4 Eu5 Eu6 -178.92(7)
N9 Eu4 Eu5 Eu6 67.57(7)
N8 Eu4 Eu5 Eu6 -152.42(7)
Si17 Eu4 Eu5 Eu6 95.101(16)
Si15 Eu4 Eu5 Eu6 -127.330(17)
Si14 Eu4 Eu5 Eu6 27.38(4)
Si13 Eu4 Eu5 Eu6 -37.13(3)
Si5 N3 Si6 C12 92.08(19)
Eu2 N3 Si6 C12 -41.6(2)
Eu1 N3 Si6 C12 -129.13(14)
Si5 N3 Si6 C11 -36.4(2)
Eu2 N3 Si6 C11 -170.06(15)
Eu1 N3 Si6 C11 102.41(14)
Si5 N3 Si6 Eu1 -138.78(17)
Eu2 N3 Si6 Eu1 87.53(13)
N1 Eu1 Si6 N3 92.41(11)
O1 Eu1 Si6 N3 -167.56(10)
N2 Eu1 Si6 N3 -76.91(10)
Si2 Eu1 Si6 N3 108.45(9)
Si3 Eu1 Si6 N3 -83.97(9)
Eu2 Eu1 Si6 N3 -34.27(9)
N1 Eu1 Si6 C12 -172.77(16)
O1 Eu1 Si6 C12 -72.74(16)
N3 Eu1 Si6 C12 94.82(17)
N2 Eu1 Si6 C12 17.91(16)
Si2 Eu1 Si6 C12 -156.73(15)
Si3 Eu1 Si6 C12 10.85(15)
Eu2 Eu1 Si6 C12 60.55(15)
N1 Eu1 Si6 C11 -13.94(14)
O1 Eu1 Si6 C11 86.09(13)
N3 Eu1 Si6 C11 -106.35(16)
N2 Eu1 Si6 C11 176.75(13)
Si2 Eu1 Si6 C11 2.10(13)
Si3 Eu1 Si6 C11 169.68(12)
Eu2 Eu1 Si6 C11 -140.62(13)
O2 Eu3 N6 Si12 115.56(13)
N4 Eu3 N6 Si12 -107.52(13)
N5 Eu3 N6 Si12 20.5(3)
Si7 Eu3 N6 Si12 -142.68(11)
Si9 Eu3 N6 Si12 36.97(16)
Si11 Eu3 N6 Si12 178.6(2)
Eu2 Eu3 N6 Si12 -57.23(16)
O2 Eu3 N6 Si11 -63.06(12)
N4 Eu3 N6 Si11 73.87(13)
N5 Eu3 N6 Si11 -158.14(12)
Si7 Eu3 N6 Si11 38.71(13)
Si9 Eu3 N6 Si11 -141.64(9)
Si12 Eu3 N6 Si11 -178.6(2)
Eu2 Eu3 N6 Si11 124.16(9)
O2 C5S C6S C7S 36.0(3)
C13S O4 Eu6 N12 128.0(3)
C16S O4 Eu6 N12 -42.6(2)
C13S O4 Eu6 N10 -6.0(3)
C16S O4 Eu6 N10 -176.6(2)
C13S O4 Eu6 N11 -89.6(3)
C16S O4 Eu6 N11 99.9(2)
C13S O4 Eu6 Si20 0.7(3)
C16S O4 Eu6 Si20 -169.8(2)
C13S O4 Eu6 Si24 98.7(3)
C16S O4 Eu6 Si24 -71.8(2)
C13S O4 Eu6 Si22 -118.3(3)
C16S O4 Eu6 Si22 71.1(2)
C13S O4 Eu6 Eu5 -70.4(3)
C16S O4 Eu6 Eu5 119.0(2)
N8 Eu5 Eu6 N12 -99.65(16)
N11 Eu5 Eu6 N12 127.37(10)
N9 Eu5 Eu6 N12 24.59(9)
N10 Eu5 Eu6 N12 -94.83(10)
Si16 Eu5 Eu6 N12 163.55(9)
Si21 Eu5 Eu6 N12 153.53(8)
Si18 Eu5 Eu6 N12 16.92(8)
Si19 Eu5 Eu6 N12 -67.11(8)
Eu4 Eu5 Eu6 N12 -18.81(8)
N8 Eu5 Eu6 O4 105.53(16)
N11 Eu5 Eu6 O4 -27.46(9)
N9 Eu5 Eu6 O4 -130.24(8)
N10 Eu5 Eu6 O4 110.35(9)
Si16 Eu5 Eu6 O4 8.73(8)
Si21 Eu5 Eu6 O4 -1.29(7)
Si18 Eu5 Eu6 O4 -137.91(7)
Si19 Eu5 Eu6 O4 138.07(7)
Eu4 Eu5 Eu6 O4 -173.63(6)
N8 Eu5 Eu6 N10 -4.82(16)
N11 Eu5 Eu6 N10 -137.80(9)
N9 Eu5 Eu6 N10 119.42(8)
Si16 Eu5 Eu6 N10 -101.62(8)
Si21 Eu5 Eu6 N10 -111.64(7)
Si18 Eu5 Eu6 N10 111.75(7)
Si19 Eu5 Eu6 N10 27.73(7)
Eu4 Eu5 Eu6 N10 76.03(7)
N8 Eu5 Eu6 N11 132.98(16)
N9 Eu5 Eu6 N11 -102.78(8)
N10 Eu5 Eu6 N11 137.80(9)
Si16 Eu5 Eu6 N11 36.19(7)
Si21 Eu5 Eu6 N11 26.16(7)
Si18 Eu5 Eu6 N11 -110.45(7)
Si19 Eu5 Eu6 N11 165.53(7)
Eu4 Eu5 Eu6 N11 -146.17(6)
N8 Eu5 Eu6 Si20 21.14(14)
N11 Eu5 Eu6 Si20 -111.84(7)
N9 Eu5 Eu6 Si20 145.38(5)
N10 Eu5 Eu6 Si20 25.96(7)
Si16 Eu5 Eu6 Si20 -75.65(4)
Si21 Eu5 Eu6 Si20 -85.68(2)
Si18 Eu5 Eu6 Si20 137.71(2)
Si19 Eu5 Eu6 Si20 53.69(2)
Eu4 Eu5 Eu6 Si20 101.986(16)
N8 Eu5 Eu6 Si24 -56.89(15)
N11 Eu5 Eu6 Si24 170.12(7)
N9 Eu5 Eu6 Si24 67.34(6)
N10 Eu5 Eu6 Si24 -52.07(7)
Si16 Eu5 Eu6 Si24 -153.69(5)
Si21 Eu5 Eu6 Si24 -163.71(3)
Si18 Eu5 Eu6 Si24 59.67(3)
Si19 Eu5 Eu6 Si24 -24.35(3)
Eu4 Eu5 Eu6 Si24 23.95(3)
N8 Eu5 Eu6 Si22 156.69(14)
N11 Eu5 Eu6 Si22 23.71(7)
N9 Eu5 Eu6 Si22 -79.07(5)
N10 Eu5 Eu6 Si22 161.51(7)
Si16 Eu5 Eu6 Si22 59.90(4)
Si21 Eu5 Eu6 Si22 49.87(2)
Si18 Eu5 Eu6 Si22 -86.74(2)
Si19 Eu5 Eu6 Si22 -170.76(2)
Eu4 Eu5 Eu6 Si22 -122.464(16)
Si8 N4 Si7 C13 92.8(2)
Eu2 N4 Si7 C13 -41.9(2)
Eu3 N4 Si7 C13 -131.40(15)
Si8 N4 Si7 C14 -36.9(2)
Eu2 N4 Si7 C14 -171.67(14)
Eu3 N4 Si7 C14 98.87(13)
Si8 N4 Si7 Eu3 -135.79(18)
Eu2 N4 Si7 Eu3 89.46(13)
N6 Eu3 Si7 N4 97.01(11)
O2 Eu3 Si7 N4 -169.53(10)
N5 Eu3 Si7 N4 -76.16(10)
Si9 Eu3 Si7 N4 -82.67(10)
Si11 Eu3 Si7 N4 113.56(9)
Si12 Eu3 Si7 N4 77.01(10)
Eu2 Eu3 Si7 N4 -35.30(9)
N6 Eu3 Si7 C13 -167.93(17)
O2 Eu3 Si7 C13 -74.47(16)
N4 Eu3 Si7 C13 95.06(18)
N5 Eu3 Si7 C13 18.90(16)
Si9 Eu3 Si7 C13 12.39(16)
Si11 Eu3 Si7 C13 -151.38(16)
Si12 Eu3 Si7 C13 172.07(15)
Eu2 Eu3 Si7 C13 59.76(16)
N6 Eu3 Si7 C14 -10.10(14)
O2 Eu3 Si7 C14 83.36(13)
N4 Eu3 Si7 C14 -107.11(15)
N5 Eu3 Si7 C14 176.74(13)
Si9 Eu3 Si7 C14 170.23(12)
Si11 Eu3 Si7 C14 6.45(12)
Si12 Eu3 Si7 C14 -30.10(12)
Eu2 Eu3 Si7 C14 -142.41(12)
C5S C6S C7S C8S -38.7(3)
O3 Eu4 N7 Si13 111.35(16)
N9 Eu4 N7 Si13 -108.53(16)
N8 Eu4 N7 Si13 13.6(3)
Si17 Eu4 N7 Si13 -143.82(13)
Si15 Eu4 N7 Si13 30.32(18)
Si14 Eu4 N7 Si13 -179.3(3)
Eu5 Eu4 N7 Si13 -58.4(2)
O3 Eu4 N7 Si14 -69.32(13)
N9 Eu4 N7 Si14 70.81(14)
N8 Eu4 N7 Si14 -167.07(10)
Si17 Eu4 N7 Si14 35.51(15)
Si15 Eu4 N7 Si14 -150.35(10)
Si13 Eu4 N7 Si14 179.3(3)
Eu5 Eu4 N7 Si14 120.95(11)
C20S O5 Eu7 N13 63.3(3)
C17S O5 Eu7 N13 -105.4(3)
C20S O5 Eu7 N14 -175.5(2)
C17S O5 Eu7 N14 15.8(4)
C20S O5 Eu7 N15 -81.6(3)
C17S O5 Eu7 N15 109.7(3)
C20S O5 Eu7 Si28 -179.5(3)
C17S O5 Eu7 Si28 11.8(3)
C20S O5 Eu7 Si26 90.2(3)
C17S O5 Eu7 Si26 -78.5(3)
C20S O5 Eu7 Si29 -53.6(3)
C17S O5 Eu7 Si29 137.8(3)
C20S O5 Eu7 Eu8 -107.5(3)
C17S O5 Eu7 Eu8 83.8(3)
Si7 N4 Si8 C16 97.33(18)
Eu2 N4 Si8 C16 -115.34(13)
Eu3 N4 Si8 C16 -23.84(18)
Si7 N4 Si8 C15 -32.2(2)
Eu2 N4 Si8 C15 115.14(13)
Eu3 N4 Si8 C15 -153.35(14)
Si7 N4 Si8 Eu2 -147.33(18)
Eu3 N4 Si8 Eu2 91.51(12)
N5 Eu2 Si8 N4 -25.79(11)
N2 Eu2 Si8 N4 127.99(10)
N3 Eu2 Si8 N4 -146.87(10)
Si10 Eu2 Si8 N4 9.21(9)
Si4 Eu2 Si8 N4 122.42(9)
Si5 Eu2 Si8 N4 -118.49(9)
Eu1 Eu2 Si8 N4 169.96(9)
Eu3 Eu2 Si8 N4 -39.29(9)
N5 Eu2 Si8 C16 72.34(13)
N2 Eu2 Si8 C16 -133.88(13)
N3 Eu2 Si8 C16 -48.74(13)
N4 Eu2 Si8 C16 98.13(15)
Si10 Eu2 Si8 C16 107.34(12)
Si4 Eu2 Si8 C16 -139.45(12)
Si5 Eu2 Si8 C16 -20.36(12)
Eu1 Eu2 Si8 C16 -91.91(12)
Eu3 Eu2 Si8 C16 58.84(12)
N5 Eu2 Si8 C15 -125.82(13)
N2 Eu2 Si8 C15 27.97(13)
N3 Eu2 Si8 C15 113.11(13)
N4 Eu2 Si8 C15 -100.02(15)
Si10 Eu2 Si8 C15 -90.81(12)
Si4 Eu2 Si8 C15 22.40(12)
Si5 Eu2 Si8 C15 141.49(12)
Eu1 Eu2 Si8 C15 69.94(12)
Eu3 Eu2 Si8 C15 -139.31(12)
C5S O2 C8S C7S -5.8(3)
Eu3 O2 C8S C7S 156.4(2)
C6S C7S C8S O2 28.1(3)
N11 Eu5 N8 Si15 120.40(15)
N9 Eu5 N8 Si15 -121.15(15)
N10 Eu5 N8 Si15 2.34(17)
Si16 Eu5 N8 Si15 138.8(2)
Si21 Eu5 N8 Si15 105.18(14)
Si18 Eu5 N8 Si15 -104.50(14)
Si19 Eu5 N8 Si15 -23.79(15)
Eu6 Eu5 N8 Si15 6.2(3)
Eu4 Eu5 N8 Si15 -93.79(16)
N11 Eu5 N8 Si16 -18.43(16)
N9 Eu5 N8 Si16 100.03(9)
N10 Eu5 N8 Si16 -136.48(9)
Si21 Eu5 N8 Si16 -33.65(10)
Si18 Eu5 N8 Si16 116.67(8)
Si19 Eu5 N8 Si16 -162.61(8)
Eu6 Eu5 N8 Si16 -132.66(11)
Eu4 Eu5 N8 Si16 127.39(11)
N11 Eu5 N8 Eu4 -145.81(9)
N9 Eu5 N8 Eu4 -27.36(6)
N10 Eu5 N8 Eu4 96.13(7)
Si16 Eu5 N8 Eu4 -127.39(11)
Si21 Eu5 N8 Eu4 -161.03(3)
Si18 Eu5 N8 Eu4 -10.72(7)
Si19 Eu5 N8 Eu4 70.00(5)
Eu6 Eu5 N8 Eu4 99.95(13)
N7 Eu4 N8 Si15 28.4(2)
O3 Eu4 N8 Si15 -67.59(10)
N9 Eu4 N8 Si15 157.46(10)
Si17 Eu4 N8 Si15 -171.22(8)
Si14 Eu4 N8 Si15 -48.6(5)
Si13 Eu4 N8 Si15 35.26(11)
Eu5 Eu4 N8 Si15 130.25(12)
N7 Eu4 N8 Si16 164.09(14)
O3 Eu4 N8 Si16 68.09(14)
N9 Eu4 N8 Si16 -66.86(13)
Si17 Eu4 N8 Si16 -35.54(13)
Si15 Eu4 N8 Si16 135.67(19)
Si14 Eu4 N8 Si16 87.1(5)
Si13 Eu4 N8 Si16 170.94(10)
Eu5 Eu4 N8 Si16 -94.08(14)
N7 Eu4 N8 Eu5 -101.83(15)
O3 Eu4 N8 Eu5 162.17(6)
N9 Eu4 N8 Eu5 27.22(6)
Si17 Eu4 N8 Eu5 58.54(5)
Si15 Eu4 N8 Eu5 -130.25(12)
Si14 Eu4 N8 Eu5 -179(7)
Si13 Eu4 N8 Eu5 -94.98(6)
N13 Eu7 Eu8 N15 -129.19(11)
O5 Eu7 Eu8 N15 38.51(11)
N14 Eu7 Eu8 N15 154.60(11)
Si28 Eu7 Eu8 N15 126.16(8)
Si26 Eu7 Eu8 N15 -171.45(8)
Si29 Eu7 Eu8 N15 -26.06(8)
N13 Eu7 Eu8 N17 107.66(15)
O5 Eu7 Eu8 N17 -84.64(15)
N14 Eu7 Eu8 N17 31.46(15)
N15 Eu7 Eu8 N17 -123.15(15)
Si28 Eu7 Eu8 N17 3.02(13)
Si26 Eu7 Eu8 N17 65.40(13)
Si29 Eu7 Eu8 N17 -149.20(13)
N13 Eu7 Eu8 N14 76.21(10)
O5 Eu7 Eu8 N14 -116.10(11)
N15 Eu7 Eu8 N14 -154.60(11)
Si28 Eu7 Eu8 N14 -28.44(8)
Si26 Eu7 Eu8 N14 33.94(8)
Si29 Eu7 Eu8 N14 179.34(8)
N13 Eu7 Eu8 N16 -45.22(9)
O5 Eu7 Eu8 N16 122.48(10)
N14 Eu7 Eu8 N16 -121.42(9)
N15 Eu7 Eu8 N16 83.97(9)
Si28 Eu7 Eu8 N16 -149.86(6)
Si26 Eu7 Eu8 N16 -87.48(6)
Si29 Eu7 Eu8 N16 57.92(6)
N13 Eu7 Eu8 Si33 172.82(8)
O5 Eu7 Eu8 Si33 -19.49(9)
N14 Eu7 Eu8 Si33 96.61(8)
N15 Eu7 Eu8 Si33 -57.99(8)
Si28 Eu7 Eu8 Si33 68.17(3)
Si26 Eu7 Eu8 Si33 130.56(4)
Si29 Eu7 Eu8 Si33 -84.05(3)
N13 Eu7 Eu8 Si32 -31.83(7)
O5 Eu7 Eu8 Si32 135.87(8)
N14 Eu7 Eu8 Si32 -108.03(8)
N15 Eu7 Eu8 Si32 97.36(8)
Si28 Eu7 Eu8 Si32 -136.47(2)
Si26 Eu7 Eu8 Si32 -74.09(3)
Si29 Eu7 Eu8 Si32 71.31(2)
N13 Eu7 Eu8 Si30 -161.33(8)
O5 Eu7 Eu8 Si30 6.36(8)
N14 Eu7 Eu8 Si30 122.46(8)
N15 Eu7 Eu8 Si30 -32.14(8)
Si28 Eu7 Eu8 Si30 94.02(3)
Si26 Eu7 Eu8 Si30 156.40(3)
Si29 Eu7 Eu8 Si30 -58.20(2)
N13 Eu7 Eu8 Si27 47.76(8)
O5 Eu7 Eu8 Si27 -144.54(8)
N14 Eu7 Eu8 Si27 -28.44(8)
N15 Eu7 Eu8 Si27 176.95(8)
Si28 Eu7 Eu8 Si27 -56.88(2)
Si26 Eu7 Eu8 Si27 5.50(3)
Si29 Eu7 Eu8 Si27 150.90(2)
N13 Eu7 Eu8 Eu9 -2.90(7)
O5 Eu7 Eu8 Eu9 164.79(8)
N14 Eu7 Eu8 Eu9 -79.11(7)
N15 Eu7 Eu8 Eu9 126.29(8)
Si28 Eu7 Eu8 Eu9 -107.547(19)
Si26 Eu7 Eu8 Eu9 -45.17(3)
Si29 Eu7 Eu8 Eu9 100.232(19)
Si10 N5 Si9 C18 82.65(19)
Eu2 N5 Si9 C18 -47.2(2)
Eu3 N5 Si9 C18 -137.86(14)
Si10 N5 Si9 C17 -43.6(2)
Eu2 N5 Si9 C17 -173.46(15)
Eu3 N5 Si9 C17 95.91(14)
Si10 N5 Si9 Eu3 -139.49(17)
Eu2 N5 Si9 Eu3 90.63(13)
N6 Eu3 Si9 N5 -166.88(11)
O2 Eu3 Si9 N5 111.16(10)
N4 Eu3 Si9 N5 -21.58(10)
Si7 Eu3 Si9 N5 12.76(9)
Si11 Eu3 Si9 N5 163.87(9)
Si12 Eu3 Si9 N5 -151.76(9)
Eu2 Eu3 Si9 N5 -35.74(9)
N6 Eu3 Si9 C18 -79.6(2)
O2 Eu3 Si9 C18 -161.6(2)
N4 Eu3 Si9 C18 65.7(2)
N5 Eu3 Si9 C18 87.3(2)
Si7 Eu3 Si9 C18 100.03(19)
Si11 Eu3 Si9 C18 -108.85(19)
Si12 Eu3 Si9 C18 -64.49(19)
Eu2 Eu3 Si9 C18 51.53(19)
N6 Eu3 Si9 C17 85.11(14)
O2 Eu3 Si9 C17 3.15(13)
N4 Eu3 Si9 C17 -129.60(13)
N5 Eu3 Si9 C17 -108.02(15)
Si7 Eu3 Si9 C17 -95.26(12)
Si11 Eu3 Si9 C17 55.86(13)
Si12 Eu3 Si9 C17 100.22(12)
Eu2 Eu3 Si9 C17 -143.76(12)
N8 Eu5 N9 Si18 148.98(10)
N11 Eu5 N9 Si18 -64.81(11)
N10 Eu5 N9 Si18 34.15(12)
Si16 Eu5 N9 Si18 -179.66(8)
Si21 Eu5 N9 Si18 -93.04(9)
Si19 Eu5 N9 Si18 54.22(9)
Eu6 Eu5 N9 Si18 -14.55(10)
Eu4 Eu5 N9 Si18 120.95(11)
N8 Eu5 N9 Si17 -66.01(13)
N11 Eu5 N9 Si17 80.20(14)
N10 Eu5 N9 Si17 179.15(11)
Si16 Eu5 N9 Si17 -34.66(12)
Si21 Eu5 N9 Si17 51.97(15)
Si18 Eu5 N9 Si17 145.01(19)
Si19 Eu5 N9 Si17 -160.78(12)
Eu6 Eu5 N9 Si17 130.46(11)
Eu4 Eu5 N9 Si17 -94.04(13)
N8 Eu5 N9 Eu4 28.03(7)
N11 Eu5 N9 Eu4 174.24(6)
N10 Eu5 N9 Eu4 -86.80(8)
Si16 Eu5 N9 Eu4 59.39(5)
Si21 Eu5 N9 Eu4 146.01(3)
Si18 Eu5 N9 Eu4 -120.95(11)
Si19 Eu5 N9 Eu4 -66.73(5)
Eu6 Eu5 N9 Eu4 -135.50(4)
N7 Eu4 N9 Si18 31.29(16)
O3 Eu4 N9 Si18 145.89(11)
N8 Eu4 N9 Si18 -123.95(12)
Si17 Eu4 N9 Si18 137.34(18)
Si15 Eu4 N9 Si18 -111.71(11)
Si14 Eu4 N9 Si18 58.89(12)
Si13 Eu4 N9 Si18 5.09(14)
Eu5 Eu4 N9 Si18 -96.89(13)
N7 Eu4 N9 Si17 -106.04(12)
O3 Eu4 N9 Si17 8.55(14)
N8 Eu4 N9 Si17 98.72(10)
Si15 Eu4 N9 Si17 110.95(8)
Si14 Eu4 N9 Si17 -78.45(9)
Si13 Eu4 N9 Si17 -132.24(7)
Eu5 Eu4 N9 Si17 125.78(12)
N7 Eu4 N9 Eu5 128.18(10)
O3 Eu4 N9 Eu5 -117.23(8)
N8 Eu4 N9 Eu5 -27.06(6)
Si17 Eu4 N9 Eu5 -125.78(12)
Si15 Eu4 N9 Eu5 -14.83(7)
Si14 Eu4 N9 Eu5 155.77(4)
Si13 Eu4 N9 Eu5 101.98(6)
C12S O3 C9S C10S -18.6(4)
Eu4 O3 C9S C10S -179.4(2)
C21S O6 Eu9 N18 -125.7(4)
C24S O6 Eu9 N18 41.0(3)
C21S O6 Eu9 N16 7.4(4)
C24S O6 Eu9 N16 174.1(2)
C21S O6 Eu9 N17 98.1(4)
C24S O6 Eu9 N17 -95.2(3)
C21S O6 Eu9 Si31 1.1(4)
C24S O6 Eu9 Si31 167.8(3)
C21S O6 Eu9 Si34 127.4(4)
C24S O6 Eu9 Si34 -65.9(3)
C21S O6 Eu9 Si35 -100.9(4)
C24S O6 Eu9 Si35 65.8(3)
C21S O6 Eu9 Si36 -146.8(4)
C24S O6 Eu9 Si36 19.9(3)
C21S O6 Eu9 Eu8 74.6(4)
C24S O6 Eu9 Eu8 -118.7(2)
N15 Eu8 Eu9 N18 116.57(12)
N17 Eu8 Eu9 N18 -119.76(10)
N14 Eu8 Eu9 N18 -27.46(9)
N16 Eu8 Eu9 N18 87.35(10)
Si33 Eu8 Eu9 N18 -150.32(7)
Si32 Eu8 Eu9 N18 59.06(7)
Si30 Eu8 Eu9 N18 172.93(8)
Si27 Eu8 Eu9 N18 -17.63(7)
Eu7 Eu8 Eu9 N18 27.00(7)
N15 Eu8 Eu9 O6 -89.04(13)
N17 Eu8 Eu9 O6 34.62(11)
N14 Eu8 Eu9 O6 126.92(11)
N16 Eu8 Eu9 O6 -118.26(11)
Si33 Eu8 Eu9 O6 4.07(9)
Si32 Eu8 Eu9 O6 -146.56(9)
Si30 Eu8 Eu9 O6 -32.68(9)
Si27 Eu8 Eu9 O6 136.75(9)
Eu7 Eu8 Eu9 O6 -178.62(9)
N15 Eu8 Eu9 N16 29.22(12)
N17 Eu8 Eu9 N16 152.89(10)
N14 Eu8 Eu9 N16 -114.81(9)
Si33 Eu8 Eu9 N16 122.33(7)
Si32 Eu8 Eu9 N16 -28.30(7)
Si30 Eu8 Eu9 N16 85.58(8)
Si27 Eu8 Eu9 N16 -104.99(7)
Eu7 Eu8 Eu9 N16 -60.35(7)
N15 Eu8 Eu9 N17 -123.67(12)
N14 Eu8 Eu9 N17 92.30(10)
N16 Eu8 Eu9 N17 -152.89(10)
Si33 Eu8 Eu9 N17 -30.56(8)
Si32 Eu8 Eu9 N17 178.82(7)
Si30 Eu8 Eu9 N17 -67.31(8)
Si27 Eu8 Eu9 N17 102.13(8)
Eu7 Eu8 Eu9 N17 146.76(7)
N15 Eu8 Eu9 Si31 1.37(10)
N17 Eu8 Eu9 Si31 125.03(8)
N14 Eu8 Eu9 Si31 -142.67(6)
N16 Eu8 Eu9 Si31 -27.85(7)
Si33 Eu8 Eu9 Si31 94.48(3)
Si32 Eu8 Eu9 Si31 -56.15(2)
Si30 Eu8 Eu9 Si31 57.73(3)
Si27 Eu8 Eu9 Si31 -132.84(2)
Eu7 Eu8 Eu9 Si31 -88.21(2)
N15 Eu8 Eu9 Si34 -147.12(10)
N17 Eu8 Eu9 Si34 -23.45(8)
N14 Eu8 Eu9 Si34 68.85(6)
N16 Eu8 Eu9 Si34 -176.34(7)
Si33 Eu8 Eu9 Si34 -54.01(3)
Si32 Eu8 Eu9 Si34 155.37(2)
Si30 Eu8 Eu9 Si34 -90.76(3)
Si27 Eu8 Eu9 Si34 78.68(2)
Eu7 Eu8 Eu9 Si34 123.311(19)
N15 Eu8 Eu9 Si35 84.01(10)
N17 Eu8 Eu9 Si35 -152.32(8)
N14 Eu8 Eu9 Si35 -60.02(7)
N16 Eu8 Eu9 Si35 54.79(7)
Si33 Eu8 Eu9 Si35 177.12(3)
Si32 Eu8 Eu9 Si35 26.50(3)
Si30 Eu8 Eu9 Si35 140.37(4)
Si27 Eu8 Eu9 Si35 -50.19(3)
Eu7 Eu8 Eu9 Si35 -5.56(3)
N15 Eu8 Eu9 Si36 133.65(10)
N17 Eu8 Eu9 Si36 -102.69(7)
N14 Eu8 Eu9 Si36 -10.38(6)
N16 Eu8 Eu9 Si36 104.43(7)
Si33 Eu8 Eu9 Si36 -133.24(2)
Si32 Eu8 Eu9 Si36 76.13(2)
Si30 Eu8 Eu9 Si36 -169.99(3)
Si27 Eu8 Eu9 Si36 -0.56(2)
Eu7 Eu8 Eu9 Si36 44.075(17)
Si9 N5 Si10 C19 84.91(19)
Eu2 N5 Si10 C19 -131.52(13)
Eu3 N5 Si10 C19 -39.92(19)
Si9 N5 Si10 C20 -42.3(2)
Eu2 N5 Si10 C20 101.28(13)
Eu3 N5 Si10 C20 -167.13(13)
Si9 N5 Si10 Eu2 -143.58(17)
Eu3 N5 Si10 Eu2 91.59(12)
N2 Eu2 Si10 N5 161.89(10)
N3 Eu2 Si10 N5 57.23(12)
N4 Eu2 Si10 N5 -80.83(10)
Si4 Eu2 Si10 N5 139.99(9)
Si5 Eu2 Si10 N5 16.95(9)
Si8 Eu2 Si10 N5 -85.59(9)
Eu1 Eu2 Si10 N5 148.07(9)
Eu3 Eu2 Si10 N5 -38.19(9)
N5 Eu2 Si10 C19 88.43(17)
N2 Eu2 Si10 C19 -109.68(16)
N3 Eu2 Si10 C19 145.66(16)
N4 Eu2 Si10 C19 7.60(16)
Si4 Eu2 Si10 C19 -131.58(15)
Si5 Eu2 Si10 C19 105.38(15)
Si8 Eu2 Si10 C19 2.84(15)
Eu1 Eu2 Si10 C19 -123.50(15)
Eu3 Eu2 Si10 C19 50.24(15)
N5 Eu2 Si10 C20 -105.40(15)
N2 Eu2 Si10 C20 56.49(13)
N3 Eu2 Si10 C20 -48.18(14)
N4 Eu2 Si10 C20 173.76(13)
Si4 Eu2 Si10 C20 34.59(12)
Si5 Eu2 Si10 C20 -88.46(12)
Si8 Eu2 Si10 C20 169.01(12)
Eu1 Eu2 Si10 C20 42.67(13)
Eu3 Eu2 Si10 C20 -143.59(12)
N8 Eu5 N10 Si19 -58.41(11)
N11 Eu5 N10 Si19 153.22(10)
N9 Eu5 N10 Si19 41.33(12)
Si16 Eu5 N10 Si19 -88.53(10)
Si21 Eu5 N10 Si19 -175.31(8)
Si18 Eu5 N10 Si19 58.26(9)
Eu6 Eu5 N10 Si19 123.38(11)
Eu4 Eu5 N10 Si19 -7.92(10)
N8 Eu5 N10 Si20 86.40(15)
N11 Eu5 N10 Si20 -61.97(14)
N9 Eu5 N10 Si20 -173.85(12)
Si16 Eu5 N10 Si20 56.28(17)
Si21 Eu5 N10 Si20 -30.50(14)
Si18 Eu5 N10 Si20 -156.92(13)
Si19 Eu5 N10 Si20 144.8(2)
Eu6 Eu5 N10 Si20 -91.80(15)
Eu4 Eu5 N10 Si20 136.89(13)
N8 Eu5 N10 Eu6 178.21(6)
N11 Eu5 N10 Eu6 29.83(6)
N9 Eu5 N10 Eu6 -82.05(8)
Si16 Eu5 N10 Eu6 148.08(3)
Si21 Eu5 N10 Eu6 61.31(5)
Si18 Eu5 N10 Eu6 -65.12(5)
Si19 Eu5 N10 Eu6 -123.38(11)
Eu4 Eu5 N10 Eu6 -131.30(4)
N12 Eu6 N10 Si19 24.40(17)
O4 Eu6 N10 Si19 147.53(12)
N11 Eu6 N10 Si19 -124.90(14)
Si20 Eu6 N10 Si19 134.86(19)
Si24 Eu6 N10 Si19 53.31(13)
Si22 Eu6 N10 Si19 -115.03(12)
Eu5 Eu6 N10 Si19 -96.13(14)
N12 Eu6 N10 Si20 -110.45(11)
O4 Eu6 N10 Si20 12.67(14)
N11 Eu6 N10 Si20 100.24(10)
Si24 Eu6 N10 Si20 -81.55(9)
Si22 Eu6 N10 Si20 110.11(8)
Eu5 Eu6 N10 Si20 129.01(12)
N12 Eu6 N10 Eu5 120.54(8)
O4 Eu6 N10 Eu5 -116.33(8)
N11 Eu6 N10 Eu5 -28.77(6)
Si20 Eu6 N10 Eu5 -129.01(12)
Si24 Eu6 N10 Eu5 149.44(4)
Si22 Eu6 N10 Eu5 -18.90(7)
O3 C9S C10S C11S 34.0(4)
Si12 N6 Si11 C21 70.9(2)
Eu3 N6 Si11 C21 -110.77(16)
Si12 N6 Si11 C22 -54.6(2)
Eu3 N6 Si11 C22 123.78(15)
Si12 N6 Si11 Eu3 -178.4(3)
O2 Eu3 Si11 N6 113.72(13)
N4 Eu3 Si11 N6 -115.02(13)
N5 Eu3 Si11 N6 116.4(3)
Si7 Eu3 Si11 N6 -145.13(12)
Si9 Eu3 Si11 N6 59.73(13)
Si12 Eu3 Si11 N6 0.74(12)
Eu2 Eu3 Si11 N6 -87.80(13)
N6 Eu3 Si11 C21 93.20(19)
O2 Eu3 Si11 C21 -153.08(15)
N4 Eu3 Si11 C21 -21.82(15)
N5 Eu3 Si11 C21 -150.4(3)
Si7 Eu3 Si11 C21 -51.93(14)
Si9 Eu3 Si11 C21 152.93(14)
Si12 Eu3 Si11 C21 93.94(15)
Eu2 Eu3 Si11 C21 5.40(15)
N6 Eu3 Si11 C22 -83.3(2)
O2 Eu3 Si11 C22 30.40(16)
N4 Eu3 Si11 C22 161.66(16)
N5 Eu3 Si11 C22 33.1(3)
Si7 Eu3 Si11 C22 131.55(16)
Si9 Eu3 Si11 C22 -23.59(16)
Si12 Eu3 Si11 C22 -82.58(16)
Eu2 Eu3 Si11 C22 -171.12(15)
N8 Eu5 N11 Si22 113.85(16)
N9 Eu5 N11 Si22 3.02(18)
N10 Eu5 N11 Si22 -120.39(16)
Si16 Eu5 N11 Si22 103.42(15)
Si21 Eu5 N11 Si22 140.9(2)
Si18 Eu5 N11 Si22 -24.95(16)
Si19 Eu5 N11 Si22 -105.70(15)
Eu6 Eu5 N11 Si22 -91.08(16)
Eu4 Eu5 N11 Si22 12.9(3)
N8 Eu5 N11 Si21 -27.04(17)
N9 Eu5 N11 Si21 -137.87(9)
N10 Eu5 N11 Si21 98.72(10)
Si16 Eu5 N11 Si21 -37.47(10)
Si18 Eu5 N11 Si21 -165.85(8)
Si19 Eu5 N11 Si21 113.40(8)
Eu6 Eu5 N11 Si21 128.02(11)
Eu4 Eu5 N11 Si21 -128.00(9)
N8 Eu5 N11 Eu6 -155.07(9)
N9 Eu5 N11 Eu6 94.10(7)
N10 Eu5 N11 Eu6 -29.31(6)
Si16 Eu5 N11 Eu6 -165.50(3)
Si21 Eu5 N11 Eu6 -128.02(12)
Si18 Eu5 N11 Eu6 66.13(5)
Si19 Eu5 N11 Eu6 -14.62(7)
Eu4 Eu5 N11 Eu6 103.97(11)
N12 Eu6 N11 Si22 28.13(16)
O4 Eu6 N11 Si22 -65.77(9)
N10 Eu6 N11 Si22 162.34(10)
Si20 Eu6 N11 Si22 -166.46(8)
Si24 Eu6 N11 Si22 -7.4(4)
Eu5 Eu6 N11 Si22 133.40(11)
N12 Eu6 N11 Si21 161.89(12)
O4 Eu6 N11 Si21 67.99(14)
N10 Eu6 N11 Si21 -63.90(14)
Si20 Eu6 N11 Si21 -32.71(13)
Si24 Eu6 N11 Si21 126.4(2)
Si22 Eu6 N11 Si21 133.76(19)
Eu5 Eu6 N11 Si21 -92.84(14)
N12 Eu6 N11 Eu5 -105.27(11)
O4 Eu6 N11 Eu5 160.83(6)
N10 Eu6 N11 Eu5 28.94(6)
Si20 Eu6 N11 Eu5 60.13(5)
Si24 Eu6 N11 Eu5 -140.8(3)
Si22 Eu6 N11 Eu5 -133.40(11)
C9S C10S C11S C12S -36.1(4)
Si11 N6 Si12 C23 -62.1(2)
Eu3 N6 Si12 C23 119.60(16)
Si11 N6 Si12 C24 62.2(2)
Eu3 N6 Si12 C24 -116.12(16)
Si11 N6 Si12 Eu3 178.3(3)
O2 Eu3 Si12 N6 -65.93(14)
N4 Eu3 Si12 N6 84.65(14)
N5 Eu3 Si12 N6 -168.88(14)
Si7 Eu3 Si12 N6 48.48(14)
Si9 Eu3 Si12 N6 -149.82(13)
Si11 Eu3 Si12 N6 -0.80(13)
Eu2 Eu3 Si12 N6 137.61(13)
N6 Eu3 Si12 C23 -83.4(2)
O2 Eu3 Si12 C23 -149.35(16)
N4 Eu3 Si12 C23 1.24(16)
N5 Eu3 Si12 C23 107.71(16)
Si7 Eu3 Si12 C23 -34.94(15)
Si9 Eu3 Si12 C23 126.77(15)
Si11 Eu3 Si12 C23 -84.22(15)
Eu2 Eu3 Si12 C23 54.19(15)
N6 Eu3 Si12 C24 84.93(19)
O2 Eu3 Si12 C24 19.00(15)
N4 Eu3 Si12 C24 169.59(15)
N5 Eu3 Si12 C24 -83.94(15)
Si7 Eu3 Si12 C24 133.41(14)
Si9 Eu3 Si12 C24 -64.89(14)
Si11 Eu3 Si12 C24 84.13(14)
Eu2 Eu3 Si12 C24 -137.46(14)
O4 Eu6 N12 Si24 -74.20(11)
N10 Eu6 N12 Si24 67.23(13)
N11 Eu6 N12 Si24 -168.83(9)
Si20 Eu6 N12 Si24 29.43(14)
Si22 Eu6 N12 Si24 -153.36(9)
Eu5 Eu6 N12 Si24 123.42(9)
O4 Eu6 N12 Si23 105.18(16)
N10 Eu6 N12 Si23 -113.39(15)
N11 Eu6 N12 Si23 10.6(2)
Si20 Eu6 N12 Si23 -151.19(12)
Si24 Eu6 N12 Si23 179.4(3)
Si22 Eu6 N12 Si23 26.02(18)
Eu5 Eu6 N12 Si23 -57.20(19)
C9S O3 C12S C11S -4.7(4)
Eu4 O3 C12S C11S 157.4(2)
C10S C11S C12S O3 25.5(4)
Si14 N7 Si13 C25 67.4(3)
Eu4 N7 Si13 C25 -113.5(2)
Si14 N7 Si13 C26 -56.7(3)
Eu4 N7 Si13 C26 122.4(2)
Si14 N7 Si13 Eu4 -179.1(3)
O3 Eu4 Si13 N7 -69.73(17)
N9 Eu4 Si13 N7 83.60(17)
N8 Eu4 Si13 N7 -171.68(17)
Si17 Eu4 Si13 N7 48.95(16)
Si15 Eu4 Si13 N7 -154.09(16)
Si14 Eu4 Si13 N7 0.40(16)
Eu5 Eu4 Si13 N7 135.48(16)
N7 Eu4 Si13 C25 86.5(2)
O3 Eu4 Si13 C25 16.8(2)
N9 Eu4 Si13 C25 170.13(19)
N8 Eu4 Si13 C25 -85.2(2)
Si17 Eu4 Si13 C25 135.48(19)
Si15 Eu4 Si13 C25 -67.56(19)
Si14 Eu4 Si13 C25 86.93(19)
Eu5 Eu4 Si13 C25 -138.00(19)
N7 Eu4 Si13 C26 -79.6(4)
O3 Eu4 Si13 C26 -149.3(3)
N9 Eu4 Si13 C26 4.0(3)
N8 Eu4 Si13 C26 108.7(3)
Si17 Eu4 Si13 C26 -30.6(3)
Si15 Eu4 Si13 C26 126.3(3)
Si14 Eu4 Si13 C26 -79.2(3)
Eu5 Eu4 Si13 C26 55.9(3)
C16S O4 C13S C14S -0.7(5)
Eu6 O4 C13S C14S -172.2(4)
O5 Eu7 N13 Si26 59.46(12)
N14 Eu7 N13 Si26 -82.41(12)
N15 Eu7 N13 Si26 166.41(9)
Si28 Eu7 N13 Si26 -48.14(12)
Si29 Eu7 N13 Si26 154.34(8)
Eu8 Eu7 N13 Si26 -128.76(8)
O5 Eu7 N13 Si25 -123.78(17)
N14 Eu7 N13 Si25 94.36(17)
N15 Eu7 N13 Si25 -16.8(2)
Si28 Eu7 N13 Si25 128.62(14)
Si26 Eu7 N13 Si25 176.8(3)
Si29 Eu7 N13 Si25 -28.90(19)
Eu8 Eu7 N13 Si25 48.0(2)
Si13 N7 Si14 C27 -63.8(3)
Eu4 N7 Si14 C27 117.01(17)
Si13 N7 Si14 C28 63.1(3)
Eu4 N7 Si14 C28 -116.1(2)
Si13 N7 Si14 Eu4 179.2(3)
O3 Eu4 Si14 N7 107.62(14)
N9 Eu4 Si14 N7 -118.22(14)
N8 Eu4 Si14 N7 88.3(5)
Si17 Eu4 Si14 N7 -149.35(13)
Si15 Eu4 Si14 N7 46.58(14)
Si13 Eu4 Si14 N7 -0.34(13)
Eu5 Eu4 Si14 N7 -90.36(14)
N7 Eu4 Si14 C27 -91.0(2)
O3 Eu4 Si14 C27 16.65(18)
N9 Eu4 Si14 C27 150.81(18)
N8 Eu4 Si14 C27 -2.6(5)
Si17 Eu4 Si14 C27 119.68(18)
Si15 Eu4 Si14 C27 -44.39(19)
Si13 Eu4 Si14 C27 -91.31(18)
Eu5 Eu4 Si14 C27 178.67(17)
N7 Eu4 Si14 C28 94.0(3)
O3 Eu4 Si14 C28 -158.4(3)
N9 Eu4 Si14 C28 -24.2(3)
N8 Eu4 Si14 C28 -177.7(5)
Si17 Eu4 Si14 C28 -55.4(3)
Si15 Eu4 Si14 C28 140.6(3)
Si13 Eu4 Si14 C28 93.6(3)
Eu5 Eu4 Si14 C28 3.6(3)
O4 C13S C14S C15S -3.7(9)
N13 Eu7 N14 Si28 106.62(11)
O5 Eu7 N14 Si28 -7.33(17)
N15 Eu7 N14 Si28 -106.97(11)
Si26 Eu7 N14 Si28 75.48(10)
Si29 Eu7 N14 Si28 -124.87(8)
Eu8 Eu7 N14 Si28 -124.25(13)
N13 Eu7 N14 Si27 -32.16(16)
O5 Eu7 N14 Si27 -146.11(13)
N15 Eu7 N14 Si27 114.25(14)
Si28 Eu7 N14 Si27 -138.8(2)
Si26 Eu7 N14 Si27 -63.30(14)
Si29 Eu7 N14 Si27 96.35(13)
Eu8 Eu7 N14 Si27 96.97(14)
N13 Eu7 N14 Eu8 -129.13(7)
O5 Eu7 N14 Eu8 116.92(10)
N15 Eu7 N14 Eu8 17.28(7)
Si28 Eu7 N14 Eu8 124.25(13)
Si26 Eu7 N14 Eu8 -160.27(4)
Si29 Eu7 N14 Eu8 -0.62(7)
N15 Eu8 N14 Si28 79.38(14)
N17 Eu8 N14 Si28 -69.54(15)
N16 Eu8 N14 Si28 -175.38(11)
Si33 Eu8 N14 Si28 -35.59(16)
Si32 Eu8 N14 Si28 172.26(12)
Si30 Eu8 N14 Si28 48.33(13)
Si27 Eu8 N14 Si28 -139.0(2)
Eu7 Eu8 N14 Si28 96.83(14)
Eu9 Eu8 N14 Si28 -119.96(11)
N15 Eu8 N14 Si27 -141.61(11)
N17 Eu8 N14 Si27 69.47(11)
N16 Eu8 N14 Si27 -36.37(13)
Si33 Eu8 N14 Si27 103.42(9)
Si32 Eu8 N14 Si27 -48.73(9)
Si30 Eu8 N14 Si27 -172.66(9)
Eu7 Eu8 N14 Si27 -124.16(13)
Eu9 Eu8 N14 Si27 19.05(12)
N15 Eu8 N14 Eu7 -17.45(7)
N17 Eu8 N14 Eu7 -166.37(6)
N16 Eu8 N14 Eu7 87.79(9)
Si33 Eu8 N14 Eu7 -132.42(5)
Si32 Eu8 N14 Eu7 75.43(6)
Si30 Eu8 N14 Eu7 -48.50(6)
Si27 Eu8 N14 Eu7 124.16(13)
Eu9 Eu8 N14 Eu7 143.21(3)
Si16 N8 Si15 C30 86.0(2)
Eu5 N8 Si15 C30 -43.4(2)
Eu4 N8 Si15 C30 -134.80(16)
Si16 N8 Si15 C29 -40.8(2)
Eu5 N8 Si15 C29 -170.24(16)
Eu4 N8 Si15 C29 98.38(15)
Si16 N8 Si15 Eu4 -139.22(18)
Eu5 N8 Si15 Eu4 91.38(14)
N7 Eu4 Si15 N8 -164.08(12)
O3 Eu4 Si15 N8 111.99(11)
N9 Eu4 Si15 N8 -24.12(11)
Si17 Eu4 Si15 N8 10.06(10)
Si14 Eu4 Si15 N8 171.83(10)
Si13 Eu4 Si15 N8 -152.10(9)
Eu5 Eu4 Si15 N8 -35.37(9)
N7 Eu4 Si15 C30 -76.0(2)
O3 Eu4 Si15 C30 -159.9(2)
N9 Eu4 Si15 C30 64.0(2)
N8 Eu4 Si15 C30 88.1(2)
Si17 Eu4 Si15 C30 98.2(2)
Si14 Eu4 Si15 C30 -100.1(2)
Si13 Eu4 Si15 C30 -64.0(2)
Eu5 Eu4 Si15 C30 52.7(2)
N7 Eu4 Si15 C29 88.66(15)
O3 Eu4 Si15 C29 4.73(14)
N9 Eu4 Si15 C29 -131.38(14)
N8 Eu4 Si15 C29 -107.27(16)
Si17 Eu4 Si15 C29 -97.21(13)
Si14 Eu4 Si15 C29 64.56(14)
Si13 Eu4 Si15 C29 100.64(13)
Eu5 Eu4 Si15 C29 -142.63(13)
C13S C14S C15S C16S 6.5(10)
N17 Eu8 N15 Si30 29.47(18)
N14 Eu8 N15 Si30 -97.78(11)
N16 Eu8 N15 Si30 131.71(10)
Si33 Eu8 N15 Si30 33.79(11)
Si32 Eu8 N15 Si30 161.65(9)
Si27 Eu8 N15 Si30 -117.79(9)
Eu7 Eu8 N15 Si30 -114.87(12)
Eu9 Eu8 N15 Si30 111.29(10)
N17 Eu8 N15 Si29 -107.81(16)
N14 Eu8 N15 Si29 124.94(15)
N16 Eu8 N15 Si29 -5.57(16)
Si33 Eu8 N15 Si29 -103.49(14)
Si32 Eu8 N15 Si29 24.36(14)
Si30 Eu8 N15 Si29 -137.3(2)
Si27 Eu8 N15 Si29 104.93(13)
Eu7 Eu8 N15 Si29 107.84(16)
Eu9 Eu8 N15 Si29 -26.0(2)
N17 Eu8 N15 Eu7 144.34(9)
N14 Eu8 N15 Eu7 17.09(7)
N16 Eu8 N15 Eu7 -113.42(7)
Si33 Eu8 N15 Eu7 148.66(4)
Si32 Eu8 N15 Eu7 -83.48(6)
Si30 Eu8 N15 Eu7 114.87(12)
Si27 Eu8 N15 Eu7 -2.92(7)
Eu9 Eu8 N15 Eu7 -133.84(6)
N13 Eu7 N15 Si30 -162.23(11)
O5 Eu7 N15 Si30 -58.48(13)
N14 Eu7 N15 Si30 78.94(12)
Si28 Eu7 N15 Si30 48.51(12)
Si26 Eu7 N15 Si30 -115.7(3)
Si29 Eu7 N15 Si30 -139.12(19)
Eu8 Eu7 N15 Si30 96.42(13)
N13 Eu7 N15 Si29 -23.11(19)
O5 Eu7 N15 Si29 80.64(11)
N14 Eu7 N15 Si29 -141.94(11)
Si28 Eu7 N15 Si29 -172.37(9)
Si26 Eu7 N15 Si29 23.4(4)
Eu8 Eu7 N15 Si29 -124.46(13)
N13 Eu7 N15 Eu8 101.36(12)
O5 Eu7 N15 Eu8 -154.90(8)
N14 Eu7 N15 Eu8 -17.47(7)
Si28 Eu7 N15 Eu8 -47.90(6)
Si26 Eu7 N15 Eu8 147.9(3)
Si29 Eu7 N15 Eu8 124.46(13)
Si15 N8 Si16 C31 84.49(19)
Eu5 N8 Si16 C31 -131.76(13)
Eu4 N8 Si16 C31 -40.40(19)
Si15 N8 Si16 C32 -43.9(2)
Eu5 N8 Si16 C32 99.84(13)
Eu4 N8 Si16 C32 -168.80(14)
Si15 N8 Si16 Eu5 -143.75(18)
Eu4 N8 Si16 Eu5 91.36(12)
N11 Eu5 Si16 N8 168.27(11)
N9 Eu5 Si16 N8 -78.99(10)
N10 Eu5 Si16 N8 60.67(12)
Si21 Eu5 Si16 N8 149.50(9)
Si18 Eu5 Si16 N8 -79.19(10)
Si19 Eu5 Si16 N8 21.44(10)
Eu6 Eu5 Si16 N8 140.03(9)
Eu4 Eu5 Si16 N8 -38.14(9)
N8 Eu5 Si16 C31 90.17(19)
N11 Eu5 Si16 C31 -101.56(17)
N9 Eu5 Si16 C31 11.18(17)
N10 Eu5 Si16 C31 150.84(17)
Si21 Eu5 Si16 C31 -120.33(16)
Si18 Eu5 Si16 C31 10.98(17)
Si19 Eu5 Si16 C31 111.61(16)
Eu6 Eu5 Si16 C31 -129.80(16)
Eu4 Eu5 Si16 C31 52.03(16)
N8 Eu5 Si16 C32 -106.50(16)
N11 Eu5 Si16 C32 61.78(14)
N9 Eu5 Si16 C32 174.52(13)
N10 Eu5 Si16 C32 -45.83(14)
Si21 Eu5 Si16 C32 43.00(12)
Si18 Eu5 Si16 C32 174.31(12)
Si19 Eu5 Si16 C32 -85.06(13)
Eu6 Eu5 Si16 C32 33.54(14)
Eu4 Eu5 Si16 C32 -144.64(13)
C13S O4 C16S C15S 4.2(5)
Eu6 O4 C16S C15S 176.5(4)
C14S C15S C16S O4 -6.6(8)
N18 Eu9 N16 Si31 115.74(10)
O6 Eu9 N16 Si31 -11.60(16)
N17 Eu9 N16 Si31 -106.76(10)
Si34 Eu9 N16 Si31 -121.59(8)
Si35 Eu9 N16 Si31 87.82(9)
Si36 Eu9 N16 Si31 141.10(7)
Eu8 Eu9 N16 Si31 -125.33(12)
N18 Eu9 N16 Si32 -23.30(16)
O6 Eu9 N16 Si32 -150.64(12)
N17 Eu9 N16 Si32 114.21(14)
Si31 Eu9 N16 Si32 -139.03(19)
Si34 Eu9 N16 Si32 99.37(13)
Si35 Eu9 N16 Si32 -51.22(14)
Si36 Eu9 N16 Si32 2.06(15)
Eu8 Eu9 N16 Si32 95.64(14)
N18 Eu9 N16 Eu8 -118.94(8)
O6 Eu9 N16 Eu8 113.72(11)
N17 Eu9 N16 Eu8 18.57(7)
Si31 Eu9 N16 Eu8 125.33(12)
Si34 Eu9 N16 Eu8 3.73(7)
Si35 Eu9 N16 Eu8 -146.86(4)
Si36 Eu9 N16 Eu8 -93.58(5)
N15 Eu8 N16 Si31 -67.54(14)
N17 Eu8 N16 Si31 77.39(14)
N14 Eu8 N16 Si31 -163.30(11)
Si33 Eu8 N16 Si31 46.20(13)
Si32 Eu8 N16 Si31 -139.62(19)
Si30 Eu8 N16 Si31 -39.63(15)
Si27 Eu8 N16 Si31 178.16(12)
Eu7 Eu8 N16 Si31 -113.36(12)
Eu9 Eu8 N16 Si31 95.98(14)
N15 Eu8 N16 Si32 72.08(10)
N17 Eu8 N16 Si32 -142.99(10)
N14 Eu8 N16 Si32 -23.68(13)
Si33 Eu8 N16 Si32 -174.19(8)
Si30 Eu8 N16 Si32 99.99(9)
Si27 Eu8 N16 Si32 -42.22(9)
Eu7 Eu8 N16 Si32 26.26(10)
Eu9 Eu8 N16 Si32 -124.40(12)
N15 Eu8 N16 Eu9 -163.51(7)
N17 Eu8 N16 Eu9 -18.58(7)
N14 Eu8 N16 Eu9 100.72(9)
Si33 Eu8 N16 Eu9 -49.78(5)
Si32 Eu8 N16 Eu9 124.40(12)
Si30 Eu8 N16 Eu9 -135.61(4)
Si27 Eu8 N16 Eu9 82.18(6)
Eu7 Eu8 N16 Eu9 150.66(3)
Si18 N9 Si17 C33 101.92(19)
Eu5 N9 Si17 C33 -32.66(19)
Eu4 N9 Si17 C33 -124.73(13)
Si18 N9 Si17 C34 -27.0(2)
Eu5 N9 Si17 C34 -161.59(13)
Eu4 N9 Si17 C34 106.34(13)
Si18 N9 Si17 Eu4 -133.35(19)
Eu5 N9 Si17 Eu4 92.07(12)
N7 Eu4 Si17 N9 90.27(12)
O3 Eu4 Si17 N9 -173.81(10)
N8 Eu4 Si17 N9 -78.86(10)
Si15 Eu4 Si17 N9 -84.02(9)
Si14 Eu4 Si17 N9 106.46(9)
Si13 Eu4 Si17 N9 69.87(10)
Eu5 Eu4 Si17 N9 -38.37(9)
N7 Eu4 Si17 C33 -172.67(16)
O3 Eu4 Si17 C33 -76.75(15)
N9 Eu4 Si17 C33 97.06(17)
N8 Eu4 Si17 C33 18.20(15)
Si15 Eu4 Si17 C33 13.04(15)
Si14 Eu4 Si17 C33 -156.48(14)
Si13 Eu4 Si17 C33 166.93(14)
Eu5 Eu4 Si17 C33 58.69(14)
N7 Eu4 Si17 C34 -14.17(14)
O3 Eu4 Si17 C34 81.76(13)
N9 Eu4 Si17 C34 -104.44(15)
N8 Eu4 Si17 C34 176.70(12)
Si15 Eu4 Si17 C34 171.54(11)
Si14 Eu4 Si17 C34 2.03(12)
Si13 Eu4 Si17 C34 -34.57(12)
Eu5 Eu4 Si17 C34 -142.81(12)
N18 Eu9 N17 Si33 -165.52(11)
O6 Eu9 N17 Si33 -62.72(13)
N16 Eu9 N17 Si33 75.31(13)
Si31 Eu9 N17 Si33 44.98(12)
Si34 Eu9 N17 Si33 -131.34(18)
Si35 Eu9 N17 Si33 -152.67(9)
Si36 Eu9 N17 Si33 -171.34(10)
Eu8 Eu9 N17 Si33 93.92(13)
N18 Eu9 N17 Si34 -34.18(15)
O6 Eu9 N17 Si34 68.62(11)
N16 Eu9 N17 Si34 -153.36(10)
Si31 Eu9 N17 Si34 176.32(8)
Si35 Eu9 N17 Si34 -21.3(2)
Si36 Eu9 N17 Si34 -40.01(10)
Eu8 Eu9 N17 Si34 -134.74(13)
N18 Eu9 N17 Eu8 100.57(10)
O6 Eu9 N17 Eu8 -156.64(7)
N16 Eu9 N17 Eu8 -18.61(7)
Si31 Eu9 N17 Eu8 -48.94(6)
Si34 Eu9 N17 Eu8 134.74(13)
Si35 Eu9 N17 Eu8 113.42(14)
Si36 Eu9 N17 Eu8 94.74(6)
N15 Eu8 N17 Si33 7.58(17)
N14 Eu8 N17 Si33 126.19(9)
N16 Eu8 N17 Si33 -101.10(10)
Si32 Eu8 N17 Si33 -120.65(8)
Si30 Eu8 N17 Si33 24.03(11)
Si27 Eu8 N17 Si33 156.09(8)
Eu7 Eu8 N17 Si33 102.96(13)
Eu9 Eu8 N17 Si33 -119.51(12)
N15 Eu8 N17 Si34 -136.27(15)
N14 Eu8 N17 Si34 -17.65(19)
N16 Eu8 N17 Si34 115.05(17)
Si33 Eu8 N17 Si34 -143.8(2)
Si32 Eu8 N17 Si34 95.50(16)
Si30 Eu8 N17 Si34 -119.82(15)
Si27 Eu8 N17 Si34 12.24(17)
Eu7 Eu8 N17 Si34 -40.9(3)
Eu9 Eu8 N17 Si34 96.65(18)
N15 Eu8 N17 Eu9 127.08(11)
N14 Eu8 N17 Eu9 -114.30(7)
N16 Eu8 N17 Eu9 18.41(7)
Si33 Eu8 N17 Eu9 119.51(12)
Si32 Eu8 N17 Eu9 -1.14(7)
Si30 Eu8 N17 Eu9 143.54(4)
Si27 Eu8 N17 Eu9 -84.40(6)
Eu7 Eu8 N17 Eu9 -137.53(8)
C20S O5 C17S C18S 18.6(5)
Eu7 O5 C17S C18S -171.7(3)
Si17 N9 Si18 C36 105.69(19)
Eu5 N9 Si18 C36 -109.87(13)
Eu4 N9 Si18 C36 -16.65(17)
Si17 N9 Si18 C35 -22.1(2)
Eu5 N9 Si18 C35 122.36(14)
Eu4 N9 Si18 C35 -144.42(15)
Si17 N9 Si18 Eu5 -144.4(2)
Eu4 N9 Si18 Eu5 93.22(11)
N8 Eu5 Si18 N9 -33.56(11)
N11 Eu5 Si18 N9 121.58(11)
N10 Eu5 Si18 N9 -151.59(11)
Si16 Eu5 Si18 N9 0.40(10)
Si21 Eu5 Si18 N9 112.39(9)
Si19 Eu5 Si18 N9 -125.14(10)
Eu6 Eu5 Si18 N9 165.65(9)
Eu4 Eu5 Si18 N9 -42.11(9)
N8 Eu5 Si18 C36 65.93(13)
N11 Eu5 Si18 C36 -138.93(13)
N9 Eu5 Si18 C36 99.49(15)
N10 Eu5 Si18 C36 -52.10(13)
Si16 Eu5 Si18 C36 99.89(12)
Si21 Eu5 Si18 C36 -148.11(12)
Si19 Eu5 Si18 C36 -25.65(12)
Eu6 Eu5 Si18 C36 -94.86(12)
Eu4 Eu5 Si18 C36 57.38(12)
N8 Eu5 Si18 C35 -130.21(15)
N11 Eu5 Si18 C35 24.93(15)
N9 Eu5 Si18 C35 -96.65(17)
N10 Eu5 Si18 C35 111.76(15)
Si16 Eu5 Si18 C35 -96.25(15)
Si21 Eu5 Si18 C35 15.75(15)
Si19 Eu5 Si18 C35 138.21(15)
Eu6 Eu5 Si18 C35 69.00(14)
Eu4 Eu5 Si18 C35 -138.76(15)
O6 Eu9 N18 Si35 66.91(13)
N16 Eu9 N18 Si35 -80.99(13)
N17 Eu9 N18 Si35 170.86(10)
Si31 Eu9 N18 Si35 -46.43(15)
Si34 Eu9 N18 Si35 152.92(10)
Si36 Eu9 N18 Si35 -175.3(2)
Eu8 Eu9 N18 Si35 -130.57(10)
O6 Eu9 N18 Si36 -117.74(15)
N16 Eu9 N18 Si36 94.36(15)
N17 Eu9 N18 Si36 -13.8(2)
Si31 Eu9 N18 Si36 128.91(12)
Si34 Eu9 N18 Si36 -31.73(15)
Si35 Eu9 N18 Si36 175.3(2)
Eu8 Eu9 N18 Si36 44.78(17)
O5 C17S C18S C19S -34.3(5)
Si20 N10 Si19 C38 96.19(19)
Eu5 N10 Si19 C38 -116.50(14)
Eu6 N10 Si19 C38 -25.10(19)
Si20 N10 Si19 C37 -30.9(2)
Eu5 N10 Si19 C37 116.42(16)
Eu6 N10 Si19 C37 -152.18(16)
Si20 N10 Si19 Eu5 -147.3(2)
Eu6 N10 Si19 Eu5 91.40(12)
N8 Eu5 Si19 N10 128.27(11)
N11 Eu5 Si19 N10 -29.44(11)
N9 Eu5 Si19 N10 -145.80(11)
Si16 Eu5 Si19 N10 117.09(10)
Si21 Eu5 Si19 N10 5.55(10)
Si18 Eu5 Si19 N10 -120.59(10)
Eu6 Eu5 Si19 N10 -41.09(9)
Eu4 Eu5 Si19 N10 172.43(10)
N8 Eu5 Si19 C38 -135.82(15)
N11 Eu5 Si19 C38 66.47(15)
N9 Eu5 Si19 C38 -49.89(15)
N10 Eu5 Si19 C38 95.91(17)
Si16 Eu5 Si19 C38 -147.00(14)
Si21 Eu5 Si19 C38 101.46(14)
Si18 Eu5 Si19 C38 -24.68(14)
Eu6 Eu5 Si19 C38 54.82(14)
Eu4 Eu5 Si19 C38 -91.65(14)
N8 Eu5 Si19 C37 29.03(16)
N11 Eu5 Si19 C37 -128.68(16)
N9 Eu5 Si19 C37 114.96(16)
N10 Eu5 Si19 C37 -99.24(18)
Si16 Eu5 Si19 C37 17.85(16)
Si21 Eu5 Si19 C37 -93.69(15)
Si18 Eu5 Si19 C37 140.17(15)
Eu6 Eu5 Si19 C37 -140.33(15)
Eu4 Eu5 Si19 C37 73.20(15)
C17S C18S C19S C20S 35.3(5)
Si19 N10 Si20 C39 99.49(19)
Eu5 N10 Si20 C39 -36.8(2)
Eu6 N10 Si20 C39 -126.08(13)
Si19 N10 Si20 C40 -29.9(2)
Eu5 N10 Si20 C40 -166.13(15)
Eu6 N10 Si20 C40 104.58(14)
Si19 N10 Si20 Eu6 -134.43(19)
Eu5 N10 Si20 Eu6 89.30(13)
N12 Eu6 Si20 N10 91.06(12)
O4 Eu6 Si20 N10 -170.43(11)
N11 Eu6 Si20 N10 -77.90(11)
Si24 Eu6 Si20 N10 105.58(10)
Si22 Eu6 Si20 N10 -85.98(10)
Eu5 Eu6 Si20 N10 -36.54(9)
N12 Eu6 Si20 C39 -173.34(16)
O4 Eu6 Si20 C39 -74.83(16)
N10 Eu6 Si20 C39 95.61(18)
N11 Eu6 Si20 C39 17.70(16)
Si24 Eu6 Si20 C39 -158.81(15)
Si22 Eu6 Si20 C39 9.62(15)
Eu5 Eu6 Si20 C39 59.07(15)
N12 Eu6 Si20 C40 -14.21(15)
O4 Eu6 Si20 C40 84.30(14)
N10 Eu6 Si20 C40 -105.27(16)
N11 Eu6 Si20 C40 176.83(14)
Si24 Eu6 Si20 C40 0.32(13)
Si22 Eu6 Si20 C40 168.75(13)
Eu5 Eu6 Si20 C40 -141.81(13)
C17S O5 C20S C19S 2.4(5)
Eu7 O5 C20S C19S -168.4(3)
C18S C19S C20S O5 -23.4(5)
Si22 N11 Si21 C42 84.67(19)
Eu5 N11 Si21 C42 -127.54(14)
Eu6 N11 Si21 C42 -38.2(2)
Si22 N11 Si21 C41 -44.3(2)
Eu5 N11 Si21 C41 103.48(13)
Eu6 N11 Si21 C41 -167.17(14)
Si22 N11 Si21 Eu5 -147.79(18)
Eu6 N11 Si21 Eu5 89.35(13)
N8 Eu5 Si21 N11 162.85(11)
N9 Eu5 Si21 N11 57.11(12)
N10 Eu5 Si21 N11 -80.66(11)
Si16 Eu5 Si21 N11 145.80(10)
Si18 Eu5 Si21 N11 17.52(10)
Si19 Eu5 Si21 N11 -83.52(10)
Eu6 Eu5 Si21 N11 -38.11(10)
Eu4 Eu5 Si21 N11 128.54(10)
N8 Eu5 Si21 C42 -104.04(17)
N11 Eu5 Si21 C42 93.11(19)
N9 Eu5 Si21 C42 150.22(17)
N10 Eu5 Si21 C42 12.45(17)
Si16 Eu5 Si21 C42 -121.09(16)
Si18 Eu5 Si21 C42 110.63(16)
Si19 Eu5 Si21 C42 9.59(16)
Eu6 Eu5 Si21 C42 55.00(16)
Eu4 Eu5 Si21 C42 -138.35(16)
N8 Eu5 Si21 C41 58.37(12)
N11 Eu5 Si21 C41 -104.48(15)
N9 Eu5 Si21 C41 -47.36(13)
N10 Eu5 Si21 C41 174.86(12)
Si16 Eu5 Si21 C41 41.32(11)
Si18 Eu5 Si21 C41 -86.96(11)
Si19 Eu5 Si21 C41 172.00(11)
Eu6 Eu5 Si21 C41 -142.59(11)
Eu4 Eu5 Si21 C41 24.07(12)
C24S O6 C21S C22S -28.9(6)
Eu9 O6 C21S C22S 138.9(4)
Si21 N11 Si22 C43 92.17(19)
Eu5 N11 Si22 C43 -40.7(2)
Eu6 N11 Si22 C43 -129.26(14)
Si21 N11 Si22 C44 -34.8(2)
Eu5 N11 Si22 C44 -167.69(17)
Eu6 N11 Si22 C44 103.78(15)
Si21 N11 Si22 Eu6 -138.58(17)
Eu5 N11 Si22 Eu6 88.53(15)
N12 Eu6 Si22 N11 -161.70(11)
O4 Eu6 Si22 N11 112.28(10)
N10 Eu6 Si22 N11 -19.15(10)
Si20 Eu6 Si22 N11 15.70(9)
Si24 Eu6 Si22 N11 178.11(9)
Eu5 Eu6 Si22 N11 -33.46(9)
N12 Eu6 Si22 C43 -67.44(17)
O4 Eu6 Si22 C43 -153.46(17)
N10 Eu6 Si22 C43 75.11(17)
N11 Eu6 Si22 C43 94.26(18)
Si20 Eu6 Si22 C43 109.97(16)
Si24 Eu6 Si22 C43 -87.63(16)
Eu5 Eu6 Si22 C43 60.80(16)
N12 Eu6 Si22 C44 93.59(15)
O4 Eu6 Si22 C44 7.57(14)
N10 Eu6 Si22 C44 -123.86(14)
N11 Eu6 Si22 C44 -104.71(16)
Si20 Eu6 Si22 C44 -89.01(13)
Si24 Eu6 Si22 C44 73.40(14)
Eu5 Eu6 Si22 C44 -138.17(13)
O6 C21S C22S C23S 31.8(6)
Si24 N12 Si23 C46 51.9(3)
Eu6 N12 Si23 C46 -127.4(2)
Si24 N12 Si23 C45 -71.5(2)
Eu6 N12 Si23 C45 109.3(2)
C21S C22S C23S C24S -22.6(6)
Si23 N12 Si24 C47 57.0(3)
Eu6 N12 Si24 C47 -123.68(18)
Si23 N12 Si24 C48 -69.2(3)
Eu6 N12 Si24 C48 110.16(17)
Si23 N12 Si24 Eu6 -179.4(3)
O4 Eu6 Si24 N12 103.93(13)
N10 Eu6 Si24 N12 -124.57(13)
N11 Eu6 Si24 N12 44.8(3)
Si20 Eu6 Si24 N12 -156.39(12)
Si22 Eu6 Si24 N12 38.96(13)
Eu5 Eu6 Si24 N12 -88.59(12)
N12 Eu6 Si24 C47 88.8(3)
O4 Eu6 Si24 C47 -167.3(2)
N10 Eu6 Si24 C47 -35.8(2)
N11 Eu6 Si24 C47 133.6(4)
Si20 Eu6 Si24 C47 -67.6(2)
Si22 Eu6 Si24 C47 127.7(2)
Eu5 Eu6 Si24 C47 0.2(3)
N12 Eu6 Si24 C48 -97.89(19)
O4 Eu6 Si24 C48 6.04(16)
N10 Eu6 Si24 C48 137.54(16)
N11 Eu6 Si24 C48 -53.1(3)
Si20 Eu6 Si24 C48 105.72(15)
Si22 Eu6 Si24 C48 -58.93(16)
Eu5 Eu6 Si24 C48 173.51(15)
C21S O6 C24S C23S 13.5(5)
Eu9 O6 C24S C23S -156.2(3)
C22S C23S C24S O6 6.3(5)
Si26 N13 Si25 C49 -88.6(2)
Eu7 N13 Si25 C49 95.5(2)
Si26 N13 Si25 C50 33.2(3)
Eu7 N13 Si25 C50 -142.70(17)
Si25 N13 Si26 C52 -57.7(3)
Eu7 N13 Si26 C52 119.08(17)
Si25 N13 Si26 C51 69.5(2)
Eu7 N13 Si26 C51 -113.73(15)
Si25 N13 Si26 Eu7 -176.8(3)
O5 Eu7 Si26 N13 -116.92(13)
N14 Eu7 Si26 N13 107.04(13)
N15 Eu7 Si26 N13 -57.9(3)
Si28 Eu7 Si26 N13 137.86(12)
Si29 Eu7 Si26 N13 -39.71(12)
Eu8 Eu7 Si26 N13 83.38(12)
N13 Eu7 Si26 C52 -93.49(19)
O5 Eu7 Si26 C52 149.60(16)
N14 Eu7 Si26 C52 13.55(16)
N15 Eu7 Si26 C52 -151.4(3)
Si28 Eu7 Si26 C52 44.37(15)
Si29 Eu7 Si26 C52 -133.19(15)
Eu8 Eu7 Si26 C52 -10.11(16)
N13 Eu7 Si26 C51 95.88(18)
O5 Eu7 Si26 C51 -21.04(15)
N14 Eu7 Si26 C51 -157.08(15)
N15 Eu7 Si26 C51 38.0(4)
Si28 Eu7 Si26 C51 -126.26(14)
Si29 Eu7 Si26 C51 56.17(14)
Eu8 Eu7 Si26 C51 179.26(13)
Si28 N14 Si27 C53 -113.8(2)
Eu7 N14 Si27 C53 12.2(2)
Eu8 N14 Si27 C53 108.37(14)
Si28 N14 Si27 C54 12.3(3)
Eu7 N14 Si27 C54 138.27(18)
Eu8 N14 Si27 C54 -125.57(17)
Si28 N14 Si27 Eu8 137.9(2)
Eu7 N14 Si27 Eu8 -96.16(13)
N15 Eu8 Si27 N14 40.81(11)
N17 Eu8 Si27 N14 -120.33(11)
N16 Eu8 Si27 N14 152.35(11)
Si33 Eu8 Si27 N14 -104.08(10)
Si32 Eu8 Si27 N14 131.42(10)
Si30 Eu8 Si27 N14 8.52(10)
Eu7 Eu8 Si27 N14 38.57(10)
Eu9 Eu8 Si27 N14 -164.36(10)
N15 Eu8 Si27 C53 -61.20(13)
N17 Eu8 Si27 C53 137.67(13)
N14 Eu8 Si27 C53 -102.01(16)
N16 Eu8 Si27 C53 50.34(13)
Si33 Eu8 Si27 C53 153.91(12)
Si32 Eu8 Si27 C53 29.41(12)
Si30 Eu8 Si27 C53 -93.48(12)
Eu7 Eu8 Si27 C53 -63.44(12)
Eu9 Eu8 Si27 C53 93.63(12)
N15 Eu8 Si27 C54 136.51(19)
N17 Eu8 Si27 C54 -24.63(19)
N14 Eu8 Si27 C54 95.7(2)
N16 Eu8 Si27 C54 -111.95(19)
Si33 Eu8 Si27 C54 -8.39(19)
Si32 Eu8 Si27 C54 -132.89(18)
Si30 Eu8 Si27 C54 104.22(18)
Eu7 Eu8 Si27 C54 134.26(18)
Eu9 Eu8 Si27 C54 -68.66(18)
Si27 N14 Si28 C56 -91.1(2)
Eu7 N14 Si28 C56 131.29(16)
Eu8 N14 Si28 C56 35.2(2)
Si27 N14 Si28 C55 38.5(2)
Eu7 N14 Si28 C55 -99.08(15)
Eu8 N14 Si28 C55 164.83(15)
Si27 N14 Si28 Eu7 137.6(2)
Eu8 N14 Si28 Eu7 -96.09(12)
N13 Eu7 Si28 N14 -87.31(12)
O5 Eu7 Si28 N14 174.86(12)
N15 Eu7 Si28 N14 73.03(11)
Si26 Eu7 Si28 N14 -109.53(10)
Si29 Eu7 Si28 N14 68.72(11)
Eu8 Eu7 Si28 N14 39.02(10)
N13 Eu7 Si28 C56 -179.8(2)
O5 Eu7 Si28 C56 82.4(2)
N14 Eu7 Si28 C56 -92.5(2)
N15 Eu7 Si28 C56 -19.5(2)
Si26 Eu7 Si28 C56 158.0(2)
Si29 Eu7 Si28 C56 -23.8(2)
Eu8 Eu7 Si28 C56 -53.5(2)
N13 Eu7 Si28 C55 19.82(15)
O5 Eu7 Si28 C55 -78.01(15)
N14 Eu7 Si28 C55 107.13(17)
N15 Eu7 Si28 C55 -179.84(14)
Si26 Eu7 Si28 C55 -2.40(13)
Si29 Eu7 Si28 C55 175.85(13)
Eu8 Eu7 Si28 C55 146.16(13)
Si30 N15 Si29 C58 21.0(3)
Eu8 N15 Si29 C58 145.6(2)
Eu7 N15 Si29 C58 -112.62(19)
Si30 N15 Si29 C57 142.24(19)
Eu8 N15 Si29 C57 -93.09(18)
Eu7 N15 Si29 C57 8.67(17)
Si30 N15 Si29 Eu7 133.6(2)
Eu8 N15 Si29 Eu7 -101.76(15)
N13 Eu7 Si29 N15 164.93(12)
O5 Eu7 Si29 N15 -102.96(12)
N14 Eu7 Si29 N15 40.10(12)
Si28 Eu7 Si29 N15 9.07(11)
Si26 Eu7 Si29 N15 -173.82(11)
Eu8 Eu7 Si29 N15 39.61(11)
N13 Eu7 Si29 C58 -99.0(2)
O5 Eu7 Si29 C58 -6.9(2)
N14 Eu7 Si29 C58 136.2(2)
N15 Eu7 Si29 C58 96.1(2)
Si28 Eu7 Si29 C58 105.15(19)
Si26 Eu7 Si29 C58 -77.74(19)
Eu8 Eu7 Si29 C58 135.69(19)
N13 Eu7 Si29 C57 -5.96(15)
O5 Eu7 Si29 C57 86.14(15)
N14 Eu7 Si29 C57 -130.80(15)
N15 Eu7 Si29 C57 -170.89(18)
Si28 Eu7 Si29 C57 -161.83(14)
Si26 Eu7 Si29 C57 15.29(14)
Eu8 Eu7 Si29 C57 -131.28(14)
Si29 N15 Si30 C59 -88.0(2)
Eu8 N15 Si30 C59 136.01(16)
Eu7 N15 Si30 C59 41.3(2)
Si29 N15 Si30 C60 39.5(2)
Eu8 N15 Si30 C60 -96.52(16)
Eu7 N15 Si30 C60 168.78(15)
Si29 N15 Si30 Eu8 136.0(2)
Eu7 N15 Si30 Eu8 -94.70(11)
N17 Eu8 Si30 N15 -161.43(12)
N14 Eu8 Si30 N15 80.51(12)
N16 Eu8 Si30 N15 -60.21(12)
Si33 Eu8 Si30 N15 -148.98(11)
Si32 Eu8 Si30 N15 -22.10(11)
Si27 Eu8 Si30 N15 76.08(11)
Eu7 Eu8 Si30 N15 45.36(10)
Eu9 Eu8 Si30 N15 -116.16(10)
N15 Eu8 Si30 C59 -86.0(2)
N17 Eu8 Si30 C59 112.6(2)
N14 Eu8 Si30 C59 -5.5(2)
N16 Eu8 Si30 C59 -146.2(2)
Si33 Eu8 Si30 C59 125.0(2)
Si32 Eu8 Si30 C59 -108.1(2)
Si27 Eu8 Si30 C59 -9.9(2)
Eu7 Eu8 Si30 C59 -40.6(2)
Eu9 Eu8 Si30 C59 157.8(2)
N15 Eu8 Si30 C60 109.61(18)
N17 Eu8 Si30 C60 -51.82(16)
N14 Eu8 Si30 C60 -169.89(16)
N16 Eu8 Si30 C60 49.39(16)
Si33 Eu8 Si30 C60 -39.38(15)
Si32 Eu8 Si30 C60 87.50(15)
Si27 Eu8 Si30 C60 -174.32(15)
Eu7 Eu8 Si30 C60 154.97(15)
Eu9 Eu8 Si30 C60 -6.56(16)
Si32 N16 Si31 C61 -103.9(2)
Eu9 N16 Si31 C61 118.25(17)
Eu8 N16 Si31 C61 23.1(2)
Si32 N16 Si31 C62 26.1(3)
Eu9 N16 Si31 C62 -111.8(2)
Eu8 N16 Si31 C62 153.0(2)
Si32 N16 Si31 Eu9 137.9(2)
Eu8 N16 Si31 Eu9 -95.17(12)
N18 Eu9 Si31 N16 -81.23(12)
O6 Eu9 Si31 N16 171.94(11)
N17 Eu9 Si31 N16 73.25(11)
Si34 Eu9 Si31 N16 75.65(10)
Si35 Eu9 Si31 N16 -100.96(10)
Si36 Eu9 Si31 N16 -55.29(10)
Eu8 Eu9 Si31 N16 38.35(10)
N18 Eu9 Si31 C61 178.47(17)
O6 Eu9 Si31 C61 71.64(17)
N16 Eu9 Si31 C61 -100.30(19)
N17 Eu9 Si31 C61 -27.05(17)
Si34 Eu9 Si31 C61 -24.66(16)
Si35 Eu9 Si31 C61 158.74(16)
Si36 Eu9 Si31 C61 -155.59(16)
Eu8 Eu9 Si31 C61 -61.95(16)
N18 Eu9 Si31 C62 20.50(19)
O6 Eu9 Si31 C62 -86.32(18)
N16 Eu9 Si31 C62 101.7(2)
N17 Eu9 Si31 C62 174.99(18)
Si34 Eu9 Si31 C62 177.38(17)
Si35 Eu9 Si31 C62 0.78(17)
Si36 Eu9 Si31 C62 46.45(17)
Eu8 Eu9 Si31 C62 140.08(17)
Si31 N16 Si32 C64 -113.25(19)
Eu9 N16 Si32 C64 12.79(19)
Eu8 N16 Si32 C64 107.71(13)
Si31 N16 Si32 C63 15.3(2)
Eu9 N16 Si32 C63 141.30(15)
Eu8 N16 Si32 C63 -123.78(13)
Si31 N16 Si32 Eu8 139.0(2)
Eu9 N16 Si32 Eu8 -94.92(12)
N15 Eu8 Si32 N16 -113.00(11)
N17 Eu8 Si32 N16 39.56(11)
N14 Eu8 Si32 N16 161.87(10)
Si33 Eu8 Si32 N16 6.91(10)
Si30 Eu8 Si32 N16 -101.68(9)
Si27 Eu8 Si32 N16 138.42(9)
Eu7 Eu8 Si32 N16 -156.78(9)
Eu9 Eu8 Si32 N16 38.68(9)
N15 Eu8 Si32 C64 145.38(13)
N17 Eu8 Si32 C64 -62.07(13)
N14 Eu8 Si32 C64 60.25(13)
N16 Eu8 Si32 C64 -101.62(15)
Si33 Eu8 Si32 C64 -94.71(12)
Si30 Eu8 Si32 C64 156.70(12)
Si27 Eu8 Si32 C64 36.80(12)
Eu7 Eu8 Si32 C64 101.60(12)
Eu9 Eu8 Si32 C64 -62.94(12)
N15 Eu8 Si32 C63 -13.54(17)
N17 Eu8 Si32 C63 139.01(17)
N14 Eu8 Si32 C63 -98.68(17)
N16 Eu8 Si32 C63 99.45(18)
Si33 Eu8 Si32 C63 106.36(16)
Si30 Eu8 Si32 C63 -2.22(16)
Si27 Eu8 Si32 C63 -122.13(16)
Eu7 Eu8 Si32 C63 -57.33(16)
Eu9 Eu8 Si32 C63 138.13(16)
Si34 N17 Si33 C66 -80.8(2)
Eu9 N17 Si33 C66 35.9(2)
Eu8 N17 Si33 C66 129.37(15)
Si34 N17 Si33 C65 49.2(2)
Eu9 N17 Si33 C65 165.91(15)
Eu8 N17 Si33 C65 -100.65(15)
Si34 N17 Si33 Eu8 149.87(19)
Eu9 N17 Si33 Eu8 -93.43(11)
N15 Eu8 Si33 N17 -175.21(11)
N14 Eu8 Si33 N17 -72.79(12)
N16 Eu8 Si33 N17 77.79(11)
Si32 Eu8 Si33 N17 74.18(10)
Si30 Eu8 Si33 N17 -158.34(10)
Si27 Eu8 Si33 N17 -31.27(10)
Eu7 Eu8 Si33 N17 -135.50(9)
Eu9 Eu8 Si33 N17 42.12(9)
N15 Eu8 Si33 C66 91.1(2)
N17 Eu8 Si33 C66 -93.7(2)
N14 Eu8 Si33 C66 -166.5(2)
N16 Eu8 Si33 C66 -15.9(2)
Si32 Eu8 Si33 C66 -19.5(2)
Si30 Eu8 Si33 C66 107.9(2)
Si27 Eu8 Si33 C66 -125.0(2)
Eu7 Eu8 Si33 C66 130.78(19)
Eu9 Eu8 Si33 C66 -51.6(2)
N15 Eu8 Si33 C65 -67.63(17)
N17 Eu8 Si33 C65 107.58(19)
N14 Eu8 Si33 C65 34.79(17)
N16 Eu8 Si33 C65 -174.63(16)
Si32 Eu8 Si33 C65 -178.24(16)
Si30 Eu8 Si33 C65 -50.76(16)
Si27 Eu8 Si33 C65 76.31(16)
Eu7 Eu8 Si33 C65 -27.92(16)
Eu9 Eu8 Si33 C65 149.70(16)
Si33 N17 Si34 C67 -112.0(3)
Eu9 N17 Si34 C67 119.3(3)
Eu8 N17 Si34 C67 23.4(3)
Si33 N17 Si34 C68 16.8(3)
Eu9 N17 Si34 C68 -111.92(19)
Eu8 N17 Si34 C68 152.2(2)
Si33 N17 Si34 Eu9 128.74(19)
Eu8 N17 Si34 Eu9 -95.90(16)
N18 Eu9 Si34 N17 155.39(12)
O6 Eu9 Si34 N17 -111.88(11)
N16 Eu9 Si34 N17 29.15(11)
Si31 Eu9 Si34 N17 -4.55(10)
Si35 Eu9 Si34 N17 171.11(10)
Si36 Eu9 Si34 N17 143.40(10)
Eu8 Eu9 Si34 N17 31.94(10)
N18 Eu9 Si34 C67 58.3(2)
O6 Eu9 Si34 C67 151.1(2)
N16 Eu9 Si34 C67 -67.9(2)
N17 Eu9 Si34 C67 -97.0(2)
Si31 Eu9 Si34 C67 -101.6(2)
Si35 Eu9 Si34 C67 74.1(2)
Si36 Eu9 Si34 C67 46.4(2)
Eu8 Eu9 Si34 C67 -65.1(2)
N18 Eu9 Si34 C68 -102.18(17)
O6 Eu9 Si34 C68 -9.45(17)
N16 Eu9 Si34 C68 131.59(17)
N17 Eu9 Si34 C68 102.43(19)
Si31 Eu9 Si34 C68 97.88(16)
Si35 Eu9 Si34 C68 -86.46(16)
Si36 Eu9 Si34 C68 -114.16(16)
Eu8 Eu9 Si34 C68 134.37(16)
Si36 N18 Si35 C69 -179.2(2)
Eu9 N18 Si35 C69 -4.1(2)
Si36 N18 Si35 C70 60.5(3)
Eu9 N18 Si35 C70 -124.4(2)
Si36 N18 Si35 Eu9 -175.1(3)
O6 Eu9 Si35 N18 -112.54(14)
N16 Eu9 Si35 N18 108.91(14)
N17 Eu9 Si35 N18 -20.3(2)
Si31 Eu9 Si35 N18 141.57(13)
Si34 Eu9 Si35 N18 -34.83(13)
Si36 Eu9 Si35 N18 2.39(13)
Eu8 Eu9 Si35 N18 72.30(13)
N18 Eu9 Si35 C69 176.1(2)
O6 Eu9 Si35 C69 63.52(19)
N16 Eu9 Si35 C69 -75.03(19)
N17 Eu9 Si35 C69 155.7(2)
Si31 Eu9 Si35 C69 -42.37(18)
Si34 Eu9 Si35 C69 141.23(18)
Si36 Eu9 Si35 C69 178.45(19)
Eu8 Eu9 Si35 C69 -111.65(18)
N18 Eu9 Si35 C70 81.2(2)
O6 Eu9 Si35 C70 -31.3(2)
N16 Eu9 Si35 C70 -169.9(2)
N17 Eu9 Si35 C70 60.9(3)
Si31 Eu9 Si35 C70 -137.2(2)
Si34 Eu9 Si35 C70 46.4(2)
Si36 Eu9 Si35 C70 83.6(2)
Eu8 Eu9 Si35 C70 153.5(2)
Si35 N18 Si36 C72 -87.6(2)
Eu9 N18 Si36 C72 97.75(18)
Si35 N18 Si36 C71 34.9(2)
Eu9 N18 Si36 C71 -139.74(16)
Si35 N18 Si36 Eu9 174.7(3)
O6 Eu9 Si36 N18 65.70(16)
N16 Eu9 Si36 N18 -95.90(16)
N17 Eu9 Si36 N18 169.49(15)
Si31 Eu9 Si36 N18 -67.83(15)
Si34 Eu9 Si36 N18 149.78(15)
Si35 Eu9 Si36 N18 -2.75(15)
Eu8 Eu9 Si36 N18 -143.32(15)
N18 Eu9 Si36 C72 -97.80(19)
O6 Eu9 Si36 C72 -32.10(14)
N16 Eu9 Si36 C72 166.30(13)
N17 Eu9 Si36 C72 71.69(13)
Si31 Eu9 Si36 C72 -165.63(12)
Si34 Eu9 Si36 C72 51.98(12)
Si35 Eu9 Si36 C72 -100.54(13)
Eu8 Eu9 Si36 C72 118.88(12)
N18 Eu9 Si36 C71 60.2(2)
O6 Eu9 Si36 C71 125.88(19)
N16 Eu9 Si36 C71 -35.72(19)
N17 Eu9 Si36 C71 -130.33(19)
Si31 Eu9 Si36 C71 -7.64(18)
Si34 Eu9 Si36 C71 -150.04(18)
Si35 Eu9 Si36 C71 57.44(18)
Eu8 Eu9 Si36 C71 -83.13(18)
